data_1571994
loop_
_publ_author_name
'Ge, Rui'
'Cai, Ping-Wei'
'Sun, Cai'
'Sun, Yan-Qiong'
'Li, Xin-Xiong'
'Zheng, Shou-Tian'

_publ_section_title
;
 Development of non-closed silver clusters by
 transition-metal-coordination-cluster substituted polyoxometalate
 templates.
;
_journal_issue 31
_journal_name_full 'Chemical science'
_journal_page_first 12543
_journal_page_last 12549
_journal_paper_doi 10.1039/d4sc01502a
_journal_volume 15
_journal_year 2024
_chemical_formula_moiety 'C134 H203 Ag38 Co4 N5 O55 Si W9, C2 H3 N, 20[CH3CN], 80[H2O], 0.5[], 0.5[]'
_chemical_formula_sum 'C176 H426 Ag38 Co4 N26 O135 Si W9'
_chemical_formula_weight 11084.92
_space_group_crystal_system triclinic
_space_group_IT_number 2
_space_group_name_Hall '-P 1'
_space_group_name_H-M_alt 'P -1'
_atom_sites_solution_hydrogens geom
_audit_creation_date 2024-06-19
_audit_creation_method
;
Olex2 1.5
(compiled 2022.04.07 svn.rca3783a0 for OlexSys, GUI svn.r6498)
;
_audit_update_record
;
2024-06-19 deposited with the CCDC.	2024-06-24 downloaded from the CCDC.
;
_cell_angle_alpha 105.088(14)
_cell_angle_beta 94.144(13)
_cell_angle_gamma 92.363(14)
_cell_formula_units_Z 2
_cell_length_a 21.95(2)
_cell_length_b 23.43(2)
_cell_length_c 30.98(3)
_cell_measurement_reflns_used 8800
_cell_measurement_temperature 150(2)
_cell_measurement_theta_max 25.172
_cell_measurement_theta_min 2.167
_cell_volume 15313(2)
_computing_cell_refinement 'Bruker SMART'
_computing_data_collection 'Bruker SMART'
_computing_data_reduction 'Bruker SMART'
_computing_molecular_graphics 'Olex2 1.5 (Dolomanov et al., 2009)'
_computing_publication_material 'Olex2 1.5 (Dolomanov et al., 2009)'
_computing_structure_refinement 'SHELXL 2018/3 (Sheldrick, 2015)'
_computing_structure_solution 'SHELXS-97 (Sheldrick, 2008)'
_diffrn_ambient_temperature 150.00
_diffrn_measured_fraction_theta_full 0.960
_diffrn_measured_fraction_theta_max 0.950
_diffrn_measurement_device_type 'Bruker duo apex2'
_diffrn_measurement_method 'phi and omega scans'
_diffrn_radiation_type MoK\a
_diffrn_radiation_wavelength 0.71073
_diffrn_reflns_av_R_equivalents 0.0923
_diffrn_reflns_av_unetI/netI 0.0638
_diffrn_reflns_Laue_measured_fraction_full 0.960
_diffrn_reflns_Laue_measured_fraction_max 0.950
_diffrn_reflns_limit_h_max 26
_diffrn_reflns_limit_h_min -26
_diffrn_reflns_limit_k_max 28
_diffrn_reflns_limit_k_min -27
_diffrn_reflns_limit_l_max 36
_diffrn_reflns_limit_l_min -36
_diffrn_reflns_number 318704
_diffrn_reflns_point_group_measured_fraction_full 0.960
_diffrn_reflns_point_group_measured_fraction_max 0.950
_diffrn_reflns_theta_full 25.242
_diffrn_reflns_theta_max 25.330
_diffrn_reflns_theta_min 1.929
_exptl_absorpt_coefficient_mu 6.029
_exptl_absorpt_correction_T_max 0.7452
_exptl_absorpt_correction_T_min 0.5492
_exptl_absorpt_correction_type multi-scan
_exptl_absorpt_process_details SADABS
_exptl_crystal_colour pink
_exptl_crystal_colour_primary pink
_exptl_crystal_density_diffrn 2.403
_exptl_crystal_density_meas ?
_exptl_crystal_description block
_exptl_crystal_F_000 10636
_exptl_crystal_size_max 0.22
_exptl_crystal_size_mid 0.2
_exptl_crystal_size_min 0.19
_refine_diff_density_max 3.494
_refine_diff_density_min -3.192
_refine_diff_density_rms 0.299
_refine_ls_extinction_method none
_refine_ls_goodness_of_fit_ref 1.018
_refine_ls_hydrogen_treatment constr
_refine_ls_matrix_type full
_refine_ls_number_parameters 2245
_refine_ls_number_reflns 53219
_refine_ls_number_restraints 3886
_refine_ls_restrained_S_all 0.989
_refine_ls_R_factor_all 0.1316
_refine_ls_R_factor_gt 0.0997
_refine_ls_shift/su_max 0.030
_refine_ls_shift/su_mean 0.000
_refine_ls_structure_factor_coef Fsqd
_refine_ls_weighting_details 'w=1/[\s^2^(Fo^2^)+(0.0801P)^2^+862.0457P] where P=(Fo^2^+2Fc^2^)/3'
_refine_ls_weighting_scheme calc
_refine_ls_wR_factor_gt 0.2225
_refine_ls_wR_factor_ref 0.2444
_reflns_Friedel_coverage 0.000
_reflns_number_gt 38646
_reflns_number_total 53219
_reflns_threshold_expression 'I > 2\s(I)'
_cod_data_source_file d4sc01502a2.cif
_cod_data_source_block ag38-co_sq_sq
_cod_depositor_comments
;
The following automatic conversions were performed:

data item '_exptl_absorpt_correction_type' value 'Multi-scan' was
changed to 'multi-scan' in accordance with the
/home/data/users/saulius/crontab/automatic-downloads/rss-feeds/RSC/lib/dictionaries/cif_core.dic
dictionary named 'cif_core.dic' version 2.4.2 last updated on
2011-04-26.

data item '_exptl_crystal_density_meas' value 'not measured' was
changed to '?' -- the value is perceived as not measured.

Automatic conversion script
Id: cif_fix_values 8170 2020-07-09 18:12:32Z antanas 

 Adding full bibliography for 1571992--1571998.cif.
;
_cod_original_cell_volume 15319(24)
_cod_database_code 1571994
_shelx_shelxl_version_number 2018/3
_shelx_space_group_comment
;
The symmetry employed for this shelxl refinement is uniquely defined
by the following loop, which should always be used as a source of
symmetry information in preference to the above space-group names.
They are only intended as comments.
;
_shelx_estimated_absorpt_t_max 0.394
_shelx_estimated_absorpt_t_min 0.351
_olex2_refinement_description
;
1. Fixed Uiso
 At 1.2 times of:
  All O(H) groups
 At 1.5 times of:
  All C(H,H,H) groups
2. Restrained distances
 C50-C51
 1.54 with sigma of 0.01
 C51-C52
 1.54 with sigma of 0.01
 C51-C53
 1.54 with sigma of 0.01
 C51-C54
 1.54 with sigma of 0.01
 C52-C53
 2.53 with sigma of 0.01
 C52-C54
 2.53 with sigma of 0.01
 C53-C54
 2.53 with sigma of 0.01
 C99-C100
 1.54 with sigma of 0.01
 C99-C101
 1.54 with sigma of 0.01
 C99-C102
 1.54 with sigma of 0.01
 C100-C101
 2.53 with sigma of 0.01
 C100-C102
 2.53 with sigma of 0.01
 C101-C102
 2.53 with sigma of 0.01
 C57-C58
 1.54 with sigma of 0.01
 C57-C59
 1.54 with sigma of 0.01
 C57-C60
 1.54 with sigma of 0.01
 C58-C59
 2.53 with sigma of 0.01
 C58-C60
 2.53 with sigma of 0.01
 C59-C60
 2.53 with sigma of 0.01
 C69-C70
 1.54 with sigma of 0.01
 C69-C71
 1.54 with sigma of 0.01
 C69-C72
 1.54 with sigma of 0.01
 C70-C71
 2.53 with sigma of 0.01
 C70-C72
 2.53 with sigma of 0.01
 C71-C72
 2.53 with sigma of 0.01
 C122-C123
 1.54 with sigma of 0.01
 C123-C124
 1.54 with sigma of 0.01
 C123-C125
 1.54 with sigma of 0.01
 C123-C126
 1.54 with sigma of 0.01
 C124-C125
 2.53 with sigma of 0.01
 C124-C126
 2.53 with sigma of 0.01
 C125-C126
 2.53 with sigma of 0.01
 C75-C76
 1.54 with sigma of 0.01
 C87-C88
 1.54 with sigma of 0.01
 C13-C14
 1.3 with sigma of 0.01
 C25-C26
 1.3 with sigma of 0.01
 C37-C38
 1.3 with sigma of 0.01
 C49-C50
 1.3 with sigma of 0.01
 C67-C68
 1.3 with sigma of 0.01
 C79-C80
 1.3 with sigma of 0.01
 C109-C110
 1.3 with sigma of 0.01
 C115-C116
 1.3 with sigma of 0.01
 C85-C86
 1.3 with sigma of 0.01
 C121-C122
 1.3 with sigma of 0.01
 C103-C104
 1.3 with sigma of 0.01
3. Uiso/Uaniso restraints and constraints
C7 \\sim C19 \\sim C25 \\sim C74 \\sim C62 \\sim C61 \\sim C37 \\sim C16 \\sim
C43 \\sim C13 \\sim C73 \\sim C1 \\sim C8 \\sim C109 \\sim C133 \\sim C17 \\sim
C20 \\sim C103 \\sim C15 \\sim C14 \\sim C45 \\sim C10 \\sim C26 \\sim C2 \\sim
C63 \\sim C21 \\sim C24 \\sim C44 \\sim C27 \\sim C134 \\sim C3 \\sim C105
\\sim C91 \\sim C67 \\sim C108 \\sim C79 \\sim C64 \\sim C18 \\sim C5 \\sim C93
\\sim C128 \\sim C75 \\sim C110 \\sim C4 \\sim C104 \\sim C68 \\sim C66 \\sim
C29 \\sim C92 \\sim C69 \\sim C9 \\sim C127 \\sim C30 \\sim C38 \\sim C6 \\sim
C80 \\sim C48 \\sim C107 \\sim C81 \\sim C131 \\sim C106 \\sim C23 \\sim C47
\\sim C95 \\sim C116 \\sim C31 \\sim C111 \\sim C132 \\sim C114 \\sim C113
\\sim C115 \\sim C41 \\sim C40 \\sim C39 \\sim C32 \\sim C120 \\sim C112 \\sim
C12 \\sim C28 \\sim C94 \\sim C78 \\sim C22 \\sim C118 \\sim C46 \\sim C36
\\sim C65 \\sim C11 \\sim C35 \\sim C130 \\sim C84 \\sim C83 \\sim C82 \\sim
C129 \\sim C96 \\sim C77 \\sim C57 \\sim C55 \\sim C76 \\sim C70 \\sim C71
\\sim C58 \\sim C59 \\sim C56 \\sim C85 \\sim C86 \\sim C90 \\sim C34 \\sim C42
\\sim C119 \\sim C89 \\sim C87 \\sim C72 \\sim C117 \\sim C49 \\sim C50 \\sim
C98 \\sim C97 \\sim C52 \\sim C54 \\sim C51 \\sim C102 \\sim C100 \\sim C99
\\sim C33 \\sim C101 \\sim C60 \\sim C53 \\sim C88 \\sim C121 \\sim C122 \\sim
C123 \\sim C124 \\sim C125 \\sim C126 \\sim C136 \\sim C135: within 2A with
sigma of 0.01 and sigma for terminal atoms of 0.02 within 2A
Uanis(C54) \\sim Ueq, Uanis(C71) \\sim Ueq, Uanis(C125) \\sim Ueq, Uanis(C134)
\\sim Ueq, Uanis(C57) \\sim Ueq, Uanis(C69) \\sim Ueq, Uanis(C97) \\sim Ueq,
Uanis(C99) \\sim Ueq, Uanis(C123) \\sim Ueq, Uanis(C122) \\sim Ueq: with sigma
of 0.01 and sigma for terminal atoms of 0.02
4. Rigid body (RIGU) restrains
 All non-hydrogen atoms
 with sigma for 1-2 distances of 0.004 and sigma for 1-3 distances of 0.004
5.a Ternary CH refined with riding coordinates:
 O9(H9), O8(H8)
5.b Me refined with riding coordinates:
 C16(H16A,H16B,H16C), C17(H17A,H17B,H17C), C10(H10A,H10B,H10C), C24(H24A,H24B,
 H24C), C134(H13A,H13B,H13C), C108(H10D,H10E,H10F), C64(H64A,H64B,H64C),
 C18(H18A,H18B,H18C), C5(H5A,H5B,H5C), C128(H12A,H12B,H12C), C4(H4A,H4B,H4C),
 C66(H66A,H66B,H66C), C29(H29A,H29B,H29C), C30(H30A,H30B,H30C), C6(H6A,H6B,H6C),
  C48(H48A,H48B,H48C), C107(H10G,H10H,H10I), C106(H10J,H10K,H10L), C23(H23A,
 H23B,H23C), C47(H47A,H47B,H47C), C95(H95A,H95B,H95C), C132(H13D,H13E,H13F),
 C114(H11A,H11B,H11C), C113(H11D,H11E,H11F), C41(H41A,H41B,H41C), C40(H40A,H40B,
 H40C), C120(H12D,H12E,H12F), C112(H11G,H11H,H11I), C12(H12G,H12H,H12I),
 C28(H28A,H28B,H28C), C94(H94A,H94B,H94C), C78(H78A,H78B,H78C), C22(H22A,H22B,
 H22C), C118(H11J,H11K,H11L), C46(H46A,H46B,H46C), C36(H36A,H36B,H36C),
 C65(H65A,H65B,H65C), C11(H11M,H11N,H11O), C35(H35A,H35B,H35C), C130(H13G,H13H,
 H13I), C84(H84A,H84B,H84C), C83(H83A,H83B,H83C), C82(H82A,H82B,H82C), C96(H96A,
 H96B,H96C), C77(H77A,H77B,H77C), C76(H76A,H76B,H76C), C71(H71A,H71B,H71C),
 C58(H58A,H58B,H58C), C59(H59A,H59B,H59C), C90(H90A,H90B,H90C), C34(H34A,H34B,
 H34C), C42(H42A,H42B,H42C), C119(H11P,H11Q,H11R), C89(H89A,H89B,H89C),
 C52(H52A,H52B,H52C), C54(H54A,H54B,H54C), C102(H10M,H10N,H10O), C100(H10P,H10Q,
 H10R), C101(H10S,H10T,H10U), C60(H60A,H60B,H60C), C53(H53A,H53B,H53C),
 C88(H88A,H88B,H88C), C124(H12J,H12K,H12L), C125(H12M,H12N,H12O), C126(H12P,
 H12Q,H12R)
5.c Idealised Me refined as rotating group:
 C70(H70A,H70B,H70C), C72(H72A,H72B,H72C), C136(H13J,H13K,H13L)
;
_platon_squeeze_void_probe_radius 1.20
_olex2_submission_special_instructions 'No special instructions were received'

loop_
_space_group_symop_operation_xyz
'x, y, z'
'-x, -y, -z'

loop_
_atom_site_label
_atom_site_type_symbol
_atom_site_fract_x
_atom_site_fract_y
_atom_site_fract_z
_atom_site_U_iso_or_equiv
_atom_site_adp_type
_atom_site_occupancy
_atom_site_site_symmetry_order
_atom_site_calc_flag
_atom_site_refinement_flags_posn
_atom_site_refinement_flags_adp
_atom_site_refinement_flags_occupancy
_atom_site_disorder_assembly
_atom_site_disorder_group
W1 W 0.85435(3) 0.61064(4) 0.37051(3) 0.03279(17) Uani 1 1 d . . . . .
W4 W 0.74114(3) 0.67076(3) 0.43142(3) 0.03158(17) Uani 1 1 d . . . . .
W6 W 0.71905(3) 0.53267(4) 0.36213(3) 0.03330(18) Uani 1 1 d . . . . .
W8 W 0.57919(3) 0.57855(4) 0.30417(3) 0.03636(19) Uani 1 1 d . . . . .
W9 W 0.60008(3) 0.71385(4) 0.37389(3) 0.03648(19) Uani 1 1 d . . . . .
W5 W 0.86176(3) 0.74284(4) 0.32217(3) 0.0406(2) Uani 1 1 d . . . . .
W3 W 0.74883(3) 0.80196(4) 0.38254(3) 0.0407(2) Uani 1 1 d . . . . .
W7 W 0.83859(3) 0.58992(4) 0.24533(3) 0.0429(2) Uani 1 1 d . . . . .
W2 W 0.70611(3) 0.51297(4) 0.23712(3) 0.0429(2) Uani 1 1 d . . . . .
Ag1 Ag 0.59582(6) 0.58205(7) 0.42569(5) 0.0402(3) Uani 1 1 d . . . . .
Ag4 Ag 0.88526(7) 0.76151(7) 0.44477(6) 0.0449(4) Uani 1 1 d . . . . .
Ag6 Ag 0.99719(6) 0.68972(8) 0.37049(6) 0.0483(4) Uani 1 1 d . . . . .
Ag8 Ag 0.47275(7) 0.51937(8) 0.37852(6) 0.0498(4) Uani 1 1 d . . . . .
Ag10 Ag 0.98760(7) 0.82257(8) 0.41575(6) 0.0517(4) Uani 1 1 d . . . . .
Ag12 Ag 0.84029(7) 0.46194(9) 0.29822(6) 0.0553(4) Uani 1 1 d . . . . .
Ag14 Ag 0.50658(6) 0.66606(8) 0.46041(6) 0.0501(4) Uani 1 1 d . . . . .
Ag16 Ag 0.62814(7) 0.73286(8) 0.50217(7) 0.0564(5) Uani 1 1 d . . . . .
Ag18 Ag 0.98327(7) 0.55214(9) 0.30933(6) 0.0531(4) Uani 1 1 d . . . . .
Ag20 Ag 0.47640(8) 0.77869(9) 0.30235(7) 0.0593(5) Uani 1 1 d . . . . .
Ag22 Ag 0.57998(8) 0.43734(9) 0.34501(6) 0.0552(4) Uani 1 1 d . . . . .
Ag24 Ag 0.40996(7) 0.53529(10) 0.27790(6) 0.0607(5) Uani 1 1 d . . . . .
Ag26 Ag 0.98642(7) 0.65449(10) 0.24742(6) 0.0577(5) Uani 1 1 d . . . . .
Ag28 Ag 0.44375(7) 0.76523(8) 0.40454(7) 0.0556(4) Uani 1 1 d . . . . .
Ag30 Ag 0.85780(8) 0.89401(8) 0.47922(7) 0.0579(5) Uani 1 1 d . . . . .
Ag32 Ag 0.45353(8) 0.63150(10) 0.22352(6) 0.0632(5) Uani 1 1 d . . . . .
Ag34 Ag 0.51944(8) 0.86697(8) 0.39990(8) 0.0641(5) Uani 1 1 d . . . . .
Ag36 Ag 0.97884(8) 0.86229(10) 0.31483(7) 0.0673(5) Uani 1 1 d . . . . .
Ag38 Ag 0.68793(8) 0.38231(9) 0.28585(7) 0.0634(5) Uani 1 1 d . . . . .
Ag19 Ag 0.75473(8) 0.82101(8) 0.51337(7) 0.0642(5) Uani 1 1 d . . . . .
Ag5 Ag 0.42387(9) 0.62928(9) 0.37488(7) 0.0670(5) Uani 1 1 d . . . . .
Ag21 Ag 0.77960(9) 0.96682(9) 0.41389(8) 0.0707(6) Uani 1 1 d . . . . .
Ag11 Ag 0.85592(8) 0.85153(10) 0.24104(8) 0.0705(6) Uani 1 1 d . . . . .
Ag23 Ag 0.60292(8) 0.47563(12) 0.13523(6) 0.0741(6) Uani 1 1 d . . . . .
Ag3 Ag 0.88485(9) 0.63564(12) 0.14676(7) 0.0785(7) Uani 1 1 d . . . . .
Ag25 Ag 0.75742(9) 0.52719(13) 0.11017(7) 0.0820(7) Uani 1 1 d . . . . .
Ag13 Ag 0.47194(9) 0.49643(12) 0.19395(7) 0.0771(6) Uani 1 1 d . . . . .
Ag27 Ag 0.78611(10) 0.36836(13) 0.21826(8) 0.0869(7) Uani 1 1 d . . . . .
Ag7 Ag 0.93131(10) 0.45259(13) 0.23116(7) 0.0838(7) Uani 1 1 d . . . . .
Ag29 Ag 0.95982(10) 0.76837(12) 0.22620(8) 0.0837(7) Uani 1 1 d . . . . .
Ag15 Ag 0.91860(10) 0.92058(11) 0.40440(10) 0.0902(8) Uani 1 1 d . . . . .
Ag31 Ag 0.57277(10) 0.41699(12) 0.22110(8) 0.0839(7) Uani 1 1 d . . . . .
Ag2 Ag 0.74251(11) 0.92560(10) 0.31136(9) 0.0820(7) Uani 1 1 d . . . . .
Ag33 Ag 0.63592(11) 0.85707(10) 0.46481(10) 0.0885(7) Uani 1 1 d . . . . .
Ag17 Ag 0.73099(11) 0.41236(15) 0.12608(8) 0.0984(9) Uani 1 1 d . . . . .
Ag35 Ag 0.64467(10) 0.93741(10) 0.38294(11) 0.0927(8) Uani 1 1 d . . . . .
Ag9 Ag 0.89229(11) 0.50292(15) 0.13652(8) 0.1011(9) Uani 1 1 d . . . . .
Ag37 Ag 0.86318(11) 0.38060(15) 0.14756(9) 0.1038(9) Uani 1 1 d . . . . .
Co1 Co 0.59335(11) 0.69531(14) 0.26631(9) 0.0429(7) Uani 1 1 d . . . . .
Co4 Co 0.73777(12) 0.77841(14) 0.27449(10) 0.0494(7) Uani 1 1 d . . . . .
Co2 Co 0.64823(13) 0.73731(17) 0.19350(11) 0.0602(9) Uani 1 1 d . . . . .
Co3 Co 0.71472(12) 0.62948(15) 0.19893(9) 0.0497(7) Uani 1 1 d . . . . .
Si1 Si 0.72472(18) 0.6556(2) 0.31506(15) 0.0234(9) Uani 1 1 d . . . . .
O24 O 0.7186(5) 0.5876(6) 0.4222(4) 0.032(2) Uani 1 1 d . . . . .
O22 O 0.8082(5) 0.5387(6) 0.3734(4) 0.038(3) Uani 1 1 d . . . . .
O20 O 0.8250(5) 0.6482(6) 0.4280(4) 0.038(3) Uani 1 1 d . . . . .
O18 O 0.7571(5) 0.7198(6) 0.3217(4) 0.041(2) Uani 1 1 d . . . . .
O10 O 0.7412(5) 0.6110(6) 0.2664(4) 0.040(2) Uani 1 1 d . . . . .
O29 O 0.5591(5) 0.7495(6) 0.4188(4) 0.037(3) Uani 1 1 d . . . . .
O40 O 0.7661(6) 0.7416(6) 0.4174(4) 0.039(3) Uani 1 1 d . . . . .
O30 O 0.6513(5) 0.6583(6) 0.3158(4) 0.034(2) Uani 1 1 d . . . . .
O13 O 0.7934(6) 0.5125(7) 0.2320(4) 0.045(3) Uani 1 1 d . . . . .
O21 O 0.7500(5) 0.6268(6) 0.3558(4) 0.032(2) Uani 1 1 d . . . . .
O31 O 0.5589(5) 0.6362(6) 0.3594(4) 0.034(2) Uani 1 1 d . . . . .
O16 O 0.8520(5) 0.5780(6) 0.3083(4) 0.040(3) Uani 1 1 d . . . . .
O27 O 0.7287(5) 0.5085(6) 0.3006(4) 0.042(3) Uani 1 1 d . . . . .
O14 O 0.8609(5) 0.6725(7) 0.2766(5) 0.048(3) Uani 1 1 d . . . . .
O43 O 0.8360(5) 0.7997(6) 0.3755(4) 0.038(3) Uani 1 1 d . . . . .
O25 O 0.6601(5) 0.6774(6) 0.4102(4) 0.040(3) Uani 1 1 d . . . . .
O17 O 0.8689(5) 0.6873(7) 0.3628(4) 0.043(3) Uani 1 1 d . . . . .
O37 O 0.7363(6) 0.8338(7) 0.3370(5) 0.048(3) Uani 1 1 d . . . . .
O39 O 0.6662(6) 0.7695(6) 0.3778(5) 0.045(3) Uani 1 1 d . . . . .
O26 O 0.7030(5) 0.4669(6) 0.3744(4) 0.039(3) Uani 1 1 d . . . . .
O28 O 0.6393(5) 0.5535(6) 0.3471(4) 0.040(3) Uani 1 1 d . . . . .
O19 O 0.9271(5) 0.5951(5) 0.3881(4) 0.030(2) Uani 1 1 d . . . . .
O33 O 0.6902(6) 0.5415(7) 0.1897(4) 0.046(3) Uani 1 1 d . . . . .
O38 O 0.7505(5) 0.8631(6) 0.4283(5) 0.045(3) Uani 1 1 d . . . . .
O23 O 0.7392(6) 0.6936(6) 0.4883(4) 0.038(3) Uani 1 1 d . . . . .
O34 O 0.5230(5) 0.5222(6) 0.2995(4) 0.037(3) Uani 1 1 d . . . . .
O36 O 0.8331(5) 0.7841(7) 0.2844(4) 0.045(3) Uani 1 1 d . . . . .
O32 O 0.6304(6) 0.5374(7) 0.2615(4) 0.045(3) Uani 1 1 d . . . . .
O7 O 0.6440(6) 0.7686(7) 0.2648(5) 0.053(3) Uani 1 1 d . . . . .
O35 O 0.9401(6) 0.7626(7) 0.3275(5) 0.049(3) Uani 1 1 d . . . . .
O15 O 0.5446(5) 0.6184(7) 0.2682(4) 0.047(3) Uani 1 1 d . . . . .
O50 O 0.4214(6) 0.6728(7) 0.3127(6) 0.059(4) Uani 1 1 d . . . . .
O42 O 0.6879(6) 0.4373(7) 0.2137(5) 0.053(3) Uani 1 1 d . . . . .
O9 O 0.7388(6) 0.7175(7) 0.2139(4) 0.051(3) Uani 1 1 d . . . . .
H9 H 0.770614 0.727516 0.195102 0.062 Uiso 1 1 calc R U . . .
O12 O 0.9085(6) 0.5667(8) 0.2283(5) 0.059(4) Uani 1 1 d . . . . .
O11 O 0.8046(6) 0.6070(7) 0.1968(4) 0.049(3) Uani 1 1 d . . . . .
O41 O 0.5626(6) 0.7331(6) 0.3275(5) 0.046(3) Uani 1 1 d . . . . .
O53 O 0.8605(8) 0.9228(8) 0.3348(7) 0.077(5) Uani 1 1 d . . . . .
O3 O 0.6578(8) 0.7018(10) 0.1261(6) 0.076(4) Uani 1 1 d . . . . .
O8 O 0.6288(6) 0.6553(8) 0.2086(5) 0.056(3) Uani 1 1 d . . . . .
H8 H 0.597473 0.629235 0.186224 0.067 Uiso 1 1 calc R U . . .
O4 O 0.7078(7) 0.6182(9) 0.1312(5) 0.070(4) Uani 1 1 d . . . . .
O2 O 0.5127(6) 0.7223(8) 0.2343(5) 0.064(4) Uani 1 1 d . . . . .
O49 O 0.8260(10) 0.8149(12) 0.1522(7) 0.101(6) Uani 1 1 d . . . . .
O6 O 0.7457(7) 0.8520(8) 0.2458(6) 0.068(4) Uani 1 1 d . . . . .
C7 C 0.9439(11) 0.4629(13) 0.3017(9) 0.066(5) Uani 1 1 d . U . . .
O47 O 0.8438(8) 0.7351(11) 0.1713(7) 0.094(6) Uani 1 1 d . . . . .
C19 C 0.5826(10) 0.6406(11) 0.4938(8) 0.056(4) Uani 1 1 d . U . . .
N1 N 1.0102(10) 0.8936(10) 0.3887(8) 0.073(5) Uani 1 1 d . . . . .
O5 O 0.6767(8) 0.8206(9) 0.1857(7) 0.076(5) Uani 1 1 d . . . . .
N4 N 0.3664(8) 0.6884(9) 0.3053(7) 0.058(5) Uani 1 1 d . . . . .
O1 O 0.5567(7) 0.7529(9) 0.1810(6) 0.074(5) Uani 1 1 d . . . . .
O44 O 0.5422(7) 0.5673(11) 0.1574(6) 0.090(6) Uani 1 1 d . . . . .
C25 C 0.4253(8) 0.6959(9) 0.4419(9) 0.055(4) Uani 1 1 d D U . . .
C74 C 0.3363(10) 0.5191(12) 0.3322(9) 0.065(4) Uani 1 1 d . U . . .
O55 O 0.9201(11) 1.0037(10) 0.3492(8) 0.106(7) Uani 1 1 d . . . . .
C62 C 0.3941(10) 0.8493(11) 0.3396(9) 0.063(4) Uani 1 1 d . U . . .
C61 C 0.4321(10) 0.8270(10) 0.3646(9) 0.059(4) Uani 1 1 d . U . . .
N5 N 0.8755(12) 0.9733(11) 0.3275(10) 0.087(7) Uani 1 1 d . . . . .
O52 O 0.3289(7) 0.6786(10) 0.3307(7) 0.087(6) Uani 1 1 d . . . . .
C37 C 0.8564(11) 0.8282(10) 0.5106(8) 0.062(4) Uani 1 1 d D U . . .
C16 C 0.6669(10) 0.4263(13) 0.4623(8) 0.064(5) Uani 1 1 d . U . . .
H16A H 0.684246 0.404322 0.482750 0.096 Uiso 1 1 calc R U . . .
H16B H 0.679113 0.409234 0.432074 0.096 Uiso 1 1 calc R U . . .
H16C H 0.682172 0.467897 0.472755 0.096 Uiso 1 1 calc R U . . .
C43 C 1.0305(9) 0.6301(12) 0.3073(8) 0.060(4) Uani 1 1 d . U . . .
C13 C 0.5464(9) 0.4871(11) 0.4076(7) 0.055(4) Uani 1 1 d D U . . .
C73 C 0.3862(10) 0.5361(12) 0.3481(8) 0.060(4) Uani 1 1 d . U . . .
O54 O 0.8537(11) 0.9899(11) 0.2960(10) 0.122(9) Uani 1 1 d . . . . .
C1 C 0.9882(9) 0.7486(9) 0.4411(7) 0.047(4) Uani 1 1 d . U . . .
C8 C 0.9762(12) 0.4548(14) 0.3341(10) 0.075(4) Uani 1 1 d . U . . .
C109 C 0.8674(11) 0.9709(9) 0.4588(10) 0.069(5) Uani 1 1 d D U . . .
N3 N 0.8341(12) 0.7582(14) 0.1413(9) 0.094(7) Uani 1 1 d . . . . .
N2 N 0.5149(10) 0.5861(12) 0.1251(8) 0.078(6) Uani 1 1 d . . . . .
C133 C 1.0527(12) 0.9270(11) 0.3793(10) 0.071(6) Uani 1 1 d . U . . .
C17 C 0.5716(11) 0.4504(12) 0.5063(8) 0.063(5) Uani 1 1 d . U . . .
H17A H 0.586072 0.429748 0.528473 0.094 Uiso 1 1 calc R U . . .
H17B H 0.586315 0.492187 0.516489 0.094 Uiso 1 1 calc R U . . .
H17C H 0.526745 0.447512 0.502968 0.094 Uiso 1 1 calc R U . . .
O51 O 0.3532(9) 0.7073(10) 0.2739(8) 0.092(6) Uani 1 1 d . . . . .
C20 C 0.6166(10) 0.6400(12) 0.5274(9) 0.060(4) Uani 1 1 d . U . . .
C103 C 0.7884(12) 0.3745(13) 0.2869(9) 0.076(5) Uani 1 1 d D U . . .
C15 C 0.5958(10) 0.4222(12) 0.4614(8) 0.056(4) Uani 1 1 d . U . . .
C14 C 0.5725(9) 0.4551(11) 0.4310(8) 0.057(4) Uani 1 1 d D U . . .
C45 C 1.1252(10) 0.7090(13) 0.3064(9) 0.069(4) Uani 1 1 d . U . . .
C10 C 0.9839(15) 0.4717(15) 0.4160(11) 0.095(7) Uani 1 1 d . U . . .
H10A H 1.005518 0.460638 0.441114 0.142 Uiso 1 1 calc R U . . .
H10B H 0.990439 0.514486 0.420026 0.142 Uiso 1 1 calc R U . . .
H10C H 0.940019 0.461345 0.415046 0.142 Uiso 1 1 calc R U . . .
C26 C 0.3724(8) 0.7172(10) 0.4484(9) 0.060(4) Uani 1 1 d D U . . .
C2 C 1.0186(9) 0.7098(10) 0.4545(7) 0.047(3) Uani 1 1 d . U . . .
O46 O 0.4758(9) 0.6235(11) 0.1346(6) 0.092(6) Uani 1 1 d . . . . .
C63 C 0.3494(12) 0.8703(13) 0.3173(11) 0.074(4) Uani 1 1 d . U . . .
C21 C 0.6531(11) 0.6353(13) 0.5685(9) 0.070(4) Uani 1 1 d . U . . .
C24 C 0.7070(12) 0.5973(13) 0.5524(9) 0.074(6) Uani 1 1 d . U . . .
H24A H 0.732586 0.592872 0.578459 0.111 Uiso 1 1 calc R U . . .
H24B H 0.691158 0.558150 0.534000 0.111 Uiso 1 1 calc R U . . .
H24C H 0.731623 0.616754 0.534515 0.111 Uiso 1 1 calc R U . . .
C44 C 1.0708(9) 0.6683(12) 0.3068(8) 0.060(4) Uani 1 1 d . U . . .
C27 C 0.3103(10) 0.7346(11) 0.4595(11) 0.069(4) Uani 1 1 d . U . . .
C134 C 1.0993(12) 0.9711(12) 0.3730(10) 0.074(6) Uani 1 1 d . U . . .
H13A H 1.123109 0.952665 0.348057 0.111 Uiso 1 1 calc R U . . .
H13B H 1.078820 1.004576 0.366180 0.111 Uiso 1 1 calc R U . . .
H13C H 1.126615 0.985347 0.400489 0.111 Uiso 1 1 calc R U . . .
C3 C 1.0562(10) 0.6697(11) 0.4724(8) 0.056(4) Uani 1 1 d . U . . .
C105 C 0.7838(13) 0.3211(14) 0.3552(11) 0.083(5) Uani 1 1 d . U . . .
C91 C 0.6788(13) 0.4568(17) 0.0843(9) 0.095(6) Uani 1 1 d . U . . .
C67 C 0.3942(10) 0.5461(13) 0.2128(8) 0.071(5) Uani 1 1 d D U . . .
C108 C 0.8082(15) 0.3722(15) 0.3991(11) 0.099(7) Uani 1 1 d . U . . .
H10D H 0.810253 0.355917 0.425195 0.149 Uiso 1 1 calc R U . . .
H10E H 0.849000 0.387621 0.395196 0.149 Uiso 1 1 calc R U . . .
H10F H 0.780100 0.404281 0.403632 0.149 Uiso 1 1 calc R U . . .
C79 C 0.5933(10) 0.3759(14) 0.2775(9) 0.082(5) Uani 1 1 d D U . . .
C64 C 0.2849(11) 0.8431(14) 0.3257(11) 0.081(6) Uani 1 1 d . U . . .
H64A H 0.252059 0.858188 0.309529 0.121 Uiso 1 1 calc R U . . .
H64B H 0.283588 0.799793 0.314966 0.121 Uiso 1 1 calc R U . . .
H64C H 0.279566 0.854509 0.357922 0.121 Uiso 1 1 calc R U . . .
C18 C 0.5742(12) 0.3566(12) 0.4428(9) 0.070(5) Uani 1 1 d . U . . .
H18A H 0.589994 0.334154 0.463409 0.105 Uiso 1 1 calc R U . . .
H18B H 0.529401 0.352716 0.439913 0.105 Uiso 1 1 calc R U . . .
H18C H 0.589500 0.341132 0.413363 0.105 Uiso 1 1 calc R U . . .
C5 C 1.1051(11) 0.7068(12) 0.5078(10) 0.073(6) Uani 1 1 d . U . . .
H5A H 1.130563 0.680395 0.520064 0.110 Uiso 1 1 calc R U . . .
H5B H 1.130787 0.730886 0.493834 0.110 Uiso 1 1 calc R U . . .
H5C H 1.085058 0.732798 0.532068 0.110 Uiso 1 1 calc R U . . .
C93 C 0.6050(14) 0.4377(18) 0.0105(9) 0.095(5) Uani 1 1 d . U . . .
C128 C 0.7266(13) 0.9148(12) 0.1948(8) 0.074(6) Uani 1 1 d . U . . .
H12A H 0.756326 0.941024 0.217031 0.111 Uiso 1 1 calc R U . . .
H12B H 0.743658 0.904477 0.165541 0.111 Uiso 1 1 calc R U . . .
H12C H 0.688819 0.935034 0.192420 0.111 Uiso 1 1 calc R U . . .
C75 C 0.2704(11) 0.5079(12) 0.3196(11) 0.083(5) Uani 1 1 d D U . . .
C110 C 0.8705(11) 1.0276(9) 0.4641(10) 0.068(4) Uani 1 1 d D U . . .
C4 C 1.0163(10) 0.6306(11) 0.4930(9) 0.063(5) Uani 1 1 d . U . . .
H4A H 1.041950 0.603965 0.504810 0.095 Uiso 1 1 calc R U . . .
H4B H 0.995602 0.655544 0.517359 0.095 Uiso 1 1 calc R U . . .
H4C H 0.985625 0.607159 0.469897 0.095 Uiso 1 1 calc R U . . .
C104 C 0.7827(12) 0.3498(13) 0.3194(9) 0.076(4) Uani 1 1 d D U . . .
C68 C 0.3537(11) 0.5669(14) 0.1896(9) 0.079(5) Uani 1 1 d D U . . .
C66 C 0.3570(13) 0.8518(14) 0.2643(10) 0.085(6) Uani 1 1 d . U . . .
H66A H 0.323989 0.867580 0.248614 0.128 Uiso 1 1 calc R U . . .
H66B H 0.396582 0.868152 0.258680 0.128 Uiso 1 1 calc R U . . .
H66C H 0.354979 0.808580 0.253229 0.128 Uiso 1 1 calc R U . . .
C29 C 0.2673(10) 0.6757(11) 0.4423(11) 0.074(6) Uani 1 1 d . U . . .
H29A H 0.225109 0.684385 0.448703 0.111 Uiso 1 1 calc R U . . .
H29B H 0.268996 0.659963 0.409826 0.111 Uiso 1 1 calc R U . . .
H29C H 0.281258 0.646299 0.457586 0.111 Uiso 1 1 calc R U . . .
C92 C 0.6422(13) 0.4501(17) 0.0530(8) 0.091(5) Uani 1 1 d . U . . .
C69 C 0.3065(10) 0.5845(10) 0.1606(7) 0.098(5) Uani 1 1 d D U . . .
C9 C 1.0088(14) 0.4380(15) 0.3713(11) 0.086(5) Uani 1 1 d . U . . .
C127 C 0.7128(13) 0.8588(14) 0.2091(9) 0.074(6) Uani 1 1 d . U . . .
C30 C 0.2897(11) 0.7802(11) 0.4345(11) 0.077(6) Uani 1 1 d . U . . .
H30A H 0.248461 0.791559 0.441980 0.116 Uiso 1 1 calc R U . . .
H30B H 0.318158 0.815398 0.443453 0.116 Uiso 1 1 calc R U . . .
H30C H 0.289241 0.762823 0.402057 0.116 Uiso 1 1 calc R U . . .
C38 C 0.8654(12) 0.7976(11) 0.5394(8) 0.067(4) Uani 1 1 d D U . . .
C6 C 1.0861(10) 0.6276(11) 0.4325(9) 0.063(5) Uani 1 1 d . U . . .
H6A H 1.111476 0.600409 0.443907 0.094 Uiso 1 1 calc R U . . .
H6B H 1.053900 0.604833 0.410436 0.094 Uiso 1 1 calc R U . . .
H6C H 1.111658 0.651383 0.418135 0.094 Uiso 1 1 calc R U . . .
O48 O 0.8406(18) 0.7358(14) 0.1012(9) 0.167(14) Uani 1 1 d . . . . .
C80 C 0.5359(11) 0.3590(15) 0.2735(10) 0.091(5) Uani 1 1 d D U . . .
C48 C 1.1086(13) 0.7693(14) 0.3033(12) 0.091(6) Uani 1 1 d . U . . .
H48A H 1.145922 0.793589 0.303159 0.137 Uiso 1 1 calc R U . . .
H48B H 1.082431 0.765636 0.275634 0.137 Uiso 1 1 calc R U . . .
H48C H 1.086554 0.787985 0.329222 0.137 Uiso 1 1 calc R U . . .
C107 C 0.7202(14) 0.3003(15) 0.3612(11) 0.093(7) Uani 1 1 d . U . . .
H10G H 0.721524 0.280870 0.385648 0.139 Uiso 1 1 calc R U . . .
H10H H 0.694706 0.334360 0.368525 0.139 Uiso 1 1 calc R U . . .
H10I H 0.702702 0.272213 0.333369 0.139 Uiso 1 1 calc R U . . .
C81 C 0.4761(14) 0.3297(17) 0.2666(12) 0.100(5) Uani 1 1 d . U . . .
C131 C 0.5091(11) 0.7466(13) 0.2001(8) 0.068(6) Uani 1 1 d . U . . .
C106 C 0.8281(15) 0.2725(14) 0.3494(11) 0.093(7) Uani 1 1 d . U . . .
H10J H 0.827152 0.254458 0.374551 0.139 Uiso 1 1 calc R U . . .
H10K H 0.816344 0.242295 0.321216 0.139 Uiso 1 1 calc R U . . .
H10L H 0.869562 0.289239 0.348649 0.139 Uiso 1 1 calc R U . . .
C23 C 0.6164(13) 0.5998(14) 0.5959(9) 0.082(6) Uani 1 1 d . U . . .
H23A H 0.641953 0.597754 0.622619 0.123 Uiso 1 1 calc R U . . .
H23B H 0.579298 0.619976 0.604954 0.123 Uiso 1 1 calc R U . . .
H23C H 0.605022 0.559673 0.577122 0.123 Uiso 1 1 calc R U . . .
C47 C 1.1581(13) 0.6810(15) 0.2644(10) 0.089(7) Uani 1 1 d . U . . .
H47A H 1.169668 0.641376 0.265265 0.133 Uiso 1 1 calc R U . . .
H47B H 1.130645 0.678109 0.237399 0.133 Uiso 1 1 calc R U . . .
H47C H 1.194929 0.705806 0.263741 0.133 Uiso 1 1 calc R U . . .
C95 C 0.5410(13) 0.4243(18) 0.0182(10) 0.106(8) Uani 1 1 d . U . . .
H95A H 0.515440 0.415822 -0.010322 0.160 Uiso 1 1 calc R U . . .
H95B H 0.538847 0.389652 0.030328 0.160 Uiso 1 1 calc R U . . .
H95C H 0.526137 0.458362 0.039525 0.160 Uiso 1 1 calc R U . . .
C116 C 0.6173(12) 0.9668(12) 0.4661(11) 0.096(5) Uani 1 1 d D U . . .
C31 C 0.6636(14) 0.8286(13) 0.5267(14) 0.103(6) Uani 1 1 d . U . . .
C111 C 0.8842(12) 1.0897(12) 0.4682(11) 0.076(4) Uani 1 1 d . U . . .
C132 C 0.4490(10) 0.7578(13) 0.1813(9) 0.070(6) Uani 1 1 d . U . . .
H13D H 0.417554 0.750620 0.200527 0.105 Uiso 1 1 calc R U . . .
H13E H 0.449051 0.798972 0.179664 0.105 Uiso 1 1 calc R U . . .
H13F H 0.440137 0.731189 0.151131 0.105 Uiso 1 1 calc R U . . .
C114 C 0.9527(12) 1.1019(12) 0.4686(11) 0.085(7) Uani 1 1 d . U . . .
H11A H 0.961659 1.144081 0.471400 0.128 Uiso 1 1 calc R U . . .
H11B H 0.973681 1.091084 0.494093 0.128 Uiso 1 1 calc R U . . .
H11C H 0.967108 1.078393 0.440607 0.128 Uiso 1 1 calc R U . . .
C113 C 0.8658(12) 1.1225(11) 0.5134(10) 0.079(6) Uani 1 1 d . U . . .
H11D H 0.874224 1.165101 0.517935 0.118 Uiso 1 1 calc R U . . .
H11E H 0.821962 1.114195 0.514896 0.118 Uiso 1 1 calc R U . . .
H11F H 0.889153 1.109442 0.536915 0.118 Uiso 1 1 calc R U . . .
C115 C 0.5882(12) 0.9231(11) 0.4363(11) 0.092(6) Uani 1 1 d D U . . .
C41 C 0.8683(14) 0.6991(12) 0.5545(10) 0.083(6) Uani 1 1 d . U . . .
H41A H 0.881737 0.679430 0.577488 0.124 Uiso 1 1 calc R U . . .
H41B H 0.824016 0.691825 0.547374 0.124 Uiso 1 1 calc R U . . .
H41C H 0.889226 0.683423 0.527345 0.124 Uiso 1 1 calc R U . . .
C40 C 0.9577(13) 0.7799(12) 0.5825(11) 0.084(6) Uani 1 1 d . U . . .
H40A H 0.973336 0.759279 0.604298 0.126 Uiso 1 1 calc R U . . .
H40B H 0.977848 0.766588 0.554674 0.126 Uiso 1 1 calc R U . . .
H40C H 0.966225 0.822704 0.594776 0.126 Uiso 1 1 calc R U . . .
C39 C 0.8839(14) 0.7653(12) 0.5718(10) 0.077(4) Uani 1 1 d . U . . .
C32 C 0.6130(15) 0.8296(15) 0.5404(15) 0.115(6) Uani 1 1 d . U . . .
C120 C 0.6983(15) 1.0061(15) 0.5262(14) 0.119(8) Uani 1 1 d . U . . .
H12D H 0.716863 1.041509 0.548366 0.178 Uiso 1 1 calc R U . . .
H12E H 0.684406 0.977011 0.541638 0.178 Uiso 1 1 calc R U . . .
H12F H 0.728706 0.988953 0.505690 0.178 Uiso 1 1 calc R U . . .
C112 C 0.8476(13) 1.1143(11) 0.4336(11) 0.084(6) Uani 1 1 d . U . . .
H11G H 0.859502 1.156435 0.438635 0.126 Uiso 1 1 calc R U . . .
H11H H 0.856151 1.092727 0.403302 0.126 Uiso 1 1 calc R U . . .
H11I H 0.803773 1.109459 0.436963 0.126 Uiso 1 1 calc R U . . .
C12 C 0.9979(16) 0.3680(15) 0.3631(12) 0.103(7) Uani 1 1 d . U . . .
H12G H 1.019418 0.355740 0.387715 0.154 Uiso 1 1 calc R U . . .
H12H H 0.954039 0.357555 0.361835 0.154 Uiso 1 1 calc R U . . .
H12I H 1.013712 0.347758 0.334662 0.154 Uiso 1 1 calc R U . . .
C28 C 0.3088(12) 0.7597(14) 0.5112(11) 0.089(6) Uani 1 1 d . U . . .
H28A H 0.267393 0.771033 0.518034 0.133 Uiso 1 1 calc R U . . .
H28B H 0.320562 0.729352 0.526234 0.133 Uiso 1 1 calc R U . . .
H28C H 0.337575 0.794541 0.521809 0.133 Uiso 1 1 calc R U . . .
O45 O 0.5313(15) 0.5656(17) 0.0861(8) 0.175(15) Uani 1 1 d . . . . .
C94 C 0.6264(15) 0.3838(18) -0.0233(9) 0.112(8) Uani 1 1 d . U . . .
H94A H 0.600597 0.376311 -0.051645 0.168 Uiso 1 1 calc R U . . .
H94B H 0.669030 0.391415 -0.028610 0.168 Uiso 1 1 calc R U . . .
H94C H 0.623069 0.349021 -0.011382 0.168 Uiso 1 1 calc R U . . .
C78 C 0.2420(13) 0.5447(16) 0.2967(12) 0.102(7) Uani 1 1 d . U . . .
H78A H 0.198323 0.532534 0.290310 0.153 Uiso 1 1 calc R U . . .
H78B H 0.247037 0.585675 0.315247 0.153 Uiso 1 1 calc R U . . .
H78C H 0.260660 0.541704 0.268487 0.153 Uiso 1 1 calc R U . . .
C22 C 0.6794(14) 0.6969(14) 0.5951(11) 0.093(7) Uani 1 1 d . U . . .
H22A H 0.703437 0.693824 0.622272 0.139 Uiso 1 1 calc R U . . .
H22B H 0.705752 0.713486 0.576645 0.139 Uiso 1 1 calc R U . . .
H22C H 0.645856 0.722748 0.603595 0.139 Uiso 1 1 calc R U . . .
C118 C 0.6601(17) 1.0762(14) 0.4759(14) 0.119(8) Uani 1 1 d . U . . .
H11J H 0.675606 1.111578 0.499377 0.178 Uiso 1 1 calc R U . . .
H11K H 0.691839 1.063395 0.455398 0.178 Uiso 1 1 calc R U . . .
H11L H 0.623891 1.085390 0.459114 0.178 Uiso 1 1 calc R U . . .
C46 C 1.1679(13) 0.7096(16) 0.3468(11) 0.097(7) Uani 1 1 d . U . . .
H46A H 1.176796 0.668927 0.346588 0.146 Uiso 1 1 calc R U . . .
H46B H 1.206148 0.732296 0.345869 0.146 Uiso 1 1 calc R U . . .
H46C H 1.148713 0.728086 0.374140 0.146 Uiso 1 1 calc R U . . .
C36 C 0.4972(16) 0.8338(18) 0.5293(16) 0.140(10) Uani 1 1 d . U . . .
H36A H 0.460531 0.844583 0.545060 0.210 Uiso 1 1 calc R U . . .
H36B H 0.501904 0.857458 0.507774 0.210 Uiso 1 1 calc R U . . .
H36C H 0.493166 0.791648 0.513274 0.210 Uiso 1 1 calc R U . . .
C65 C 0.3508(15) 0.9393(13) 0.3391(12) 0.095(7) Uani 1 1 d . U . . .
H65A H 0.318687 0.956394 0.323678 0.142 Uiso 1 1 calc R U . . .
H65B H 0.343702 0.946806 0.370933 0.142 Uiso 1 1 calc R U . . .
H65C H 0.390792 0.957502 0.336311 0.142 Uiso 1 1 calc R U . . .
C11 C 1.0776(13) 0.4536(16) 0.3690(12) 0.098(7) Uani 1 1 d . U . . .
H11M H 1.101760 0.443173 0.393357 0.147 Uiso 1 1 calc R U . . .
H11N H 1.090601 0.431418 0.340071 0.147 Uiso 1 1 calc R U . . .
H11O H 1.084032 0.496184 0.372033 0.147 Uiso 1 1 calc R U . . .
C35 C 0.5594(18) 0.9157(17) 0.5858(17) 0.149(10) Uani 1 1 d . U . . .
H35A H 0.595316 0.923842 0.607607 0.223 Uiso 1 1 calc R U . . .
H35B H 0.564996 0.937306 0.563036 0.223 Uiso 1 1 calc R U . . .
H35C H 0.522872 0.928551 0.601162 0.223 Uiso 1 1 calc R U . . .
C130 C 0.6877(15) 0.6350(16) 0.0571(9) 0.095(8) Uani 1 1 d . U . . .
H13G H 0.709251 0.598284 0.050784 0.142 Uiso 1 1 calc R U . . .
H13H H 0.646775 0.627447 0.041160 0.142 Uiso 1 1 calc R U . . .
H13I H 0.710729 0.665103 0.046917 0.142 Uiso 1 1 calc R U . . .
C84 C 0.4245(15) 0.3772(17) 0.2652(14) 0.120(8) Uani 1 1 d . U . . .
H84A H 0.383676 0.356761 0.260389 0.179 Uiso 1 1 calc R U . . .
H84B H 0.427950 0.407941 0.293660 0.179 Uiso 1 1 calc R U . . .
H84C H 0.430614 0.395344 0.240550 0.179 Uiso 1 1 calc R U . . .
C83 C 0.4678(15) 0.2809(16) 0.2168(11) 0.108(8) Uani 1 1 d . U . . .
H83A H 0.426776 0.260944 0.212229 0.162 Uiso 1 1 calc R U . . .
H83B H 0.473003 0.301288 0.193335 0.162 Uiso 1 1 calc R U . . .
H83C H 0.498583 0.251510 0.215470 0.162 Uiso 1 1 calc R U . . .
C82 C 0.4716(15) 0.3038(17) 0.3067(12) 0.107(7) Uani 1 1 d . U . . .
H82A H 0.431514 0.282744 0.304416 0.160 Uiso 1 1 calc R U . . .
H82B H 0.503858 0.276107 0.307045 0.160 Uiso 1 1 calc R U . . .
H82C H 0.476680 0.335819 0.334535 0.160 Uiso 1 1 calc R U . . .
C129 C 0.6822(15) 0.6574(17) 0.1083(10) 0.086(7) Uani 1 1 d . U . . .
C96 C 0.6057(14) 0.4912(18) -0.0073(10) 0.104(7) Uani 1 1 d . U . . .
H96A H 0.580510 0.482277 -0.035960 0.156 Uiso 1 1 calc R U . . .
H96B H 0.589316 0.524086 0.014201 0.156 Uiso 1 1 calc R U . . .
H96C H 0.647874 0.502124 -0.011935 0.156 Uiso 1 1 calc R U . . .
C77 C 0.2389(13) 0.5091(17) 0.3638(12) 0.110(7) Uani 1 1 d . U . . .
H77A H 0.259434 0.482981 0.379494 0.165 Uiso 1 1 calc R U . . .
H77B H 0.241983 0.549640 0.383265 0.165 Uiso 1 1 calc R U . . .
H77C H 0.195696 0.495496 0.356237 0.165 Uiso 1 1 calc R U . . .
C57 C 0.6759(12) 1.0754(11) 0.3268(9) 0.126(6) Uani 1 1 d D U . . .
C55 C 0.7177(17) 0.9955(16) 0.3687(13) 0.103(6) Uani 1 1 d . U . . .
C76 C 0.2606(15) 0.4418(13) 0.2960(14) 0.121(8) Uani 1 1 d D U . . .
H76A H 0.281924 0.419038 0.314180 0.181 Uiso 1 1 calc R U . . .
H76B H 0.216736 0.430167 0.292222 0.181 Uiso 1 1 calc R U . . .
H76C H 0.276846 0.433924 0.266534 0.181 Uiso 1 1 calc R U . . .
C70 C 0.3005(16) 0.5334(12) 0.1177(10) 0.137(9) Uani 1 1 d D U . . .
H70A H 0.337976 0.511848 0.115674 0.206 Uiso 1 1 calc R U . . .
H70B H 0.294188 0.549286 0.091519 0.206 Uiso 1 1 calc R U . . .
H70C H 0.265536 0.506415 0.118447 0.206 Uiso 1 1 calc R U . . .
C71 C 0.2497(13) 0.5862(15) 0.1867(10) 0.118(8) Uani 1 1 d D U . . .
H71A H 0.214981 0.597727 0.169881 0.177 Uiso 1 1 calc R U . . .
H71B H 0.240244 0.546975 0.191068 0.177 Uiso 1 1 calc R U . . .
H71C H 0.257678 0.615159 0.216035 0.177 Uiso 1 1 calc R U . . .
C58 C 0.7318(13) 1.1150(16) 0.3229(13) 0.145(9) Uani 1 1 d D U . . .
H58A H 0.718582 1.145509 0.308494 0.217 Uiso 1 1 calc R U . . .
H58B H 0.751528 1.133894 0.352940 0.217 Uiso 1 1 calc R U . . .
H58C H 0.760956 1.090778 0.304862 0.217 Uiso 1 1 calc R U . . .
C59 C 0.6430(16) 1.0468(15) 0.2801(10) 0.142(10) Uani 1 1 d D U . . .
H59A H 0.623443 1.077338 0.268472 0.213 Uiso 1 1 calc R U . . .
H59B H 0.672721 1.028038 0.259604 0.213 Uiso 1 1 calc R U . . .
H59C H 0.611728 1.016880 0.282347 0.213 Uiso 1 1 calc R U . . .
C56 C 0.7084(18) 1.0340(17) 0.3493(14) 0.112(6) Uani 1 1 d . U . . .
C85 C 0.5292(12) 0.4239(18) 0.1585(10) 0.108(6) Uani 1 1 d D U . . .
C86 C 0.4798(13) 0.4026(19) 0.1328(11) 0.117(6) Uani 1 1 d D U . . .
C90 C 0.3740(17) 0.360(2) 0.1347(13) 0.140(9) Uani 1 1 d . U . . .
H90A H 0.392059 0.343563 0.158287 0.211 Uiso 1 1 calc R U . . .
H90B H 0.355804 0.397285 0.148373 0.211 Uiso 1 1 calc R U . . .
H90C H 0.342313 0.331857 0.116067 0.211 Uiso 1 1 calc R U . . .
C34 C 0.5474(19) 0.8093(19) 0.6013(16) 0.146(9) Uani 1 1 d . U . . .
H34A H 0.584748 0.819086 0.621733 0.220 Uiso 1 1 calc R U . . .
H34B H 0.511814 0.821092 0.618211 0.220 Uiso 1 1 calc R U . . .
H34C H 0.543377 0.766543 0.587344 0.220 Uiso 1 1 calc R U . . .
C42 C 0.8504(16) 0.7850(15) 0.6123(11) 0.097(7) Uani 1 1 d . U . . .
H42A H 0.862983 0.763104 0.634120 0.146 Uiso 1 1 calc R U . . .
H42B H 0.859694 0.827482 0.625677 0.146 Uiso 1 1 calc R U . . .
H42C H 0.806311 0.777462 0.604016 0.146 Uiso 1 1 calc R U . . .
C119 C 0.5908(16) 1.0474(15) 0.5285(14) 0.125(9) Uani 1 1 d . U . . .
H11P H 0.605711 1.084712 0.550167 0.187 Uiso 1 1 calc R U . . .
H11Q H 0.555359 1.054285 0.509872 0.187 Uiso 1 1 calc R U . . .
H11R H 0.578919 1.018401 0.544628 0.187 Uiso 1 1 calc R U . . .
C89 C 0.3977(17) 0.396(2) 0.0714(13) 0.140(9) Uani 1 1 d . U . . .
H89A H 0.361986 0.370175 0.056036 0.209 Uiso 1 1 calc R U . . .
H89B H 0.384784 0.435529 0.085122 0.209 Uiso 1 1 calc R U . . .
H89C H 0.427299 0.398268 0.049585 0.209 Uiso 1 1 calc R U . . .
C87 C 0.4250(17) 0.3722(19) 0.1048(13) 0.130(7) Uani 1 1 d D U . . .
C72 C 0.3193(15) 0.6439(12) 0.1494(11) 0.123(8) Uani 1 1 d D U . . .
H72A H 0.304609 0.676049 0.172671 0.184 Uiso 1 1 calc R U . . .
H72B H 0.298039 0.642819 0.120281 0.184 Uiso 1 1 calc R U . . .
H72C H 0.363436 0.650796 0.148260 0.184 Uiso 1 1 calc R U . . .
C117 C 0.6418(15) 1.0236(14) 0.4986(14) 0.109(6) Uani 1 1 d . U . . .
C49 C 0.9596(15) 0.8607(16) 0.2464(13) 0.113(6) Uani 1 1 d D U . . .
C50 C 0.9559(16) 0.8982(18) 0.2223(12) 0.122(6) Uani 1 1 d D U . . .
C98 C 0.728(3) 0.305(2) 0.1314(18) 0.160(9) Uani 1 1 d . U . . .
C97 C 0.777(2) 0.337(2) 0.1431(17) 0.154(9) Uani 1 1 d . U . . .
C52 C 1.0058(15) 0.9793(16) 0.2154(11) 0.155(10) Uani 1 1 d D U . . .
H52A H 1.017150 1.007828 0.198772 0.232 Uiso 1 1 calc R U . . .
H52B H 0.986277 0.999625 0.242183 0.232 Uiso 1 1 calc R U . . .
H52C H 1.042575 0.961482 0.224473 0.232 Uiso 1 1 calc R U . . .
C54 C 0.8990(11) 0.9555(17) 0.1764(12) 0.140(9) Uani 1 1 d D U . . .
H54A H 0.901935 0.976227 0.152810 0.210 Uiso 1 1 calc R U . . .
H54B H 0.867372 0.922997 0.166615 0.210 Uiso 1 1 calc R U . . .
H54C H 0.888199 0.983300 0.203902 0.210 Uiso 1 1 calc R U . . .
C51 C 0.9609(12) 0.9305(12) 0.1854(8) 0.135(7) Uani 1 1 d D U . . .
C102 C 0.623(2) 0.2860(19) 0.1525(12) 0.169(11) Uani 1 1 d D U . . .
H10M H 0.584516 0.261451 0.142913 0.253 Uiso 1 1 calc R U . . .
H10N H 0.639988 0.280808 0.181193 0.253 Uiso 1 1 calc R U . . .
H10O H 0.614690 0.327687 0.155961 0.253 Uiso 1 1 calc R U . . .
C100 C 0.690(2) 0.2051(17) 0.1159(15) 0.177(11) Uani 1 1 d D U . . .
H10P H 0.655180 0.175985 0.106681 0.266 Uiso 1 1 calc R U . . .
H10Q H 0.721306 0.195008 0.094516 0.266 Uiso 1 1 calc R U . . .
H10R H 0.707542 0.204902 0.145880 0.266 Uiso 1 1 calc R U . . .
C99 C 0.6688(14) 0.2672(14) 0.1169(11) 0.166(9) Uani 1 1 d D U . . .
C33 C 0.5510(17) 0.8452(18) 0.5617(17) 0.129(7) Uani 1 1 d . U . . .
C101 C 0.640(2) 0.268(2) 0.0703(11) 0.184(11) Uani 1 1 d D U . . .
H10S H 0.601928 0.243090 0.063058 0.276 Uiso 1 1 calc R U . . .
H10T H 0.630892 0.309111 0.070631 0.276 Uiso 1 1 calc R U . . .
H10U H 0.668561 0.253815 0.047716 0.276 Uiso 1 1 calc R U . . .
C60 C 0.6313(16) 1.1118(17) 0.3577(11) 0.152(10) Uani 1 1 d D U . . .
H60A H 0.610727 1.138262 0.342406 0.227 Uiso 1 1 calc R U . . .
H60B H 0.600677 1.084829 0.364979 0.227 Uiso 1 1 calc R U . . .
H60C H 0.654102 1.135238 0.385443 0.227 Uiso 1 1 calc R U . . .
C53 C 0.9878(17) 0.9012(17) 0.1412(11) 0.164(10) Uani 1 1 d D U . . .
H53A H 0.987232 0.928381 0.121892 0.245 Uiso 1 1 calc R U . . .
H53B H 1.030039 0.891768 0.147487 0.245 Uiso 1 1 calc R U . . .
H53C H 0.963244 0.864686 0.125884 0.245 Uiso 1 1 calc R U . . .
C88 C 0.4404(19) 0.3082(19) 0.0834(15) 0.151(10) Uani 1 1 d D U . . .
H88A H 0.459529 0.291474 0.106527 0.226 Uiso 1 1 calc R U . . .
H88B H 0.402825 0.284511 0.069669 0.226 Uiso 1 1 calc R U . . .
H88C H 0.468826 0.307914 0.060338 0.226 Uiso 1 1 calc R U . . .
C121 C 0.976(2) 0.682(2) 0.1898(11) 0.142(8) Uani 1 1 d D U . . .
C122 C 0.995(2) 0.676(2) 0.1506(13) 0.162(8) Uani 1 1 d D U . . .
C123 C 1.0259(15) 0.6855(16) 0.1099(11) 0.181(9) Uani 1 1 d D U . . .
C124 C 1.0858(19) 0.722(2) 0.1290(16) 0.204(12) Uani 1 1 d D U . . .
H12J H 1.111283 0.700541 0.145750 0.306 Uiso 1 1 calc R U . . .
H12K H 1.107769 0.729508 0.104288 0.306 Uiso 1 1 calc R U . . .
H12L H 1.076687 0.760122 0.149027 0.306 Uiso 1 1 calc R U . . .
C125 C 0.9843(19) 0.717(2) 0.0833(17) 0.196(11) Uani 1 1 d D U . . .
H12M H 0.946495 0.692693 0.071662 0.294 Uiso 1 1 calc R U . . .
H12N H 0.974264 0.755226 0.102982 0.294 Uiso 1 1 calc R U . . .
H12O H 1.005345 0.724612 0.058243 0.294 Uiso 1 1 calc R U . . .
C126 C 1.038(2) 0.6233(15) 0.0820(17) 0.200(12) Uani 1 1 d D U . . .
H12P H 1.064607 0.604172 0.099937 0.300 Uiso 1 1 calc R U . . .
H12Q H 0.998948 0.599706 0.072820 0.300 Uiso 1 1 calc R U . . .
H12R H 1.057707 0.626271 0.055214 0.300 Uiso 1 1 calc R U . . .
C136 C 1.1625(12) 0.4597(12) 0.5206(9) 0.068(6) Uani 1 1 d . U . . .
H13J H 1.125731 0.434436 0.506981 0.102 Uiso 1 1 calc R U . . .
H13K H 1.157441 0.478676 0.552130 0.102 Uiso 1 1 calc R U . . .
H13L H 1.198068 0.435478 0.518584 0.102 Uiso 1 1 calc R U . . .
C135 C 1.1715(11) 0.5034(13) 0.4976(9) 0.069(6) Uani 1 1 d . U . . .
N12 N 1.1808(13) 0.5384(16) 0.4803(12) 0.135(13) Uani 1 1 d . . . . .

loop_
_atom_site_aniso_label
_atom_site_aniso_U_11
_atom_site_aniso_U_22
_atom_site_aniso_U_33
_atom_site_aniso_U_23
_atom_site_aniso_U_13
_atom_site_aniso_U_12
W1 0.0212(3) 0.0499(5) 0.0334(4) 0.0203(4) 0.0050(3) 0.0072(3)
W4 0.0231(3) 0.0408(4) 0.0366(4) 0.0184(3) 0.0079(3) 0.0056(3)
W6 0.0244(3) 0.0495(5) 0.0333(4) 0.0218(4) 0.0078(3) 0.0068(3)
W8 0.0222(3) 0.0588(5) 0.0321(4) 0.0189(4) 0.0036(3) 0.0023(3)
W9 0.0225(3) 0.0456(5) 0.0478(5) 0.0215(4) 0.0089(3) 0.0075(3)
W5 0.0237(3) 0.0594(5) 0.0477(5) 0.0297(4) 0.0049(3) 0.0009(3)
W3 0.0269(4) 0.0409(5) 0.0611(5) 0.0243(4) 0.0071(3) 0.0035(3)
W7 0.0255(4) 0.0785(6) 0.0294(4) 0.0210(4) 0.0067(3) 0.0055(4)
W2 0.0285(4) 0.0740(6) 0.0275(4) 0.0157(4) 0.0032(3) 0.0042(4)
Ag1 0.0324(7) 0.0542(9) 0.0388(8) 0.0190(7) 0.0115(6) 0.0016(6)
Ag4 0.0326(7) 0.0493(9) 0.0541(10) 0.0159(8) 0.0046(7) 0.0028(6)
Ag6 0.0284(7) 0.0683(11) 0.0522(10) 0.0218(9) 0.0061(6) 0.0063(7)
Ag8 0.0336(7) 0.0736(12) 0.0531(10) 0.0343(9) 0.0104(7) 0.0043(7)
Ag10 0.0413(8) 0.0531(10) 0.0662(11) 0.0248(9) 0.0083(8) 0.0019(7)
Ag12 0.0379(8) 0.0723(12) 0.0629(11) 0.0277(10) 0.0104(8) 0.0114(8)
Ag14 0.0285(7) 0.0708(11) 0.0603(10) 0.0310(9) 0.0114(7) 0.0087(7)
Ag16 0.0423(9) 0.0471(10) 0.0823(13) 0.0162(9) 0.0232(8) 0.0056(7)
Ag18 0.0349(8) 0.0772(12) 0.0532(10) 0.0239(9) 0.0127(7) 0.0139(8)
Ag20 0.0423(9) 0.0657(12) 0.0726(12) 0.0217(10) -0.0006(8) 0.0206(8)
Ag22 0.0450(9) 0.0755(13) 0.0465(10) 0.0169(9) 0.0103(7) 0.0034(8)
Ag24 0.0382(8) 0.1028(15) 0.0458(10) 0.0288(10) 0.0038(7) -0.0010(9)
Ag26 0.0327(8) 0.0983(15) 0.0502(10) 0.0336(10) 0.0063(7) 0.0031(8)
Ag28 0.0347(8) 0.0527(10) 0.0842(13) 0.0249(10) 0.0085(8) 0.0074(7)
Ag30 0.0500(9) 0.0417(10) 0.0808(13) 0.0147(9) 0.0073(9) -0.0033(7)
Ag32 0.0370(8) 0.0957(15) 0.0601(11) 0.0305(11) -0.0103(8) 0.0009(9)
Ag34 0.0395(9) 0.0495(11) 0.1032(16) 0.0189(10) 0.0098(9) 0.0036(7)
Ag36 0.0458(9) 0.0835(14) 0.0876(14) 0.0477(12) 0.0122(9) 0.0023(9)
Ag38 0.0489(10) 0.0746(13) 0.0697(12) 0.0215(10) 0.0114(9) 0.0128(9)
Ag19 0.0488(10) 0.0514(11) 0.0875(14) 0.0076(10) 0.0172(9) -0.0051(8)
Ag5 0.0684(12) 0.0636(12) 0.0676(12) 0.0182(10) -0.0098(10) 0.0104(10)
Ag21 0.0523(10) 0.0480(11) 0.1151(18) 0.0275(11) 0.0074(11) 0.0027(8)
Ag11 0.0476(10) 0.0971(16) 0.0885(15) 0.0632(13) 0.0096(9) -0.0009(10)
Ag23 0.0454(10) 0.134(2) 0.0368(9) 0.0100(11) 0.0034(8) 0.0118(11)
Ag3 0.0568(11) 0.140(2) 0.0499(11) 0.0410(13) 0.0155(9) 0.0063(12)
Ag25 0.0530(11) 0.151(2) 0.0438(11) 0.0251(13) 0.0107(8) 0.0218(12)
Ag13 0.0522(11) 0.129(2) 0.0519(11) 0.0249(12) 0.0078(9) 0.0105(11)
Ag27 0.0644(13) 0.133(2) 0.0688(14) 0.0307(14) 0.0141(10) 0.0292(13)
Ag7 0.0673(13) 0.132(2) 0.0474(11) 0.0128(12) 0.0114(9) 0.0130(13)
Ag29 0.0637(12) 0.123(2) 0.0832(15) 0.0578(15) 0.0138(11) 0.0164(12)
Ag15 0.0738(14) 0.0876(16) 0.139(2) 0.0663(16) 0.0535(14) 0.0384(12)
Ag31 0.0539(11) 0.115(2) 0.0730(14) 0.0129(13) -0.0128(10) 0.0023(12)
Ag2 0.0850(15) 0.0675(14) 0.1137(19) 0.0515(14) 0.0299(13) 0.0227(11)
Ag33 0.0806(15) 0.0599(14) 0.117(2) 0.0082(13) 0.0049(14) 0.0207(11)
Ag17 0.0710(14) 0.159(3) 0.0614(14) 0.0227(15) -0.0072(11) 0.0301(15)
Ag35 0.0530(12) 0.0677(14) 0.159(3) 0.0328(16) 0.0139(13) -0.0045(10)
Ag9 0.0717(14) 0.163(3) 0.0553(13) 0.0036(15) 0.0035(11) 0.0261(16)
Ag37 0.0601(13) 0.162(3) 0.0715(15) -0.0013(16) -0.0017(11) 0.0171(15)
Co1 0.0262(12) 0.0674(19) 0.0436(15) 0.0288(14) 0.0052(11) 0.0051(12)
Co4 0.0295(13) 0.072(2) 0.0604(19) 0.0414(17) 0.0028(12) 0.0007(13)
Co2 0.0351(15) 0.103(3) 0.059(2) 0.053(2) -0.0007(13) 0.0020(15)
Co3 0.0321(13) 0.090(2) 0.0337(15) 0.0275(15) 0.0045(11) 0.0012(14)
Si1 0.0159(19) 0.036(3) 0.023(2) 0.016(2) 0.0039(16) 0.0001(17)
O24 0.033(6) 0.048(6) 0.016(5) 0.008(5) 0.007(4) 0.004(5)
O22 0.033(5) 0.058(7) 0.030(6) 0.023(6) 0.008(5) 0.014(5)
O20 0.024(5) 0.055(7) 0.045(6) 0.029(6) 0.001(4) 0.003(5)
O18 0.026(5) 0.061(6) 0.048(6) 0.035(5) 0.009(5) -0.004(4)
O10 0.025(5) 0.068(7) 0.035(5) 0.024(5) 0.013(4) 0.009(5)
O29 0.024(5) 0.046(7) 0.040(6) 0.009(6) 0.008(5) 0.008(5)
O40 0.035(6) 0.045(6) 0.040(6) 0.016(5) 0.009(5) 0.011(5)
O30 0.019(4) 0.053(6) 0.034(6) 0.021(5) 0.003(4) 0.003(4)
O13 0.036(6) 0.076(8) 0.024(6) 0.015(6) 0.010(5) 0.014(5)
O21 0.018(5) 0.052(6) 0.033(5) 0.020(5) 0.000(4) 0.003(4)
O31 0.023(5) 0.054(6) 0.028(6) 0.012(5) 0.012(4) 0.002(5)
O16 0.022(6) 0.069(8) 0.033(6) 0.021(5) 0.006(4) 0.009(5)
O27 0.030(6) 0.066(8) 0.037(6) 0.023(5) 0.013(4) 0.006(6)
O14 0.027(6) 0.086(7) 0.046(6) 0.045(6) 0.009(5) 0.000(5)
O43 0.024(5) 0.057(7) 0.037(6) 0.019(6) 0.008(4) -0.002(5)
O25 0.032(5) 0.056(8) 0.036(6) 0.015(6) 0.016(4) 0.010(5)
O17 0.017(5) 0.076(7) 0.045(7) 0.035(6) -0.003(5) 0.006(5)
O37 0.033(6) 0.067(8) 0.053(7) 0.033(6) -0.003(5) 0.002(6)
O39 0.031(6) 0.041(7) 0.073(9) 0.034(6) -0.003(5) 0.004(5)
O26 0.036(6) 0.048(7) 0.044(7) 0.032(6) 0.006(6) 0.006(5)
O28 0.025(5) 0.055(8) 0.047(7) 0.028(6) 0.009(5) 0.003(5)
O19 0.038(6) 0.032(7) 0.022(6) 0.008(5) 0.003(4) 0.005(5)
O33 0.034(6) 0.091(9) 0.013(5) 0.014(6) 0.000(5) 0.002(6)
O38 0.029(6) 0.054(7) 0.064(7) 0.038(6) -0.001(5) -0.005(5)
O23 0.039(7) 0.047(7) 0.025(6) 0.007(5) 0.008(5) -0.003(6)
O34 0.020(5) 0.058(7) 0.030(7) 0.009(6) 0.004(4) -0.007(5)
O36 0.027(6) 0.075(9) 0.043(7) 0.036(7) 0.000(5) 0.002(5)
O32 0.032(6) 0.067(8) 0.035(6) 0.015(6) 0.000(5) 0.000(5)
O7 0.036(6) 0.088(9) 0.046(7) 0.039(7) -0.004(5) 0.000(6)
O35 0.032(6) 0.081(9) 0.053(8) 0.050(7) 0.004(5) 0.003(6)
O15 0.026(6) 0.088(8) 0.036(6) 0.035(6) -0.008(5) 0.001(5)
O50 0.038(6) 0.078(11) 0.070(10) 0.033(9) 0.014(6) 0.000(7)
O42 0.032(6) 0.089(9) 0.036(7) 0.011(6) 0.001(5) 0.010(6)
O9 0.033(6) 0.094(8) 0.036(6) 0.032(6) 0.004(5) 0.006(6)
O12 0.032(6) 0.119(12) 0.040(7) 0.037(8) 0.018(5) 0.020(6)
O11 0.032(6) 0.092(10) 0.031(6) 0.027(7) 0.017(5) 0.008(6)
O41 0.034(6) 0.062(8) 0.054(7) 0.036(6) 0.012(5) 0.006(5)
O53 0.063(10) 0.062(10) 0.118(13) 0.041(10) 0.026(10) 0.010(7)
O3 0.059(10) 0.126(12) 0.055(8) 0.049(8) 0.000(7) 0.002(9)
O8 0.032(6) 0.097(9) 0.049(7) 0.036(7) 0.007(5) 0.008(6)
O4 0.055(9) 0.122(11) 0.042(8) 0.033(7) 0.011(6) 0.009(8)
O2 0.032(6) 0.108(12) 0.069(9) 0.057(9) 0.002(6) 0.009(6)
O49 0.101(15) 0.139(15) 0.088(13) 0.071(13) 0.019(12) 0.017(14)
O6 0.047(7) 0.103(10) 0.078(9) 0.068(8) 0.009(7) 0.008(7)
C7 0.053(9) 0.088(11) 0.060(10) 0.016(10) 0.023(8) 0.023(8)
O47 0.065(10) 0.149(17) 0.097(13) 0.082(13) 0.025(10) -0.006(10)
C19 0.042(8) 0.072(9) 0.067(9) 0.040(8) 0.020(7) -0.001(8)
N1 0.068(10) 0.065(11) 0.094(14) 0.026(10) 0.038(9) 0.006(8)
O5 0.055(9) 0.102(10) 0.094(11) 0.070(9) -0.007(8) 0.000(7)
N4 0.032(6) 0.063(12) 0.079(12) 0.023(9) -0.009(7) -0.023(7)
O1 0.051(7) 0.116(14) 0.081(11) 0.078(11) -0.009(6) 0.003(7)
O44 0.041(9) 0.175(17) 0.062(10) 0.047(11) 0.001(7) 0.019(10)
C25 0.036(7) 0.042(9) 0.089(10) 0.020(8) 0.014(7) 0.008(6)
C74 0.038(6) 0.089(10) 0.080(10) 0.045(8) 0.012(7) 0.001(7)
O55 0.111(15) 0.100(15) 0.119(17) 0.058(14) 0.009(12) -0.034(11)
C62 0.042(7) 0.064(9) 0.090(10) 0.027(8) 0.025(7) 0.005(6)
C61 0.040(8) 0.053(10) 0.089(11) 0.025(8) 0.028(7) 0.006(7)
N5 0.075(14) 0.069(12) 0.129(19) 0.048(13) 0.017(11) -0.006(9)
O52 0.035(7) 0.128(17) 0.111(14) 0.056(13) 0.005(8) -0.017(9)
C37 0.066(10) 0.045(10) 0.069(11) 0.002(7) 0.018(8) 0.009(8)
C16 0.043(8) 0.100(14) 0.058(12) 0.040(11) 0.004(8) 0.002(9)
C43 0.032(7) 0.089(10) 0.062(9) 0.016(8) 0.019(7) 0.019(7)
C13 0.036(8) 0.088(10) 0.052(8) 0.033(7) 0.019(7) 0.006(7)
C73 0.036(7) 0.087(11) 0.068(10) 0.039(9) 0.015(7) 0.007(8)
O54 0.094(15) 0.117(19) 0.18(2) 0.092(17) -0.013(14) -0.027(13)
C1 0.040(8) 0.047(9) 0.054(9) 0.014(7) -0.001(7) -0.001(6)
C8 0.058(9) 0.095(10) 0.075(10) 0.023(9) 0.012(7) 0.014(8)
C109 0.048(9) 0.055(8) 0.105(11) 0.023(9) 0.009(9) 0.005(8)
N3 0.086(16) 0.137(16) 0.085(12) 0.070(13) 0.039(12) 0.009(14)
N2 0.055(11) 0.119(18) 0.058(9) 0.020(11) -0.003(9) 0.012(10)
C133 0.064(11) 0.058(12) 0.100(14) 0.029(11) 0.034(11) 0.004(9)
C17 0.053(11) 0.087(13) 0.052(9) 0.024(9) 0.012(8) -0.003(10)
O51 0.069(11) 0.113(16) 0.114(14) 0.065(13) 0.005(10) 0.022(11)
C20 0.048(8) 0.078(9) 0.069(9) 0.043(8) 0.016(6) -0.005(7)
C103 0.056(9) 0.086(12) 0.096(12) 0.034(9) 0.020(9) 0.030(9)
C15 0.040(7) 0.083(9) 0.050(7) 0.025(7) 0.010(6) 0.003(7)
C14 0.034(7) 0.086(9) 0.057(7) 0.029(7) 0.011(6) 0.004(7)
C45 0.040(7) 0.097(10) 0.075(9) 0.028(8) 0.018(7) 0.013(7)
C10 0.099(15) 0.104(15) 0.089(12) 0.036(12) 0.008(12) 0.009(14)
C26 0.033(6) 0.046(8) 0.104(10) 0.019(8) 0.011(7) 0.006(6)
C2 0.035(7) 0.049(8) 0.056(8) 0.017(6) -0.002(6) -0.004(6)
O46 0.062(11) 0.152(19) 0.070(12) 0.040(12) 0.011(9) 0.029(10)
C63 0.054(8) 0.077(9) 0.100(10) 0.034(8) 0.020(7) 0.010(7)
C21 0.055(8) 0.093(10) 0.072(9) 0.042(8) 0.009(7) -0.005(7)
C24 0.065(11) 0.106(14) 0.060(12) 0.038(11) 0.007(9) 0.005(10)
C44 0.030(6) 0.087(10) 0.069(8) 0.022(8) 0.018(6) 0.024(6)
C27 0.035(7) 0.059(8) 0.114(10) 0.019(8) 0.011(7) 0.013(6)
C134 0.065(11) 0.076(12) 0.094(13) 0.042(11) 0.025(10) -0.001(9)
C3 0.042(7) 0.060(8) 0.068(8) 0.026(6) -0.005(6) 0.001(6)
C105 0.073(9) 0.091(11) 0.094(11) 0.036(8) 0.015(8) 0.027(8)
C91 0.072(11) 0.154(13) 0.038(9) -0.011(10) 0.006(7) 0.014(11)
C67 0.042(8) 0.109(11) 0.062(9) 0.027(9) 0.000(7) -0.013(8)
C108 0.089(15) 0.107(15) 0.103(13) 0.027(12) 0.003(13) 0.026(12)
C79 0.063(8) 0.116(15) 0.064(10) 0.015(10) 0.014(9) 0.012(10)
C64 0.044(9) 0.097(14) 0.111(16) 0.042(13) 0.007(10) 0.009(10)
C18 0.070(12) 0.080(10) 0.061(12) 0.022(9) 0.013(11) -0.004(9)
C5 0.054(11) 0.072(13) 0.091(13) 0.023(10) -0.018(9) 0.000(9)
C93 0.072(9) 0.165(14) 0.036(8) 0.004(9) 0.002(7) 0.013(10)
C128 0.092(15) 0.093(14) 0.057(12) 0.058(11) 0.010(11) -0.001(11)
C75 0.041(7) 0.104(11) 0.108(11) 0.038(9) 0.002(7) 0.000(8)
C110 0.050(8) 0.053(8) 0.101(11) 0.017(8) 0.008(8) -0.001(7)
C4 0.045(10) 0.072(12) 0.080(13) 0.037(10) -0.002(9) 0.004(8)
C104 0.055(8) 0.085(11) 0.097(11) 0.035(8) 0.021(8) 0.029(8)
C68 0.052(7) 0.113(10) 0.072(9) 0.027(8) 0.000(7) -0.005(7)
C66 0.060(13) 0.100(15) 0.093(11) 0.027(11) -0.002(10) -0.012(12)
C29 0.038(9) 0.062(10) 0.127(16) 0.032(11) 0.019(11) 0.005(8)
C92 0.069(9) 0.158(14) 0.033(8) -0.002(9) 0.008(7) 0.012(10)
C69 0.078(7) 0.122(9) 0.094(8) 0.029(7) -0.007(6) 0.009(7)
C9 0.073(9) 0.100(11) 0.088(10) 0.029(9) 0.002(8) 0.011(9)
C127 0.078(13) 0.097(13) 0.069(11) 0.064(10) 0.004(8) -0.007(10)
C30 0.047(11) 0.057(11) 0.128(15) 0.024(11) 0.005(11) 0.005(9)
C38 0.069(9) 0.052(9) 0.074(10) 0.006(7) 0.015(8) 0.006(7)
C6 0.044(10) 0.074(12) 0.080(11) 0.035(9) 0.000(8) 0.027(9)
O48 0.29(4) 0.15(2) 0.096(12) 0.064(15) 0.071(19) 0.03(2)
C80 0.066(8) 0.121(13) 0.077(9) 0.006(9) 0.013(8) 0.010(9)
C48 0.057(12) 0.093(12) 0.124(17) 0.033(12) 0.002(12) 0.001(10)
C107 0.092(11) 0.110(17) 0.086(15) 0.040(13) 0.022(12) 0.007(11)
C81 0.068(9) 0.123(13) 0.096(10) 0.006(9) 0.008(9) 0.009(9)
C131 0.050(8) 0.110(17) 0.059(11) 0.048(11) -0.009(8) 0.003(10)
C106 0.093(14) 0.086(14) 0.105(16) 0.032(12) 0.008(13) 0.030(11)
C23 0.076(13) 0.114(15) 0.070(13) 0.052(12) 0.009(10) -0.017(12)
C47 0.066(13) 0.113(16) 0.087(12) 0.017(13) 0.037(10) -0.001(12)
C95 0.072(11) 0.17(2) 0.059(13) 0.008(14) -0.005(10) 0.003(13)
C116 0.068(10) 0.051(9) 0.151(15) -0.008(9) 0.024(9) 0.014(8)
C31 0.060(9) 0.063(11) 0.181(19) 0.017(12) 0.024(11) 0.010(10)
C111 0.060(8) 0.055(8) 0.106(11) 0.013(8) 0.006(8) -0.011(7)
C132 0.053(9) 0.111(17) 0.065(13) 0.058(13) -0.004(9) 0.006(11)
C114 0.063(9) 0.059(13) 0.112(16) -0.013(13) 0.011(10) -0.025(9)
C113 0.068(12) 0.049(11) 0.111(12) 0.007(10) 0.008(11) -0.010(10)
C115 0.066(11) 0.045(10) 0.149(15) -0.007(9) 0.019(10) 0.019(8)
C41 0.086(14) 0.060(10) 0.090(15) 0.009(10) -0.020(13) -0.008(10)
C40 0.092(11) 0.054(12) 0.108(16) 0.031(12) -0.005(11) -0.008(10)
C39 0.085(9) 0.059(9) 0.083(10) 0.015(7) 0.009(8) -0.001(8)
C32 0.067(9) 0.080(10) 0.188(18) 0.015(11) 0.029(11) 0.007(9)
C120 0.075(13) 0.080(16) 0.18(2) -0.009(14) 0.010(13) -0.010(12)
C112 0.083(13) 0.045(12) 0.120(14) 0.019(11) 0.001(12) -0.013(11)
C12 0.107(16) 0.101(12) 0.103(16) 0.035(12) 0.000(15) 0.006(12)
C28 0.058(12) 0.091(15) 0.114(12) 0.016(11) 0.011(10) 0.035(11)
O45 0.19(3) 0.28(4) 0.048(10) 0.004(16) -0.005(13) 0.10(3)
C94 0.098(15) 0.174(18) 0.043(11) -0.007(12) -0.005(11) 0.022(15)
C78 0.060(12) 0.118(15) 0.128(17) 0.038(13) -0.013(12) 0.014(12)
C22 0.075(14) 0.099(12) 0.103(15) 0.031(11) -0.001(12) -0.012(10)
C118 0.107(17) 0.056(12) 0.17(2) -0.019(12) 0.034(15) 0.001(12)
C46 0.062(12) 0.135(17) 0.097(12) 0.041(13) -0.010(10) -0.008(12)
C36 0.069(12) 0.116(18) 0.21(2) -0.001(17) 0.028(14) 0.016(14)
C65 0.097(15) 0.078(10) 0.118(16) 0.042(11) 0.006(14) 0.022(10)
C11 0.071(10) 0.112(16) 0.102(16) 0.014(15) -0.005(11) 0.008(12)
C35 0.100(17) 0.105(14) 0.21(2) -0.013(15) 0.041(17) 0.006(14)
C130 0.104(18) 0.138(19) 0.049(10) 0.038(12) 0.001(12) 0.009(15)
C84 0.075(13) 0.133(18) 0.134(18) 0.004(14) 0.009(14) 0.019(13)
C83 0.079(15) 0.126(18) 0.101(13) 0.001(13) -0.009(13) 0.013(13)
C82 0.080(15) 0.126(18) 0.104(14) 0.006(12) 0.026(13) 0.007(13)
C129 0.088(16) 0.129(16) 0.053(11) 0.045(10) 0.009(11) 0.006(12)
C96 0.071(14) 0.180(17) 0.060(13) 0.023(12) 0.012(11) 0.023(13)
C77 0.058(12) 0.142(18) 0.133(15) 0.041(13) 0.025(11) -0.019(14)
C57 0.134(10) 0.115(9) 0.129(9) 0.036(7) -0.008(7) 0.020(7)
C55 0.101(12) 0.092(11) 0.115(12) 0.026(9) -0.007(10) 0.010(11)
C76 0.073(14) 0.112(13) 0.159(18) 0.011(13) -0.023(14) 0.006(12)
C70 0.118(17) 0.161(15) 0.112(13) 0.007(13) -0.029(12) 0.021(16)
C71 0.083(10) 0.152(15) 0.124(13) 0.045(11) 0.000(10) 0.021(11)
C58 0.154(16) 0.128(17) 0.158(19) 0.056(14) -0.014(14) 0.007(13)
C59 0.161(18) 0.126(18) 0.135(14) 0.035(14) -0.022(13) 0.015(15)
C56 0.119(11) 0.100(10) 0.118(11) 0.030(8) -0.007(9) 0.016(9)
C85 0.058(10) 0.187(16) 0.079(13) 0.039(12) -0.005(8) 0.011(12)
C86 0.069(10) 0.194(16) 0.084(12) 0.034(12) -0.009(8) 0.004(11)
C90 0.093(15) 0.21(2) 0.102(17) 0.031(17) -0.018(12) -0.027(16)
C34 0.106(17) 0.124(18) 0.20(2) 0.010(15) 0.048(15) 0.007(16)
C42 0.120(15) 0.085(15) 0.086(13) 0.018(11) 0.025(12) -0.001(14)
C119 0.091(14) 0.081(16) 0.17(2) -0.026(14) 0.035(13) 0.002(13)
C89 0.090(17) 0.22(2) 0.101(17) 0.040(16) -0.023(13) -0.005(17)
C87 0.082(11) 0.204(17) 0.095(13) 0.033(13) -0.016(9) -0.005(12)
C72 0.103(16) 0.145(13) 0.128(17) 0.057(12) -0.014(14) 0.008(13)
C117 0.078(10) 0.064(10) 0.162(15) -0.013(9) 0.024(10) 0.005(8)
C49 0.077(11) 0.160(15) 0.137(13) 0.107(11) 0.007(11) -0.017(12)
C50 0.091(11) 0.168(15) 0.141(13) 0.111(11) 0.001(10) -0.015(11)
C98 0.159(12) 0.164(11) 0.155(11) 0.040(9) 0.012(9) 0.007(8)
C97 0.154(11) 0.159(11) 0.149(11) 0.041(8) 0.010(8) 0.011(8)
C52 0.139(18) 0.18(2) 0.170(19) 0.112(15) -0.018(16) -0.027(15)
C54 0.132(13) 0.163(16) 0.155(15) 0.101(13) -0.005(12) -0.004(12)
C51 0.116(12) 0.175(15) 0.149(13) 0.112(11) 0.000(11) -0.013(11)
C102 0.166(17) 0.16(2) 0.171(17) 0.035(18) 0.018(14) -0.005(16)
C100 0.18(2) 0.167(14) 0.18(2) 0.032(16) 0.004(18) 0.003(13)
C99 0.165(11) 0.167(11) 0.163(11) 0.040(8) 0.012(8) 0.003(8)
C33 0.076(10) 0.098(11) 0.198(18) 0.005(12) 0.035(11) 0.010(10)
C101 0.19(2) 0.19(2) 0.166(15) 0.038(17) -0.001(14) 0.000(18)
C60 0.166(17) 0.137(18) 0.149(17) 0.032(15) -0.001(14) 0.050(14)
C53 0.145(19) 0.22(2) 0.158(17) 0.103(16) 0.016(15) -0.007(17)
C88 0.110(18) 0.204(19) 0.119(19) 0.020(16) -0.028(15) -0.008(16)
C121 0.139(13) 0.157(12) 0.151(12) 0.078(11) -0.002(9) 0.015(10)
C122 0.158(10) 0.173(10) 0.164(10) 0.057(7) 0.012(7) 0.013(7)
C123 0.180(11) 0.190(11) 0.178(11) 0.058(7) 0.021(7) 0.005(7)
C124 0.193(17) 0.22(2) 0.20(2) 0.067(17) 0.021(14) -0.017(15)
C125 0.203(16) 0.210(16) 0.186(16) 0.072(12) 0.019(12) 0.006(13)
C126 0.21(2) 0.203(16) 0.189(19) 0.050(15) 0.036(17) 0.010(15)
C136 0.068(13) 0.083(15) 0.060(13) 0.031(11) 0.003(11) 0.027(11)
C135 0.061(12) 0.101(15) 0.061(13) 0.045(11) -0.005(10) 0.031(11)
N12 0.097(18) 0.19(3) 0.16(3) 0.14(3) -0.038(18) 0.005(18)

loop_
_atom_type_symbol
_atom_type_description
_atom_type_scat_dispersion_real
_atom_type_scat_dispersion_imag
_atom_type_scat_source
Ag Ag -0.8971 1.1015 'International Tables Vol C Tables 4.2.6.8 and 6.1.1.4'
C C 0.0033 0.0016 'International Tables Vol C Tables 4.2.6.8 and 6.1.1.4'
Co Co 0.3494 0.9721 'International Tables Vol C Tables 4.2.6.8 and 6.1.1.4'
H H 0.0000 0.0000 'International Tables Vol C Tables 4.2.6.8 and 6.1.1.4'
N N 0.0061 0.0033 'International Tables Vol C Tables 4.2.6.8 and 6.1.1.4'
O O 0.0106 0.0060 'International Tables Vol C Tables 4.2.6.8 and 6.1.1.4'
Si Si 0.0817 0.0704 'International Tables Vol C Tables 4.2.6.8 and 6.1.1.4'
W W -0.8490 6.8722 'International Tables Vol C Tables 4.2.6.8 and 6.1.1.4'

loop_
_geom_angle_atom_site_label_1
_geom_angle_atom_site_label_2
_geom_angle_atom_site_label_3
_geom_angle
_geom_angle_site_symmetry_1
_geom_angle_site_symmetry_3
_geom_angle_publ_flag
O22 W1 O21 74.1(4) . . ?
O20 W1 O22 86.7(5) . . ?
O20 W1 O21 73.6(4) . . ?
O16 W1 O22 87.4(5) . . ?
O16 W1 O20 158.3(5) . . ?
O16 W1 O21 84.7(5) . . ?
O16 W1 O17 90.4(6) . . ?
O17 W1 O22 158.6(5) . . ?
O17 W1 O20 87.6(6) . . ?
O17 W1 O21 84.5(4) . . ?
O19 W1 O22 99.9(5) . . ?
O19 W1 O20 100.0(5) . . ?
O19 W1 O21 171.3(5) . . ?
O19 W1 O16 101.6(5) . . ?
O19 W1 O17 101.5(5) . . ?
O24 W4 O20 86.5(5) . . ?
O24 W4 O21 74.2(4) . . ?
O20 W4 O21 74.7(5) . . ?
O40 W4 O24 158.7(5) . . ?
O40 W4 O20 88.3(5) . . ?
O40 W4 O21 84.5(5) . . ?
O25 W4 O24 86.1(5) . . ?
O25 W4 O20 156.9(5) . . ?
O25 W4 O40 90.7(5) . . ?
O25 W4 O21 82.3(5) . . ?
O23 W4 O24 99.0(5) . . ?
O23 W4 O20 99.8(6) . . ?
O23 W4 O40 102.2(6) . . ?
O23 W4 O21 171.3(5) . . ?
O23 W4 O25 102.9(6) . . ?
O24 W6 O21 73.1(5) . . ?
O22 W6 O24 86.1(5) . . ?
O22 W6 O21 74.7(5) . . ?
O27 W6 O24 157.6(6) . . ?
O27 W6 O22 88.5(5) . . ?
O27 W6 O21 84.4(5) . . ?
O27 W6 O28 87.8(5) . . ?
O26 W6 O24 100.0(6) . . ?
O26 W6 O22 99.7(5) . . ?
O26 W6 O21 171.3(5) . . ?
O26 W6 O27 102.4(6) . . ?
O26 W6 O28 100.9(5) . . ?
O28 W6 O24 89.6(5) . . ?
O28 W6 O22 159.3(5) . . ?
O28 W6 O21 84.6(5) . . ?
O31 W8 O30 74.4(4) . . ?
O31 W8 O28 83.0(5) . . ?
O28 W8 O30 82.3(5) . . ?
O34 W8 O30 175.3(5) . . ?
O34 W8 O31 100.9(5) . . ?
O34 W8 O28 97.1(5) . . ?
O34 W8 O32 98.9(6) . . ?
O34 W8 O15 100.9(6) . . ?
O32 W8 O30 85.7(5) . . ?
O32 W8 O31 156.6(5) . . ?
O32 W8 O28 82.2(5) . . ?
O15 W8 O30 79.7(5) . . ?
O15 W8 O31 93.5(6) . . ?
O15 W8 O28 162.0(6) . . ?
O15 W8 O32 95.0(6) . . ?
O29 W9 O30 174.6(5) . . ?
O29 W9 O31 99.4(5) . . ?
O29 W9 O25 96.6(5) . . ?
O29 W9 O39 101.9(6) . . ?
O29 W9 O41 103.0(6) . . ?
O31 W9 O30 75.6(4) . . ?
O31 W9 O25 83.0(5) . . ?
O25 W9 O30 80.9(4) . . ?
O39 W9 O30 82.6(6) . . ?
O39 W9 O31 155.9(5) . . ?
O39 W9 O25 83.5(5) . . ?
O41 W9 O30 79.6(5) . . ?
O41 W9 O31 93.8(6) . . ?
O41 W9 O25 160.5(6) . . ?
O41 W9 O39 92.3(6) . . ?
O14 W5 O18 85.3(5) . . ?
O14 W5 O43 158.1(5) . . ?
O14 W5 O17 83.2(6) . . ?
O43 W5 O18 75.2(5) . . ?
O43 W5 O17 84.6(5) . . ?
O17 W5 O18 82.9(4) . . ?
O36 W5 O18 80.9(5) . . ?
O36 W5 O14 93.1(6) . . ?
O36 W5 O43 93.5(6) . . ?
O36 W5 O17 163.7(5) . . ?
O35 W5 O18 175.1(6) . . ?
O35 W5 O14 98.7(6) . . ?
O35 W5 O43 100.4(6) . . ?
O35 W5 O17 94.7(5) . . ?
O35 W5 O36 101.6(6) . . ?
O40 W3 O18 81.7(5) . . ?
O43 W3 O18 75.5(5) . . ?
O43 W3 O40 83.2(5) . . ?
O37 W3 O18 79.1(6) . . ?
O37 W3 O40 160.8(6) . . ?
O37 W3 O43 91.7(6) . . ?
O37 W3 O39 94.3(6) . . ?
O39 W3 O18 82.6(5) . . ?
O39 W3 O40 83.4(5) . . ?
O39 W3 O43 155.7(6) . . ?
O38 W3 O18 174.4(5) . . ?
O38 W3 O40 97.0(6) . . ?
O38 W3 O43 98.9(6) . . ?
O38 W3 O37 102.1(7) . . ?
O38 W3 O39 102.7(6) . . ?
O13 W7 O10 75.2(5) . . ?
O13 W7 O16 83.4(5) . . ?
O16 W7 O10 83.2(4) . . ?
O14 W7 O10 85.2(5) . . ?
O14 W7 O13 157.4(5) . . ?
O14 W7 O16 83.2(5) . . ?
O12 W7 O10 174.1(7) . . ?
O12 W7 O13 98.9(7) . . ?
O12 W7 O16 96.0(5) . . ?
O12 W7 O14 100.4(7) . . ?
O12 W7 O11 101.8(6) . . ?
O11 W7 O10 79.0(5) . . ?
O11 W7 O13 93.4(6) . . ?
O11 W7 O16 162.1(5) . . ?
O11 W7 O14 93.9(6) . . ?
O13 W2 O10 75.7(5) . . ?
O13 W2 O27 84.4(5) . . ?
O27 W2 O10 82.8(5) . . ?
O33 W2 O10 79.3(6) . . ?
O33 W2 O13 94.6(5) . . ?
O33 W2 O27 161.7(6) . . ?
O33 W2 O32 92.7(6) . . ?
O32 W2 O10 85.6(5) . . ?
O32 W2 O13 158.3(6) . . ?
O32 W2 O27 82.3(5) . . ?
O42 W2 O10 173.7(5) . . ?
O42 W2 O13 98.0(6) . . ?
O42 W2 O27 97.0(6) . . ?
O42 W2 O33 101.2(7) . . ?
O42 W2 O32 100.6(6) . . ?
Ag14 Ag1 Ag8 76.50(8) . . ?
C19 Ag1 Ag8 110.9(5) . . ?
C19 Ag1 Ag14 45.9(6) . . ?
C19 Ag1 C13 116.0(7) . . ?
C13 Ag1 Ag8 41.7(4) . . ?
C13 Ag1 Ag14 107.4(5) . . ?
Ag10 Ag4 Ag30 77.37(8) . . ?
C37 Ag4 Ag10 105.8(6) . . ?
C37 Ag4 Ag30 40.7(5) . . ?
C1 Ag4 Ag10 44.9(5) . . ?
C1 Ag4 Ag30 112.4(5) . . ?
C1 Ag4 C37 116.4(8) . . ?
Ag10 Ag6 Ag18 168.36(7) . . ?
C43 Ag6 Ag10 139.7(7) . . ?
C43 Ag6 Ag18 39.1(7) . . ?
C43 Ag6 C1 165.7(8) . . ?
C43 Ag6 C2 138.1(8) . . ?
C43 Ag6 C44 28.3(8) . . ?
C1 Ag6 Ag10 42.4(5) . . ?
C1 Ag6 Ag18 143.1(5) . . ?
C1 Ag6 C2 30.4(7) . . ?
C1 Ag6 C44 142.3(8) . . ?
C2 Ag6 Ag10 70.0(5) . . ?
C2 Ag6 Ag18 118.8(5) . . ?
C2 Ag6 C44 130.7(7) . . ?
C44 Ag6 Ag10 114.2(6) . . ?
C44 Ag6 Ag18 66.9(6) . . ?
Ag1 Ag8 Ag22 71.08(8) . . ?
Ag5 Ag8 Ag1 91.97(9) . . ?
Ag5 Ag8 Ag22 141.98(8) . . ?
C13 Ag8 Ag1 49.3(7) . . ?
C13 Ag8 Ag22 43.3(6) . . ?
C13 Ag8 Ag5 140.4(7) . . ?
C13 Ag8 C73 168.2(9) . . ?
C73 Ag8 Ag1 142.1(7) . . ?
C73 Ag8 Ag22 134.6(7) . . ?
C73 Ag8 Ag5 50.3(7) . . ?
Ag4 Ag10 Ag6 74.56(7) . . ?
Ag15 Ag10 Ag4 94.77(9) . . ?
Ag15 Ag10 Ag6 139.64(10) . . ?
N1 Ag10 Ag4 143.0(6) . . ?
N1 Ag10 Ag6 126.4(6) . . ?
N1 Ag10 Ag15 48.9(6) . . ?
C1 Ag10 Ag4 51.2(6) . . ?
C1 Ag10 Ag6 47.9(6) . . ?
C1 Ag10 Ag15 145.1(6) . . ?
C1 Ag10 N1 165.7(8) . . ?
Ag7 Ag12 Ag27 75.07(10) . . ?
C7 Ag12 Ag27 110.1(7) . . ?
C7 Ag12 Ag7 45.8(6) . . ?
C103 Ag12 Ag27 44.5(7) . . ?
C103 Ag12 Ag7 109.3(7) . . ?
C103 Ag12 C7 117.7(10) . . ?
Ag1 Ag14 Ag16 77.15(8) . . ?
Ag1 Ag14 Ag5 92.97(9) . . ?
Ag5 Ag14 Ag16 143.16(8) . . ?
C19 Ag14 Ag1 50.4(7) . . ?
C19 Ag14 Ag16 48.4(6) . . ?
C19 Ag14 Ag5 142.2(7) . . ?
C25 Ag14 Ag1 141.3(7) . . ?
C25 Ag14 Ag16 131.0(6) . . ?
C25 Ag14 Ag5 48.3(7) . . ?
C25 Ag14 C19 167.0(9) . . ?
Ag14 Ag16 Ag19 159.12(9) . . ?
C19 Ag16 Ag14 43.1(6) . . ?
C19 Ag16 Ag19 149.7(6) . . ?
C19 Ag16 C20 29.5(8) . . ?
C19 Ag16 C32 137.6(10) . . ?
C20 Ag16 Ag14 70.7(6) . . ?
C20 Ag16 Ag19 127.0(5) . . ?
C31 Ag16 Ag14 136.3(8) . . ?
C31 Ag16 Ag19 37.8(7) . . ?
C31 Ag16 C19 166.1(12) . . ?
C31 Ag16 C20 141.8(12) . . ?
C31 Ag16 C32 30.8(10) . . ?
C32 Ag16 Ag14 110.8(8) . . ?
C32 Ag16 Ag19 68.2(8) . . ?
C32 Ag16 C20 129.3(12) . . ?
Ag7 Ag18 Ag6 154.37(8) . . ?
C7 Ag18 Ag6 146.7(6) . . ?
C7 Ag18 Ag7 45.1(7) . . ?
C7 Ag18 C8 28.7(9) . . ?
C43 Ag18 Ag6 43.6(6) . . ?
C43 Ag18 Ag7 127.6(7) . . ?
C43 Ag18 C7 169.5(8) . . ?
C43 Ag18 C8 151.2(9) . . ?
C8 Ag18 Ag6 129.6(7) . . ?
C8 Ag18 Ag7 70.7(7) . . ?
O41 Ag20 Ag34 76.8(4) . . ?
O41 Ag20 C62 136.7(7) . . ?
O2 Ag20 Ag34 143.6(4) . . ?
O2 Ag20 O41 76.5(5) . . ?
O2 Ag20 C62 146.9(7) . . ?
C62 Ag20 Ag34 64.3(6) . . ?
C61 Ag20 Ag34 42.3(6) . . ?
C61 Ag20 O41 106.9(7) . . ?
C61 Ag20 O2 173.9(7) . . ?
C61 Ag20 C62 30.0(8) . . ?
Ag8 Ag22 Ag38 159.43(8) . . ?
C13 Ag22 Ag8 40.3(5) . . ?
C13 Ag22 Ag38 152.0(5) . . ?
C13 Ag22 C14 29.7(4) . . ?
C13 Ag22 C79 167.1(8) . . ?
C13 Ag22 C80 137.0(8) . . ?
C14 Ag22 Ag8 68.4(4) . . ?
C14 Ag22 Ag38 128.9(4) . . ?
C79 Ag22 Ag8 131.6(7) . . ?
C79 Ag22 Ag38 39.9(6) . . ?
C79 Ag22 C14 150.0(10) . . ?
C79 Ag22 C80 30.1(4) . . ?
C80 Ag22 Ag8 106.8(6) . . ?
C80 Ag22 Ag38 69.5(5) . . ?
C80 Ag22 C14 136.0(9) . . ?
Ag5 Ag24 Ag32 94.81(11) . . ?
Ag13 Ag24 Ag32 59.22(9) . . ?
Ag13 Ag24 Ag5 142.24(9) . . ?
O34 Ag24 Ag32 89.6(3) . . ?
O34 Ag24 Ag5 81.8(3) . . ?
O34 Ag24 Ag13 71.9(3) . . ?
C74 Ag24 Ag32 142.4(6) . . ?
C74 Ag24 Ag5 64.0(7) . . ?
C74 Ag24 Ag13 152.5(7) . . ?
C74 Ag24 O34 115.5(6) . . ?
C73 Ag24 Ag32 137.9(7) . . ?
C73 Ag24 Ag5 43.7(7) . . ?
C73 Ag24 Ag13 156.7(6) . . ?
C73 Ag24 O34 90.5(6) . . ?
C73 Ag24 C74 28.0(8) . . ?
C67 Ag24 Ag32 43.2(7) . . ?
C67 Ag24 Ag5 131.8(8) . . ?
C67 Ag24 Ag13 45.9(7) . . ?
C67 Ag24 O34 113.3(7) . . ?
C67 Ag24 C74 130.6(8) . . ?
C67 Ag24 C73 155.8(8) . . ?
O12 Ag26 Ag29 122.0(3) . . ?
C43 Ag26 Ag29 134.5(7) . . ?
C43 Ag26 O12 93.7(7) . . ?
C43 Ag26 C44 29.9(8) . . ?
C44 Ag26 Ag29 111.4(6) . . ?
C44 Ag26 O12 123.0(7) . . ?
C121 Ag26 Ag29 44.9(13) . . ?
C121 Ag26 O12 100.3(14) . . ?
C121 Ag26 C43 161.0(14) . . ?
C121 Ag26 C44 132.9(15) . . ?
Ag34 Ag28 Ag5 145.89(9) . . ?
O29 Ag28 Ag34 68.7(3) . . ?
O29 Ag28 Ag5 86.8(3) . . ?
C25 Ag28 Ag34 146.9(6) . . ?
C25 Ag28 Ag5 46.7(6) . . ?
C25 Ag28 O29 86.6(5) . . ?
C25 Ag28 C26 30.3(3) . . ?
C61 Ag28 Ag34 48.6(6) . . ?
C61 Ag28 Ag5 128.4(7) . . ?
C61 Ag28 O29 110.3(6) . . ?
C61 Ag28 C25 162.8(7) . . ?
C61 Ag28 C26 134.1(7) . . ?
C26 Ag28 Ag34 148.8(6) . . ?
C26 Ag28 Ag5 62.9(5) . . ?
C26 Ag28 O29 114.9(5) . . ?
Ag4 Ag30 Ag19 73.99(8) . . ?
Ag15 Ag30 Ag4 89.97(9) . . ?
Ag15 Ag30 Ag19 149.41(10) . . ?
C37 Ag30 Ag4 49.7(7) . . ?
C37 Ag30 Ag19 44.4(7) . . ?
C37 Ag30 Ag15 136.9(7) . . ?
C37 Ag30 C109 168.9(11) . . ?
C109 Ag30 Ag4 138.0(8) . . ?
C109 Ag30 Ag19 138.7(7) . . ?
C109 Ag30 Ag15 48.3(8) . . ?
Ag13 Ag32 Ag24 55.16(8) . . ?
O15 Ag32 Ag24 74.9(3) . . ?
O15 Ag32 Ag13 75.1(4) . . ?
O15 Ag32 C68 134.8(7) . . ?
O2 Ag32 Ag24 141.5(4) . . ?
O2 Ag32 Ag13 138.3(4) . . ?
O2 Ag32 O15 76.7(5) . . ?
O2 Ag32 C68 148.5(6) . . ?
C67 Ag32 Ag24 39.2(6) . . ?
C67 Ag32 Ag13 43.3(6) . . ?
C67 Ag32 O15 105.0(6) . . ?
C67 Ag32 O2 178.2(7) . . ?
C67 Ag32 C68 29.9(4) . . ?
C68 Ag32 Ag24 64.4(5) . . ?
C68 Ag32 Ag13 66.2(6) . . ?
Ag20 Ag34 Ag35 103.81(10) . . ?
Ag28 Ag34 Ag20 66.83(8) . . ?
Ag28 Ag34 Ag33 100.62(9) . . ?
Ag28 Ag34 Ag35 155.72(8) . . ?
Ag33 Ag34 Ag20 126.95(9) . . ?
Ag33 Ag34 Ag35 66.18(10) . . ?
C61 Ag34 Ag20 44.5(6) . . ?
C61 Ag34 Ag28 47.6(6) . . ?
C61 Ag34 Ag33 147.9(6) . . ?
C61 Ag34 Ag35 140.1(6) . . ?
C115 Ag34 Ag20 144.4(9) . . ?
C115 Ag34 Ag28 139.8(10) . . ?
C115 Ag34 Ag33 43.9(9) . . ?
C115 Ag34 Ag35 41.3(10) . . ?
C115 Ag34 C61 165.2(9) . . ?
Ag29 Ag36 Ag11 56.55(8) . . ?
Ag29 Ag36 Ag15 144.28(10) . . ?
Ag15 Ag36 Ag11 99.00(10) . . ?
O35 Ag36 Ag11 88.1(3) . . ?
O35 Ag36 Ag29 69.8(3) . . ?
O35 Ag36 Ag15 85.1(3) . . ?
N1 Ag36 Ag11 142.6(5) . . ?
N1 Ag36 Ag29 152.5(6) . . ?
N1 Ag36 Ag15 43.6(5) . . ?
N1 Ag36 O35 88.8(6) . . ?
N1 Ag36 C133 30.0(7) . . ?
C133 Ag36 Ag11 149.0(6) . . ?
C133 Ag36 Ag29 149.2(6) . . ?
C133 Ag36 Ag15 64.5(6) . . ?
C133 Ag36 O35 114.7(6) . . ?
C49 Ag36 Ag11 41.6(9) . . ?
C49 Ag36 Ag29 43.6(10) . . ?
C49 Ag36 Ag15 134.3(10) . . ?
C49 Ag36 O35 109.5(10) . . ?
C49 Ag36 N1 161.7(11) . . ?
C49 Ag36 C133 133.6(10) . . ?
Ag22 Ag38 Ag31 69.13(9) . . ?
Ag27 Ag38 Ag22 160.23(10) . . ?
Ag27 Ag38 Ag31 97.84(11) . . ?
C103 Ag38 Ag22 143.8(8) . . ?
C103 Ag38 Ag27 42.7(7) . . ?
C103 Ag38 Ag31 139.2(6) . . ?
C103 Ag38 C104 31.2(4) . . ?
C79 Ag38 Ag22 44.4(8) . . ?
C79 Ag38 Ag27 132.2(8) . . ?
C79 Ag38 Ag31 40.2(8) . . ?
C79 Ag38 C103 170.6(12) . . ?
C79 Ag38 C104 147.3(11) . . ?
C104 Ag38 Ag22 122.3(6) . . ?
C104 Ag38 Ag27 71.2(6) . . ?
C104 Ag38 Ag31 168.6(6) . . ?
Ag30 Ag19 Ag16 155.16(9) . . ?
Ag33 Ag19 Ag16 63.02(9) . . ?
Ag33 Ag19 Ag30 100.33(11) . . ?
C37 Ag19 Ag16 147.5(6) . . ?
C37 Ag19 Ag30 39.2(6) . . ?
C37 Ag19 Ag33 138.2(6) . . ?
C37 Ag19 C38 29.4(4) . . ?
C38 Ag19 Ag16 126.0(5) . . ?
C38 Ag19 Ag30 68.0(5) . . ?
C38 Ag19 Ag33 167.3(5) . . ?
C31 Ag19 Ag16 41.7(9) . . ?
C31 Ag19 Ag30 137.7(9) . . ?
C31 Ag19 Ag33 44.8(12) . . ?
C31 Ag19 C37 168.8(12) . . ?
C31 Ag19 C38 147.8(13) . . ?
Ag8 Ag5 Ag14 78.50(7) . . ?
Ag8 Ag5 Ag24 68.56(8) . . ?
Ag8 Ag5 Ag28 145.84(9) . . ?
Ag14 Ag5 Ag24 141.73(9) . . ?
Ag14 Ag5 Ag28 70.38(7) . . ?
Ag28 Ag5 Ag24 132.55(9) . . ?
O50 Ag5 Ag8 127.0(4) . . ?
O50 Ag5 Ag14 127.6(4) . . ?
O50 Ag5 Ag24 65.5(4) . . ?
O50 Ag5 Ag28 67.2(4) . . ?
C25 Ag5 Ag8 114.2(5) . . ?
C25 Ag5 Ag14 42.7(4) . . ?
C25 Ag5 Ag24 175.3(4) . . ?
C25 Ag5 Ag28 47.2(6) . . ?
C25 Ag5 O50 113.6(7) . . ?
C73 Ag5 Ag8 48.3(6) . . ?
C73 Ag5 Ag14 120.9(6) . . ?
C73 Ag5 Ag24 44.8(6) . . ?
C73 Ag5 Ag28 165.7(6) . . ?
C73 Ag5 O50 106.8(7) . . ?
C73 Ag5 C25 133.8(8) . . ?
Ag2 Ag21 Ag15 93.96(9) . . ?
Ag35 Ag21 Ag15 145.42(11) . . ?
Ag35 Ag21 Ag2 61.99(9) . . ?
C109 Ag21 Ag15 41.9(7) . . ?
C109 Ag21 Ag2 135.5(7) . . ?
C109 Ag21 Ag35 156.2(7) . . ?
C109 Ag21 C110 30.3(4) . . ?
C110 Ag21 Ag15 59.8(5) . . ?
C110 Ag21 Ag2 135.5(6) . . ?
C110 Ag21 Ag35 154.5(6) . . ?
C55 Ag21 Ag15 131.8(11) . . ?
C55 Ag21 Ag2 45.0(10) . . ?
C55 Ag21 Ag35 46.4(10) . . ?
C55 Ag21 C109 155.7(12) . . ?
C55 Ag21 C110 127.1(11) . . ?
Ag29 Ag11 Ag36 56.13(8) . . ?
O36 Ag11 Ag36 74.3(3) . . ?
O36 Ag11 Ag29 76.6(3) . . ?
O36 Ag11 O6 74.7(4) . . ?
O36 Ag11 C50 134.2(6) . . ?
O6 Ag11 Ag36 135.2(4) . . ?
O6 Ag11 Ag29 141.9(4) . . ?
O6 Ag11 C50 149.9(8) . . ?
C49 Ag11 Ag36 38.4(8) . . ?
C49 Ag11 Ag29 43.4(10) . . ?
C49 Ag11 O36 104.2(6) . . ?
C49 Ag11 O6 171.7(12) . . ?
C49 Ag11 C50 30.1(4) . . ?
C50 Ag11 Ag36 63.6(6) . . ?
C50 Ag11 Ag29 65.8(8) . . ?
O44 Ag23 Ag17 151.3(5) . . ?
O44 Ag23 C92 116.7(9) . . ?
C91 Ag23 Ag17 41.9(8) . . ?
C91 Ag23 O44 128.2(11) . . ?
C91 Ag23 C92 26.3(9) . . ?
C92 Ag23 Ag17 64.9(7) . . ?
C85 Ag23 Ag17 113.6(10) . . ?
C85 Ag23 O44 89.1(11) . . ?
C85 Ag23 C91 137.9(14) . . ?
C85 Ag23 C92 126.0(11) . . ?
O47 Ag3 Ag9 157.1(4) . . ?
O47 Ag3 C122 94.5(13) . . ?
C121 Ag3 Ag9 106.2(11) . . ?
C121 Ag3 O47 84.7(12) . . ?
C121 Ag3 C122 30.2(5) . . ?
C122 Ag3 Ag9 105.0(12) . . ?
Ag17 Ag25 Ag9 83.02(10) . . ?
O4 Ag25 Ag17 131.5(4) . . ?
O4 Ag25 Ag9 128.1(4) . . ?
C91 Ag25 Ag17 47.3(9) . . ?
C91 Ag25 Ag9 125.6(9) . . ?
C91 Ag25 O4 104.2(9) . . ?
Ag24 Ag13 Ag32 65.62(7) . . ?
Ag24 Ag13 Ag31 102.18(10) . . ?
Ag32 Ag13 Ag31 133.12(10) . . ?
C67 Ag13 Ag24 45.1(6) . . ?
C67 Ag13 Ag32 47.1(7) . . ?
C67 Ag13 Ag31 147.0(6) . . ?
C67 Ag13 C85 160.6(10) . . ?
C67 Ag13 C86 129.9(9) . . ?
C85 Ag13 Ag24 140.9(9) . . ?
C85 Ag13 Ag32 147.2(9) . . ?
C85 Ag13 Ag31 42.9(7) . . ?
C85 Ag13 C86 30.9(5) . . ?
C86 Ag13 Ag24 138.1(9) . . ?
C86 Ag13 Ag32 150.2(9) . . ?
C86 Ag13 Ag31 68.3(7) . . ?
Ag12 Ag27 Ag38 75.37(9) . . ?
Ag37 Ag27 Ag12 103.27(12) . . ?
Ag37 Ag27 Ag38 164.87(12) . . ?
C103 Ag27 Ag12 48.5(8) . . ?
C103 Ag27 Ag38 46.1(7) . . ?
C103 Ag27 Ag37 142.8(7) . . ?
C103 Ag27 C97 165.4(16) . . ?
C97 Ag27 Ag12 145.4(14) . . ?
C97 Ag27 Ag38 130.5(14) . . ?
C97 Ag27 Ag37 45.2(14) . . ?
Ag12 Ag7 Ag18 75.52(9) . . ?
Ag37 Ag7 Ag12 103.06(11) . . ?
Ag37 Ag7 Ag18 164.64(12) . . ?
C7 Ag7 Ag12 49.7(6) . . ?
C7 Ag7 Ag18 46.3(8) . . ?
C7 Ag7 Ag37 143.1(8) . . ?
Ag26 Ag29 Ag36 105.66(10) . . ?
Ag26 Ag29 Ag11 135.36(9) . . ?
Ag36 Ag29 Ag11 67.31(9) . . ?
C49 Ag29 Ag26 149.7(9) . . ?
C49 Ag29 Ag36 44.4(9) . . ?
C49 Ag29 Ag11 48.1(9) . . ?
C49 Ag29 C121 161.6(13) . . ?
C121 Ag29 Ag26 43.5(9) . . ?
C121 Ag29 Ag36 147.1(11) . . ?
C121 Ag29 Ag11 139.5(13) . . ?
Ag10 Ag15 Ag30 80.79(8) . . ?
Ag10 Ag15 Ag36 70.09(8) . . ?
Ag10 Ag15 Ag21 139.78(9) . . ?
Ag30 Ag15 Ag36 143.60(11) . . ?
Ag30 Ag15 Ag21 65.64(7) . . ?
Ag36 Ag15 Ag21 127.35(11) . . ?
O53 Ag15 Ag10 124.2(4) . . ?
O53 Ag15 Ag30 121.3(4) . . ?
O53 Ag15 Ag36 64.1(4) . . ?
O53 Ag15 Ag21 63.9(4) . . ?
N1 Ag15 Ag10 46.6(6) . . ?
N1 Ag15 Ag30 122.8(6) . . ?
N1 Ag15 Ag36 45.5(7) . . ?
N1 Ag15 Ag21 171.4(6) . . ?
N1 Ag15 O53 108.2(8) . . ?
N1 Ag15 C109 142.5(10) . . ?
C109 Ag15 Ag10 120.8(7) . . ?
C109 Ag15 Ag30 44.5(6) . . ?
C109 Ag15 Ag36 168.9(7) . . ?
C109 Ag15 Ag21 43.7(7) . . ?
C109 Ag15 O53 105.8(8) . . ?
Ag13 Ag31 Ag38 156.30(10) . . ?
O42 Ag31 Ag38 55.4(3) . . ?
O42 Ag31 Ag13 122.0(4) . . ?
C79 Ag31 Ag38 36.7(6) . . ?
C79 Ag31 Ag13 136.8(7) . . ?
C79 Ag31 O42 92.1(7) . . ?
C79 Ag31 C80 30.8(5) . . ?
C80 Ag31 Ag38 67.2(6) . . ?
C80 Ag31 Ag13 112.4(6) . . ?
C80 Ag31 O42 122.3(7) . . ?
C85 Ag31 Ag38 153.8(9) . . ?
C85 Ag31 Ag13 45.5(10) . . ?
C85 Ag31 O42 103.6(9) . . ?
C85 Ag31 C79 156.5(12) . . ?
C85 Ag31 C80 128.8(11) . . ?
Ag21 Ag2 Ag35 57.97(9) . . ?
O37 Ag2 Ag21 75.1(4) . . ?
O37 Ag2 Ag35 70.7(3) . . ?
O37 Ag2 C56 130.4(10) . . ?
O6 Ag2 Ag21 146.4(4) . . ?
O6 Ag2 Ag35 127.8(4) . . ?
O6 Ag2 O37 77.1(5) . . ?
O6 Ag2 C56 146.5(9) . . ?
C55 Ag2 Ag21 43.3(9) . . ?
C55 Ag2 Ag35 44.0(10) . . ?
C55 Ag2 O37 104.5(11) . . ?
C55 Ag2 O6 167.2(10) . . ?
C55 Ag2 C56 27.0(12) . . ?
C56 Ag2 Ag21 67.1(8) . . ?
C56 Ag2 Ag35 62.5(9) . . ?
Ag19 Ag33 Ag34 167.51(10) . . ?
C116 Ag33 Ag34 68.0(6) . . ?
C116 Ag33 Ag19 122.3(6) . . ?
C116 Ag33 C32 113.8(11) . . ?
C31 Ag33 Ag34 142.4(8) . . ?
C31 Ag33 Ag19 40.8(8) . . ?
C31 Ag33 C116 123.0(11) . . ?
C31 Ag33 C32 27.1(10) . . ?
C115 Ag33 Ag34 39.0(6) . . ?
C115 Ag33 Ag19 149.4(7) . . ?
C115 Ag33 C116 29.8(5) . . ?
C115 Ag33 C31 146.5(11) . . ?
C115 Ag33 C32 125.9(11) . . ?
C32 Ag33 Ag34 116.2(7) . . ?
C32 Ag33 Ag19 67.8(7) . . ?
Ag25 Ag17 Ag23 75.32(10) . . ?
Ag25 Ag17 Ag37 99.21(12) . . ?
Ag37 Ag17 Ag23 161.32(11) . . ?
C91 Ag17 Ag23 46.8(7) . . ?
C91 Ag17 Ag25 51.1(9) . . ?
C91 Ag17 Ag37 141.5(8) . . ?
C91 Ag17 C98 132.7(16) . . ?
C91 Ag17 C97 156.4(16) . . ?
C98 Ag17 Ag23 115.9(13) . . ?
C98 Ag17 Ag25 168.0(12) . . ?
C98 Ag17 Ag37 71.6(13) . . ?
C97 Ag17 Ag23 140.7(14) . . ?
C97 Ag17 Ag25 141.5(14) . . ?
C97 Ag17 Ag37 42.3(14) . . ?
C97 Ag17 C98 29.8(16) . . ?
Ag21 Ag35 Ag34 144.00(12) . . ?
Ag21 Ag35 Ag2 60.03(10) . . ?
Ag2 Ag35 Ag34 139.55(12) . . ?
C116 Ag35 Ag34 66.3(6) . . ?
C116 Ag35 Ag21 90.3(6) . . ?
C116 Ag35 Ag2 150.3(6) . . ?
C115 Ag35 Ag34 37.0(7) . . ?
C115 Ag35 Ag21 113.8(7) . . ?
C115 Ag35 Ag2 163.7(7) . . ?
C115 Ag35 C116 29.8(5) . . ?
C55 Ag35 Ag34 170.2(9) . . ?
C55 Ag35 Ag21 44.5(9) . . ?
C55 Ag35 Ag2 43.9(10) . . ?
C55 Ag35 C116 113.9(12) . . ?
C55 Ag35 C115 143.6(12) . . ?
Ag3 Ag9 Ag25 71.40(9) . . ?
Ag37 Ag9 Ag3 159.72(11) . . ?
Ag37 Ag9 Ag25 95.93(11) . . ?
Ag27 Ag37 Ag7 75.91(11) . . ?
Ag27 Ag37 Ag17 69.58(10) . . ?
Ag27 Ag37 Ag9 118.70(12) . . ?
Ag7 Ag37 Ag17 117.64(12) . . ?
Ag7 Ag37 Ag9 71.62(11) . . ?
Ag9 Ag37 Ag17 81.69(12) . . ?
C97 Ag37 Ag27 49.8(14) . . ?
C97 Ag37 Ag7 125.6(14) . . ?
C97 Ag37 Ag17 45.8(14) . . ?
C97 Ag37 Ag9 127.5(14) . . ?
O30 Co1 Co2 121.9(3) . . ?
O7 Co1 Co2 45.9(4) . . ?
O7 Co1 O30 102.7(5) . . ?
O7 Co1 O15 177.7(5) . . ?
O7 Co1 O41 94.2(6) . . ?
O7 Co1 O8 86.4(7) . . ?
O7 Co1 O2 92.8(6) . . ?
O15 Co1 Co2 134.0(4) . . ?
O15 Co1 O30 75.4(4) . . ?
O15 Co1 O2 89.4(6) . . ?
O41 Co1 Co2 136.9(4) . . ?
O41 Co1 O30 75.3(5) . . ?
O41 Co1 O15 86.6(6) . . ?
O41 Co1 O2 89.1(6) . . ?
O8 Co1 Co2 45.2(5) . . ?
O8 Co1 O30 100.2(5) . . ?
O8 Co1 O15 92.7(6) . . ?
O8 Co1 O41 175.5(5) . . ?
O8 Co1 O2 95.3(6) . . ?
O2 Co1 Co2 79.4(4) . . ?
O2 Co1 O30 158.6(5) . . ?
O18 Co4 Co2 121.0(4) . . ?
O37 Co4 Co2 135.5(4) . . ?
O37 Co4 O18 75.6(5) . . ?
O37 Co4 O36 88.3(6) . . ?
O37 Co4 O7 92.7(6) . . ?
O37 Co4 O9 175.6(6) . . ?
O37 Co4 O6 91.2(7) . . ?
O36 Co4 Co2 133.9(4) . . ?
O36 Co4 O18 76.6(4) . . ?
O36 Co4 O6 87.5(5) . . ?
O7 Co4 Co2 45.9(4) . . ?
O7 Co4 O18 101.1(5) . . ?
O7 Co4 O36 177.2(6) . . ?
O7 Co4 O6 95.1(6) . . ?
O9 Co4 Co2 45.8(4) . . ?
O9 Co4 O18 100.1(6) . . ?
O9 Co4 O36 91.8(6) . . ?
O9 Co4 O7 86.9(6) . . ?
O9 Co4 O6 93.2(7) . . ?
O6 Co4 Co2 79.4(5) . . ?
O6 Co4 O18 159.5(6) . . ?
Co1 Co2 Co4 74.15(12) . . ?
O7 Co2 Co1 42.4(4) . . ?
O7 Co2 Co4 43.3(4) . . ?
O9 Co2 Co1 92.6(4) . . ?
O9 Co2 Co4 43.0(4) . . ?
O9 Co2 O7 82.0(5) . . ?
O3 Co2 Co1 135.8(6) . . ?
O3 Co2 Co4 133.3(5) . . ?
O3 Co2 O7 174.8(7) . . ?
O3 Co2 O9 93.5(6) . . ?
O3 Co2 O8 96.2(7) . . ?
O3 Co2 O5 88.4(8) . . ?
O3 Co2 O1 92.3(7) . . ?
O8 Co2 Co1 42.4(4) . . ?
O8 Co2 Co4 91.8(4) . . ?
O8 Co2 O7 80.5(6) . . ?
O8 Co2 O9 79.7(6) . . ?
O5 Co2 Co1 134.7(6) . . ?
O5 Co2 Co4 80.6(5) . . ?
O5 Co2 O7 94.4(7) . . ?
O5 Co2 O9 93.9(6) . . ?
O5 Co2 O8 172.3(6) . . ?
O1 Co2 Co1 79.8(4) . . ?
O1 Co2 Co4 132.8(6) . . ?
O1 Co2 O7 92.0(6) . . ?
O1 Co2 O9 172.4(6) . . ?
O1 Co2 O8 94.7(6) . . ?
O1 Co2 O5 91.2(7) . . ?
O33 Co3 O10 75.1(5) . . ?
O33 Co3 O11 87.8(6) . . ?
O9 Co3 O10 100.2(5) . . ?
O9 Co3 O33 175.0(5) . . ?
O9 Co3 O11 92.7(6) . . ?
O9 Co3 O4 94.6(7) . . ?
O11 Co3 O10 74.5(4) . . ?
O8 Co3 O10 100.0(5) . . ?
O8 Co3 O33 94.0(6) . . ?
O8 Co3 O9 85.1(6) . . ?
O8 Co3 O11 173.6(6) . . ?
O8 Co3 O4 96.2(6) . . ?
O4 Co3 O10 158.8(7) . . ?
O4 Co3 O33 90.3(7) . . ?
O4 Co3 O11 89.9(6) . . ?
O18 Si1 O10 109.7(7) . . ?
O18 Si1 O30 111.3(7) . . ?
O18 Si1 O21 110.2(7) . . ?
O30 Si1 O10 109.5(7) . . ?
O30 Si1 O21 108.0(6) . . ?
O21 Si1 O10 108.2(7) . . ?
W4 O24 W6 120.0(6) . . ?
W6 O22 W1 119.5(6) . . ?
W4 O20 W1 120.2(6) . . ?
W5 O18 W3 91.2(5) . . ?
Co4 O18 W5 89.3(4) . . ?
Co4 O18 W3 88.9(5) . . ?
Si1 O18 W5 126.6(7) . . ?
Si1 O18 W3 125.6(6) . . ?
Si1 O18 Co4 123.9(7) . . ?
W2 O10 W7 91.4(5) . . ?
Co3 O10 W7 90.4(4) . . ?
Co3 O10 W2 89.9(5) . . ?
Si1 O10 W7 125.6(7) . . ?
Si1 O10 W2 126.2(6) . . ?
Si1 O10 Co3 122.6(7) . . ?
W9 O29 Ag28 119.7(6) . . ?
W4 O40 W3 148.5(7) . . ?
W9 O30 W8 91.4(4) . . ?
Co1 O30 W8 89.7(4) . . ?
Co1 O30 W9 89.3(4) . . ?
Si1 O30 W8 127.2(7) . . ?
Si1 O30 W9 125.9(7) . . ?
Si1 O30 Co1 122.3(6) . . ?
W2 O13 W7 116.6(7) . . ?
W4 O21 W1 91.5(4) . . ?
W4 O21 W6 92.7(4) . . ?
W6 O21 W1 91.7(4) . . ?
Si1 O21 W1 123.3(6) . . ?
Si1 O21 W4 123.5(7) . . ?
Si1 O21 W6 124.7(6) . . ?
W9 O31 W8 117.2(5) . . ?
W1 O16 W7 148.1(8) . . ?
W6 O27 W2 150.4(7) . . ?
W5 O14 W7 157.0(7) . . ?
W3 O43 W5 117.3(6) . . ?
W4 O25 W9 149.2(7) . . ?
W1 O17 W5 148.4(8) . . ?
W3 O37 Ag2 146.3(8) . . ?
W3 O37 Co4 116.4(8) . . ?
Co4 O37 Ag2 94.6(5) . . ?
W9 O39 W3 159.7(7) . . ?
W6 O28 W8 150.0(7) . . ?
W2 O33 Co3 115.7(7) . . ?
W8 O34 Ag24 121.3(7) . . ?
W5 O36 Ag11 147.2(6) . . ?
W5 O36 Co4 113.1(6) . . ?
Co4 O36 Ag11 99.5(5) . . ?
W8 O32 W2 156.8(8) . . ?
Co1 O7 Co4 124.7(7) . . ?
Co1 O7 Co2 91.7(7) . . ?
Co4 O7 Co2 90.8(6) . . ?
W5 O35 Ag36 120.3(6) . . ?
W8 O15 Ag32 147.1(7) . . ?
W8 O15 Co1 115.2(6) . . ?
Co1 O15 Ag32 97.0(5) . . ?
N4 O50 Ag5 108.8(12) . . ?
W2 O42 Ag31 107.8(6) . . ?
Co4 O9 Co2 91.1(6) . . ?
Co4 O9 H9 113.3 . . ?
Co2 O9 H9 113.3 . . ?
Co3 O9 Co4 127.5(7) . . ?
Co3 O9 Co2 92.0(6) . . ?
Co3 O9 H9 113.3 . . ?
W7 O12 Ag26 109.6(8) . . ?
W7 O11 Co3 116.2(6) . . ?
W9 O41 Ag20 145.2(7) . . ?
W9 O41 Co1 115.7(7) . . ?
Co1 O41 Ag20 98.4(5) . . ?
N5 O53 Ag15 106.3(18) . . ?
C129 O3 Co2 128.7(18) . . ?
Co1 O8 Co2 92.4(7) . . ?
Co1 O8 Co3 128.9(7) . . ?
Co1 O8 H8 112.3 . . ?
Co2 O8 H8 112.3 . . ?
Co3 O8 Co2 92.8(6) . . ?
Co3 O8 H8 112.3 . . ?
Co3 O4 Ag25 98.4(7) . . ?
C129 O4 Ag25 135.5(17) . . ?
C129 O4 Co3 126.0(18) . . ?
Ag32 O2 Ag20 100.3(5) . . ?
Co1 O2 Ag20 95.3(6) . . ?
Co1 O2 Ag32 96.0(6) . . ?
C131 O2 Ag20 116.0(17) . . ?
C131 O2 Ag32 115.8(16) . . ?
C131 O2 Co1 128.2(14) . . ?
Ag2 O6 Ag11 99.7(7) . . ?
Co4 O6 Ag11 96.4(6) . . ?
Co4 O6 Ag2 97.0(6) . . ?
C127 O6 Ag11 115.4(14) . . ?
C127 O6 Ag2 116.8(17) . . ?
C127 O6 Co4 126.5(17) . . ?
Ag18 C7 Ag12 110.6(11) . . ?
Ag7 C7 Ag12 84.5(9) . . ?
Ag7 C7 Ag18 88.6(10) . . ?
C8 C7 Ag12 124(2) . . ?
C8 C7 Ag18 94(2) . . ?
C8 C7 Ag7 148(2) . . ?
N3 O47 Ag3 114(2) . . ?
Ag1 C19 Ag16 110.1(8) . . ?
Ag14 C19 Ag1 83.8(9) . . ?
Ag14 C19 Ag16 88.4(8) . . ?
C20 C19 Ag1 122(2) . . ?
C20 C19 Ag14 154(2) . . ?
C20 C19 Ag16 85.0(17) . . ?
Ag10 N1 Ag36 105.7(10) . . ?
Ag10 N1 Ag15 84.5(7) . . ?
Ag15 N1 Ag36 90.9(9) . . ?
C133 N1 Ag10 148(2) . . ?
C133 N1 Ag36 89.0(18) . . ?
C133 N1 Ag15 124.8(18) . . ?
C127 O5 Co2 130.1(15) . . ?
O52 N4 O50 116(2) . . ?
O51 N4 O50 121(2) . . ?
O51 N4 O52 123(2) . . ?
C131 O1 Co2 133.4(14) . . ?
N2 O44 Ag23 117.7(17) . . ?
Ag14 C25 Ag28 109.0(8) . . ?
Ag14 C25 Ag5 88.9(7) . . ?
Ag5 C25 Ag28 86.1(9) . . ?
C26 C25 Ag14 155(2) . . ?
C26 C25 Ag28 87.3(15) . . ?
C26 C25 Ag5 111.4(19) . . ?
C73 C74 Ag24 64.8(15) . . ?
C73 C74 C75 168(3) . . ?
C75 C74 Ag24 122.0(19) . . ?
C61 C62 Ag20 60.0(14) . . ?
C61 C62 C63 173(2) . . ?
C63 C62 Ag20 125(2) . . ?
Ag28 C61 Ag20 99.9(9) . . ?
Ag28 C61 Ag34 83.7(9) . . ?
Ag34 C61 Ag20 93.2(8) . . ?
C62 C61 Ag20 90.0(18) . . ?
C62 C61 Ag28 146.6(17) . . ?
C62 C61 Ag34 127.8(18) . . ?
O55 N5 O53 120(3) . . ?
O54 N5 O53 124(3) . . ?
O54 N5 O55 115(2) . . ?
Ag30 C37 Ag4 89.7(8) . . ?
Ag30 C37 Ag19 96.4(9) . . ?
Ag19 C37 Ag4 110.4(10) . . ?
C38 C37 Ag4 100.8(17) . . ?
C38 C37 Ag30 163(2) . . ?
C38 C37 Ag19 92.2(18) . . ?
H16A C16 H16B 109.5 . . ?
H16A C16 H16C 109.5 . . ?
H16B C16 H16C 109.5 . . ?
C15 C16 H16A 109.5 . . ?
C15 C16 H16B 109.5 . . ?
C15 C16 H16C 109.5 . . ?
Ag18 C43 Ag6 97.3(9) . . ?
Ag18 C43 Ag26 105.3(10) . . ?
Ag26 C43 Ag6 108.6(9) . . ?
C44 C43 Ag6 90.5(18) . . ?
C44 C43 Ag18 164.3(19) . . ?
C44 C43 Ag26 84.9(18) . . ?
Ag8 C13 Ag1 89.0(8) . . ?
Ag8 C13 Ag22 96.4(8) . . ?
Ag22 C13 Ag1 106.8(8) . . ?
C14 C13 Ag1 110.2(18) . . ?
C14 C13 Ag8 154.8(17) . . ?
C14 C13 Ag22 93.5(16) . . ?
Ag8 C73 Ag24 101.8(8) . . ?
Ag8 C73 Ag5 81.4(8) . . ?
Ag5 C73 Ag24 91.4(8) . . ?
C74 C73 Ag8 149(2) . . ?
C74 C73 Ag24 87.2(18) . . ?
C74 C73 Ag5 128(2) . . ?
Ag6 C1 Ag4 105.3(8) . . ?
Ag10 C1 Ag4 83.9(7) . . ?
Ag10 C1 Ag6 89.7(8) . . ?
C2 C1 Ag4 126.9(16) . . ?
C2 C1 Ag6 85.1(15) . . ?
C2 C1 Ag10 149.0(17) . . ?
C7 C8 Ag18 56.9(18) . . ?
C7 C8 C9 172(3) . . ?
C9 C8 Ag18 131(2) . . ?
Ag30 C109 Ag21 102.5(9) . . ?
Ag30 C109 Ag15 87.2(8) . . ?
Ag15 C109 Ag21 94.5(11) . . ?
C110 C109 Ag30 155(3) . . ?
C110 C109 Ag21 87.4(17) . . ?
C110 C109 Ag15 115(2) . . ?
O47 N3 O49 118(3) . . ?
O47 N3 O48 126(3) . . ?
O48 N3 O49 116(3) . . ?
O46 N2 O44 119(2) . . ?
O46 N2 O45 124(3) . . ?
O45 N2 O44 117(3) . . ?
N1 C133 Ag36 61.0(16) . . ?
N1 C133 C134 173(3) . . ?
C134 C133 Ag36 124(2) . . ?
H17A C17 H17B 109.5 . . ?
H17A C17 H17C 109.5 . . ?
H17B C17 H17C 109.5 . . ?
C15 C17 H17A 109.5 . . ?
C15 C17 H17B 109.5 . . ?
C15 C17 H17C 109.5 . . ?
C19 C20 Ag16 65.5(15) . . ?
C19 C20 C21 175(2) . . ?
C21 C20 Ag16 119.4(17) . . ?
Ag38 C103 Ag12 112.7(11) . . ?
Ag27 C103 Ag12 87.1(9) . . ?
Ag27 C103 Ag38 91.2(10) . . ?
C104 C103 Ag12 121(2) . . ?
C104 C103 Ag38 86.1(17) . . ?
C104 C103 Ag27 150(3) . . ?
C17 C15 C16 114(2) . . ?
C17 C15 C18 113(2) . . ?
C14 C15 C16 107.4(18) . . ?
C14 C15 C17 106(2) . . ?
C14 C15 C18 109(2) . . ?
C18 C15 C16 107(2) . . ?
C13 C14 Ag22 56.8(13) . . ?
C13 C14 C15 172(2) . . ?
C15 C14 Ag22 130.3(17) . . ?
C44 C45 C47 107(2) . . ?
C44 C45 C46 107(2) . . ?
C48 C45 C44 113(2) . . ?
C48 C45 C47 107(2) . . ?
C48 C45 C46 114(3) . . ?
C46 C45 C47 107(2) . . ?
H10A C10 H10B 109.5 . . ?
H10A C10 H10C 109.5 . . ?
H10B C10 H10C 109.5 . . ?
C9 C10 H10A 109.5 . . ?
C9 C10 H10B 109.5 . . ?
C9 C10 H10C 109.5 . . ?
C25 C26 Ag28 62.4(14) . . ?
C25 C26 C27 171(3) . . ?
C27 C26 Ag28 126.4(17) . . ?
C1 C2 Ag6 64.5(14) . . ?
C1 C2 C3 175(2) . . ?
C3 C2 Ag6 118.9(16) . . ?
C62 C63 C64 109(2) . . ?
C62 C63 C66 111(2) . . ?
C62 C63 C65 107(3) . . ?
C64 C63 C66 109(2) . . ?
C65 C63 C64 107(2) . . ?
C65 C63 C66 114(2) . . ?
C20 C21 C24 106(2) . . ?
C20 C21 C23 112(2) . . ?
C20 C21 C22 109(2) . . ?
C24 C21 C23 105(2) . . ?
C22 C21 C24 108(2) . . ?
C22 C21 C23 115(2) . . ?
C21 C24 H24A 109.5 . . ?
C21 C24 H24B 109.5 . . ?
C21 C24 H24C 109.5 . . ?
H24A C24 H24B 109.5 . . ?
H24A C24 H24C 109.5 . . ?
H24B C24 H24C 109.5 . . ?
Ag26 C44 Ag6 93.0(6) . . ?
C43 C44 Ag6 61.2(14) . . ?
C43 C44 Ag26 65.2(15) . . ?
C43 C44 C45 173(2) . . ?
C45 C44 Ag6 122.6(18) . . ?
C45 C44 Ag26 119.0(17) . . ?
C26 C27 C29 106(2) . . ?
C26 C27 C30 110(2) . . ?
C26 C27 C28 110(2) . . ?
C30 C27 C29 110(2) . . ?
C30 C27 C28 111(2) . . ?
C28 C27 C29 110(2) . . ?
C133 C134 H13A 109.5 . . ?
C133 C134 H13B 109.5 . . ?
C133 C134 H13C 109.5 . . ?
H13A C134 H13B 109.5 . . ?
H13A C134 H13C 109.5 . . ?
H13B C134 H13C 109.5 . . ?
C2 C3 C5 109(2) . . ?
C2 C3 C4 110.3(18) . . ?
C2 C3 C6 108.4(19) . . ?
C5 C3 C6 111(2) . . ?
C4 C3 C5 111(2) . . ?
C4 C3 C6 107(2) . . ?
C104 C105 C108 105(3) . . ?
C104 C105 C107 110(3) . . ?
C104 C105 C106 113(3) . . ?
C107 C105 C108 108(3) . . ?
C107 C105 C106 113(3) . . ?
C106 C105 C108 108(3) . . ?
Ag25 C91 Ag23 108.1(11) . . ?
Ag17 C91 Ag23 91.3(11) . . ?
Ag17 C91 Ag25 81.5(10) . . ?
C92 C91 Ag23 92(2) . . ?
C92 C91 Ag25 130(3) . . ?
C92 C91 Ag17 145(3) . . ?
Ag24 C67 Ag32 97.5(10) . . ?
Ag24 C67 Ag13 89.0(8) . . ?
Ag13 C67 Ag32 89.6(8) . . ?
C68 C67 Ag24 139(2) . . ?
C68 C67 Ag32 89.0(19) . . ?
C68 C67 Ag13 132(2) . . ?
C105 C108 H10D 109.5 . . ?
C105 C108 H10E 109.5 . . ?
C105 C108 H10F 109.5 . . ?
H10D C108 H10E 109.5 . . ?
H10D C108 H10F 109.5 . . ?
H10E C108 H10F 109.5 . . ?
Ag38 C79 Ag22 95.7(11) . . ?
Ag38 C79 Ag31 103.1(11) . . ?
Ag31 C79 Ag22 112.6(14) . . ?
C80 C79 Ag22 89(2) . . ?
C80 C79 Ag38 166(3) . . ?
C80 C79 Ag31 87(2) . . ?
C63 C64 H64A 109.5 . . ?
C63 C64 H64B 109.5 . . ?
C63 C64 H64C 109.5 . . ?
H64A C64 H64B 109.5 . . ?
H64A C64 H64C 109.5 . . ?
H64B C64 H64C 109.5 . . ?
C15 C18 H18A 109.5 . . ?
C15 C18 H18B 109.5 . . ?
C15 C18 H18C 109.5 . . ?
H18A C18 H18B 109.5 . . ?
H18A C18 H18C 109.5 . . ?
H18B C18 H18C 109.5 . . ?
C3 C5 H5A 109.5 . . ?
C3 C5 H5B 109.5 . . ?
C3 C5 H5C 109.5 . . ?
H5A C5 H5B 109.5 . . ?
H5A C5 H5C 109.5 . . ?
H5B C5 H5C 109.5 . . ?
C92 C93 C95 109(2) . . ?
C92 C93 C94 111(3) . . ?
C92 C93 C96 110(3) . . ?
C95 C93 C94 108(3) . . ?
C95 C93 C96 107(3) . . ?
C96 C93 C94 111(3) . . ?
H12A C128 H12B 109.5 . . ?
H12A C128 H12C 109.5 . . ?
H12B C128 H12C 109.5 . . ?
C127 C128 H12A 109.5 . . ?
C127 C128 H12B 109.5 . . ?
C127 C128 H12C 109.5 . . ?
C74 C75 C77 107(2) . . ?
C74 C75 C76 106(2) . . ?
C78 C75 C74 118(3) . . ?
C78 C75 C77 111(3) . . ?
C78 C75 C76 115(3) . . ?
C76 C75 C77 100(3) . . ?
C109 C110 Ag21 62.4(15) . . ?
C109 C110 C111 171(3) . . ?
C111 C110 Ag21 123.5(19) . . ?
C3 C4 H4A 109.5 . . ?
C3 C4 H4B 109.5 . . ?
C3 C4 H4C 109.5 . . ?
H4A C4 H4B 109.5 . . ?
H4A C4 H4C 109.5 . . ?
H4B C4 H4C 109.5 . . ?
C103 C104 Ag38 62.6(15) . . ?
C103 C104 C105 173(3) . . ?
C105 C104 Ag38 124.1(18) . . ?
C67 C68 Ag32 61.1(16) . . ?
C67 C68 C69 174(3) . . ?
C69 C68 Ag32 123.6(19) . . ?
C63 C66 H66A 109.5 . . ?
C63 C66 H66B 109.5 . . ?
C63 C66 H66C 109.5 . . ?
H66A C66 H66B 109.5 . . ?
H66A C66 H66C 109.5 . . ?
H66B C66 H66C 109.5 . . ?
C27 C29 H29A 109.5 . . ?
C27 C29 H29B 109.5 . . ?
C27 C29 H29C 109.5 . . ?
H29A C29 H29B 109.5 . . ?
H29A C29 H29C 109.5 . . ?
H29B C29 H29C 109.5 . . ?
C91 C92 Ag23 61.4(17) . . ?
C91 C92 C93 171(3) . . ?
C93 C92 Ag23 127(2) . . ?
C68 C69 C70 104(2) . . ?
C68 C69 C71 103(2) . . ?
C68 C69 C72 116(2) . . ?
C70 C69 C72 110.5(9) . . ?
C71 C69 C70 111.7(10) . . ?
C71 C69 C72 110.8(9) . . ?
C8 C9 C10 109(3) . . ?
C8 C9 C12 108(3) . . ?
C8 C9 C11 106(3) . . ?
C10 C9 C12 111(3) . . ?
C11 C9 C10 113(3) . . ?
C11 C9 C12 109(3) . . ?
O6 C127 C128 117(2) . . ?
O5 C127 O6 123(2) . . ?
O5 C127 C128 119(2) . . ?
C27 C30 H30A 109.5 . . ?
C27 C30 H30B 109.5 . . ?
C27 C30 H30C 109.5 . . ?
H30A C30 H30B 109.5 . . ?
H30A C30 H30C 109.5 . . ?
H30B C30 H30C 109.5 . . ?
C37 C38 Ag19 58.4(15) . . ?
C37 C38 C39 173(3) . . ?
C39 C38 Ag19 129.0(19) . . ?
C3 C6 H6A 109.5 . . ?
C3 C6 H6B 109.5 . . ?
C3 C6 H6C 109.5 . . ?
H6A C6 H6B 109.5 . . ?
H6A C6 H6C 109.5 . . ?
H6B C6 H6C 109.5 . . ?
Ag31 C80 Ag22 94.0(10) . . ?
C79 C80 Ag22 61.0(17) . . ?
C79 C80 Ag31 61.9(19) . . ?
C79 C80 C81 170(4) . . ?
C81 C80 Ag22 126(2) . . ?
C81 C80 Ag31 122(2) . . ?
C45 C48 H48A 109.5 . . ?
C45 C48 H48B 109.5 . . ?
C45 C48 H48C 109.5 . . ?
H48A C48 H48B 109.5 . . ?
H48A C48 H48C 109.5 . . ?
H48B C48 H48C 109.5 . . ?
C105 C107 H10G 109.5 . . ?
C105 C107 H10H 109.5 . . ?
C105 C107 H10I 109.5 . . ?
H10G C107 H10H 109.5 . . ?
H10G C107 H10I 109.5 . . ?
H10H C107 H10I 109.5 . . ?
C80 C81 C84 110(3) . . ?
C80 C81 C83 110(3) . . ?
C80 C81 C82 105(3) . . ?
C84 C81 C83 106(3) . . ?
C82 C81 C84 111(3) . . ?
C82 C81 C83 115(3) . . ?
O2 C131 C132 120(2) . . ?
O1 C131 O2 119(2) . . ?
O1 C131 C132 121(2) . . ?
C105 C106 H10J 109.5 . . ?
C105 C106 H10K 109.5 . . ?
C105 C106 H10L 109.5 . . ?
H10J C106 H10K 109.5 . . ?
H10J C106 H10L 109.5 . . ?
H10K C106 H10L 109.5 . . ?
C21 C23 H23A 109.5 . . ?
C21 C23 H23B 109.5 . . ?
C21 C23 H23C 109.5 . . ?
H23A C23 H23B 109.5 . . ?
H23A C23 H23C 109.5 . . ?
H23B C23 H23C 109.5 . . ?
C45 C47 H47A 109.5 . . ?
C45 C47 H47B 109.5 . . ?
C45 C47 H47C 109.5 . . ?
H47A C47 H47B 109.5 . . ?
H47A C47 H47C 109.5 . . ?
H47B C47 H47C 109.5 . . ?
C93 C95 H95A 109.5 . . ?
C93 C95 H95B 109.5 . . ?
C93 C95 H95C 109.5 . . ?
H95A C95 H95B 109.5 . . ?
H95A C95 H95C 109.5 . . ?
H95B C95 H95C 109.5 . . ?
Ag35 C116 Ag33 85.4(8) . . ?
C115 C116 Ag33 58.7(19) . . ?
C115 C116 Ag35 58(2) . . ?
C115 C116 C117 170(3) . . ?
C117 C116 Ag33 131(3) . . ?
C117 C116 Ag35 122(2) . . ?
Ag19 C31 Ag16 100.5(12) . . ?
Ag19 C31 Ag33 94.4(15) . . ?
Ag33 C31 Ag16 98.3(15) . . ?
C32 C31 Ag16 77(2) . . ?
C32 C31 Ag19 170(4) . . ?
C32 C31 Ag33 96(3) . . ?
C110 C111 C114 110(2) . . ?
C110 C111 C113 106(2) . . ?
C110 C111 C112 114(2) . . ?
C114 C111 C112 112(3) . . ?
C113 C111 C114 107(2) . . ?
C113 C111 C112 106(2) . . ?
C131 C132 H13D 109.5 . . ?
C131 C132 H13E 109.5 . . ?
C131 C132 H13F 109.5 . . ?
H13D C132 H13E 109.5 . . ?
H13D C132 H13F 109.5 . . ?
H13E C132 H13F 109.5 . . ?
C111 C114 H11A 109.5 . . ?
C111 C114 H11B 109.5 . . ?
C111 C114 H11C 109.5 . . ?
H11A C114 H11B 109.5 . . ?
H11A C114 H11C 109.5 . . ?
H11B C114 H11C 109.5 . . ?
C111 C113 H11D 109.5 . . ?
C111 C113 H11E 109.5 . . ?
C111 C113 H11F 109.5 . . ?
H11D C113 H11E 109.5 . . ?
H11D C113 H11F 109.5 . . ?
H11E C113 H11F 109.5 . . ?
Ag34 C115 Ag33 97.1(11) . . ?
Ag34 C115 Ag35 101.6(14) . . ?
Ag35 C115 Ag33 105.4(11) . . ?
C116 C115 Ag34 161(2) . . ?
C116 C115 Ag33 92(2) . . ?
C116 C115 Ag35 92(2) . . ?
H41A C41 H41B 109.5 . . ?
H41A C41 H41C 109.5 . . ?
H41B C41 H41C 109.5 . . ?
C39 C41 H41A 109.5 . . ?
C39 C41 H41B 109.5 . . ?
C39 C41 H41C 109.5 . . ?
H40A C40 H40B 109.5 . . ?
H40A C40 H40C 109.5 . . ?
H40B C40 H40C 109.5 . . ?
C39 C40 H40A 109.5 . . ?
C39 C40 H40B 109.5 . . ?
C39 C40 H40C 109.5 . . ?
C38 C39 C41 113(3) . . ?
C38 C39 C40 105(2) . . ?
C38 C39 C42 110(3) . . ?
C41 C39 C40 111(2) . . ?
C42 C39 C41 106(3) . . ?
C42 C39 C40 112(3) . . ?
Ag16 C32 Ag33 86.0(13) . . ?
C31 C32 Ag16 72(2) . . ?
C31 C32 Ag33 57(3) . . ?
C31 C32 C33 168(4) . . ?
C33 C32 Ag16 120(2) . . ?
C33 C32 Ag33 120(3) . . ?
H12D C120 H12E 109.5 . . ?
H12D C120 H12F 109.5 . . ?
H12E C120 H12F 109.5 . . ?
C117 C120 H12D 109.5 . . ?
C117 C120 H12E 109.5 . . ?
C117 C120 H12F 109.5 . . ?
C111 C112 H11G 109.5 . . ?
C111 C112 H11H 109.5 . . ?
C111 C112 H11I 109.5 . . ?
H11G C112 H11H 109.5 . . ?
H11G C112 H11I 109.5 . . ?
H11H C112 H11I 109.5 . . ?
C9 C12 H12G 109.5 . . ?
C9 C12 H12H 109.5 . . ?
C9 C12 H12I 109.5 . . ?
H12G C12 H12H 109.5 . . ?
H12G C12 H12I 109.5 . . ?
H12H C12 H12I 109.5 . . ?
C27 C28 H28A 109.5 . . ?
C27 C28 H28B 109.5 . . ?
C27 C28 H28C 109.5 . . ?
H28A C28 H28B 109.5 . . ?
H28A C28 H28C 109.5 . . ?
H28B C28 H28C 109.5 . . ?
C93 C94 H94A 109.5 . . ?
C93 C94 H94B 109.5 . . ?
C93 C94 H94C 109.5 . . ?
H94A C94 H94B 109.5 . . ?
H94A C94 H94C 109.5 . . ?
H94B C94 H94C 109.5 . . ?
C75 C78 H78A 109.5 . . ?
C75 C78 H78B 109.5 . . ?
C75 C78 H78C 109.5 . . ?
H78A C78 H78B 109.5 . . ?
H78A C78 H78C 109.5 . . ?
H78B C78 H78C 109.5 . . ?
C21 C22 H22A 109.5 . . ?
C21 C22 H22B 109.5 . . ?
C21 C22 H22C 109.5 . . ?
H22A C22 H22B 109.5 . . ?
H22A C22 H22C 109.5 . . ?
H22B C22 H22C 109.5 . . ?
H11J C118 H11K 109.5 . . ?
H11J C118 H11L 109.5 . . ?
H11K C118 H11L 109.5 . . ?
C117 C118 H11J 109.5 . . ?
C117 C118 H11K 109.5 . . ?
C117 C118 H11L 109.5 . . ?
C45 C46 H46A 109.5 . . ?
C45 C46 H46B 109.5 . . ?
C45 C46 H46C 109.5 . . ?
H46A C46 H46B 109.5 . . ?
H46A C46 H46C 109.5 . . ?
H46B C46 H46C 109.5 . . ?
H36A C36 H36B 109.5 . . ?
H36A C36 H36C 109.5 . . ?
H36B C36 H36C 109.5 . . ?
C33 C36 H36A 109.5 . . ?
C33 C36 H36B 109.5 . . ?
C33 C36 H36C 109.5 . . ?
C63 C65 H65A 109.5 . . ?
C63 C65 H65B 109.5 . . ?
C63 C65 H65C 109.5 . . ?
H65A C65 H65B 109.5 . . ?
H65A C65 H65C 109.5 . . ?
H65B C65 H65C 109.5 . . ?
C9 C11 H11M 109.5 . . ?
C9 C11 H11N 109.5 . . ?
C9 C11 H11O 109.5 . . ?
H11M C11 H11N 109.5 . . ?
H11M C11 H11O 109.5 . . ?
H11N C11 H11O 109.5 . . ?
H35A C35 H35B 109.5 . . ?
H35A C35 H35C 109.5 . . ?
H35B C35 H35C 109.5 . . ?
C33 C35 H35A 109.5 . . ?
C33 C35 H35B 109.5 . . ?
C33 C35 H35C 109.5 . . ?
H13G C130 H13H 109.5 . . ?
H13G C130 H13I 109.5 . . ?
H13H C130 H13I 109.5 . . ?
C129 C130 H13G 109.5 . . ?
C129 C130 H13H 109.5 . . ?
C129 C130 H13I 109.5 . . ?
C81 C84 H84A 109.5 . . ?
C81 C84 H84B 109.5 . . ?
C81 C84 H84C 109.5 . . ?
H84A C84 H84B 109.5 . . ?
H84A C84 H84C 109.5 . . ?
H84B C84 H84C 109.5 . . ?
C81 C83 H83A 109.5 . . ?
C81 C83 H83B 109.5 . . ?
C81 C83 H83C 109.5 . . ?
H83A C83 H83B 109.5 . . ?
H83A C83 H83C 109.5 . . ?
H83B C83 H83C 109.5 . . ?
C81 C82 H82A 109.5 . . ?
C81 C82 H82B 109.5 . . ?
C81 C82 H82C 109.5 . . ?
H82A C82 H82B 109.5 . . ?
H82A C82 H82C 109.5 . . ?
H82B C82 H82C 109.5 . . ?
O3 C129 O4 124(3) . . ?
O3 C129 C130 125(3) . . ?
O4 C129 C130 111(3) . . ?
C93 C96 H96A 109.5 . . ?
C93 C96 H96B 109.5 . . ?
C93 C96 H96C 109.5 . . ?
H96A C96 H96B 109.5 . . ?
H96A C96 H96C 109.5 . . ?
H96B C96 H96C 109.5 . . ?
C75 C77 H77A 109.5 . . ?
C75 C77 H77B 109.5 . . ?
C75 C77 H77C 109.5 . . ?
H77A C77 H77B 109.5 . . ?
H77A C77 H77C 109.5 . . ?
H77B C77 H77C 109.5 . . ?
C58 C57 C59 110.4(10) . . ?
C58 C57 C60 110.5(10) . . ?
C59 C57 C60 110.1(10) . . ?
C56 C57 C58 98(3) . . ?
C56 C57 C59 116(3) . . ?
C56 C57 C60 111(3) . . ?
Ag21 C55 Ag2 91.7(14) . . ?
Ag21 C55 Ag35 89.1(14) . . ?
Ag2 C55 Ag35 92.0(14) . . ?
C56 C55 Ag21 145(3) . . ?
C56 C55 Ag2 98(3) . . ?
C56 C55 Ag35 124(3) . . ?
C75 C76 H76A 109.5 . . ?
C75 C76 H76B 109.5 . . ?
C75 C76 H76C 109.5 . . ?
H76A C76 H76B 109.5 . . ?
H76A C76 H76C 109.5 . . ?
H76B C76 H76C 109.5 . . ?
C69 C70 H70A 109.5 . . ?
C69 C70 H70B 109.5 . . ?
C69 C70 H70C 109.5 . . ?
H70A C70 H70B 109.5 . . ?
H70A C70 H70C 109.5 . . ?
H70B C70 H70C 109.5 . . ?
C69 C71 H71A 109.5 . . ?
C69 C71 H71B 109.5 . . ?
C69 C71 H71C 109.5 . . ?
H71A C71 H71B 109.5 . . ?
H71A C71 H71C 109.5 . . ?
H71B C71 H71C 109.5 . . ?
C57 C58 H58A 109.5 . . ?
C57 C58 H58B 109.5 . . ?
C57 C58 H58C 109.5 . . ?
H58A C58 H58B 109.5 . . ?
H58A C58 H58C 109.5 . . ?
H58B C58 H58C 109.5 . . ?
C57 C59 H59A 109.5 . . ?
C57 C59 H59B 109.5 . . ?
C57 C59 H59C 109.5 . . ?
H59A C59 H59B 109.5 . . ?
H59A C59 H59C 109.5 . . ?
H59B C59 H59C 109.5 . . ?
C57 C56 Ag2 128(2) . . ?
C55 C56 Ag2 55(2) . . ?
C55 C56 C57 161(4) . . ?
Ag23 C85 Ag13 101.8(16) . . ?
Ag31 C85 Ag23 100.7(10) . . ?
Ag31 C85 Ag13 91.6(12) . . ?
C86 C85 Ag23 121(3) . . ?
C86 C85 Ag13 86(3) . . ?
C86 C85 Ag31 138(3) . . ?
C85 C86 Ag13 63(2) . . ?
C85 C86 C87 174(5) . . ?
C87 C86 Ag13 121(3) . . ?
H90A C90 H90B 109.5 . . ?
H90A C90 H90C 109.5 . . ?
H90B C90 H90C 109.5 . . ?
C87 C90 H90A 109.5 . . ?
C87 C90 H90B 109.5 . . ?
C87 C90 H90C 109.5 . . ?
H34A C34 H34B 109.5 . . ?
H34A C34 H34C 109.5 . . ?
H34B C34 H34C 109.5 . . ?
C33 C34 H34A 109.5 . . ?
C33 C34 H34B 109.5 . . ?
C33 C34 H34C 109.5 . . ?
C39 C42 H42A 109.5 . . ?
C39 C42 H42B 109.5 . . ?
C39 C42 H42C 109.5 . . ?
H42A C42 H42B 109.5 . . ?
H42A C42 H42C 109.5 . . ?
H42B C42 H42C 109.5 . . ?
H11P C119 H11Q 109.5 . . ?
H11P C119 H11R 109.5 . . ?
H11Q C119 H11R 109.5 . . ?
C117 C119 H11P 109.5 . . ?
C117 C119 H11Q 109.5 . . ?
C117 C119 H11R 109.5 . . ?
H89A C89 H89B 109.5 . . ?
H89A C89 H89C 109.5 . . ?
H89B C89 H89C 109.5 . . ?
C87 C89 H89A 109.5 . . ?
C87 C89 H89B 109.5 . . ?
C87 C89 H89C 109.5 . . ?
C86 C87 C90 111(3) . . ?
C86 C87 C88 107(3) . . ?
C89 C87 C86 120(4) . . ?
C89 C87 C90 108(3) . . ?
C89 C87 C88 109(4) . . ?
C88 C87 C90 99(4) . . ?
C69 C72 H72A 109.5 . . ?
C69 C72 H72B 109.5 . . ?
C69 C72 H72C 109.5 . . ?
H72A C72 H72B 109.5 . . ?
H72A C72 H72C 109.5 . . ?
H72B C72 H72C 109.5 . . ?
C116 C117 C120 105(3) . . ?
C116 C117 C118 115(3) . . ?
C116 C117 C119 108(3) . . ?
C120 C117 C118 112(3) . . ?
C119 C117 C120 112(4) . . ?
C119 C117 C118 105(3) . . ?
Ag36 C49 Ag11 100.1(13) . . ?
Ag29 C49 Ag36 92.0(8) . . ?
Ag29 C49 Ag11 88.5(12) . . ?
C50 C49 Ag36 138(4) . . ?
C50 C49 Ag11 89(2) . . ?
C50 C49 Ag29 130(4) . . ?
C49 C50 Ag11 61.4(19) . . ?
C49 C50 C51 165(4) . . ?
C51 C50 Ag11 125(2) . . ?
C97 C98 Ag17 60(3) . . ?
C97 C98 C99 178(6) . . ?
C99 C98 Ag17 119(3) . . ?
Ag17 C97 Ag27 101(2) . . ?
Ag37 C97 Ag27 85.0(19) . . ?
Ag37 C97 Ag17 92(2) . . ?
C98 C97 Ag27 107(4) . . ?
C98 C97 Ag17 90(4) . . ?
C98 C97 Ag37 167(5) . . ?
H52A C52 H52B 109.5 . . ?
H52A C52 H52C 109.5 . . ?
H52B C52 H52C 109.5 . . ?
C51 C52 H52A 109.5 . . ?
C51 C52 H52B 109.5 . . ?
C51 C52 H52C 109.5 . . ?
H54A C54 H54B 109.5 . . ?
H54A C54 H54C 109.5 . . ?
H54B C54 H54C 109.5 . . ?
C51 C54 H54A 109.5 . . ?
C51 C54 H54B 109.5 . . ?
C51 C54 H54C 109.5 . . ?
C50 C51 C52 93(2) . . ?
C50 C51 C54 109(2) . . ?
C50 C51 C53 121(3) . . ?
C52 C51 C54 110.8(10) . . ?
C53 C51 C52 111.0(9) . . ?
C53 C51 C54 110.8(9) . . ?
H10M C102 H10N 109.5 . . ?
H10M C102 H10O 109.5 . . ?
H10N C102 H10O 109.5 . . ?
C99 C102 H10M 109.5 . . ?
C99 C102 H10N 109.5 . . ?
C99 C102 H10O 109.5 . . ?
H10P C100 H10Q 109.5 . . ?
H10P C100 H10R 109.5 . . ?
H10Q C100 H10R 109.5 . . ?
C99 C100 H10P 109.5 . . ?
C99 C100 H10Q 109.5 . . ?
C99 C100 H10R 109.5 . . ?
C98 C99 C102 110(3) . . ?
C98 C99 C100 101(3) . . ?
C98 C99 C101 114(3) . . ?
C100 C99 C102 110.6(10) . . ?
C100 C99 C101 110.6(10) . . ?
C101 C99 C102 110.3(10) . . ?
C32 C33 C35 105(3) . . ?
C32 C33 C34 106(3) . . ?
C36 C33 C32 114(4) . . ?
C36 C33 C35 109(4) . . ?
C36 C33 C34 114(4) . . ?
C35 C33 C34 109(4) . . ?
C99 C101 H10S 109.5 . . ?
C99 C101 H10T 109.5 . . ?
C99 C101 H10U 109.5 . . ?
H10S C101 H10T 109.5 . . ?
H10S C101 H10U 109.5 . . ?
H10T C101 H10U 109.5 . . ?
C57 C60 H60A 109.5 . . ?
C57 C60 H60B 109.5 . . ?
C57 C60 H60C 109.5 . . ?
H60A C60 H60B 109.5 . . ?
H60A C60 H60C 109.5 . . ?
H60B C60 H60C 109.5 . . ?
C51 C53 H53A 109.5 . . ?
C51 C53 H53B 109.5 . . ?
C51 C53 H53C 109.5 . . ?
H53A C53 H53B 109.5 . . ?
H53A C53 H53C 109.5 . . ?
H53B C53 H53C 109.5 . . ?
C87 C88 H88A 109.5 . . ?
C87 C88 H88B 109.5 . . ?
C87 C88 H88C 109.5 . . ?
H88A C88 H88B 109.5 . . ?
H88A C88 H88C 109.5 . . ?
H88B C88 H88C 109.5 . . ?
Ag26 C121 Ag3 109.5(19) . . ?
Ag26 C121 Ag29 91.7(14) . . ?
Ag29 C121 Ag3 109.9(18) . . ?
C122 C121 Ag26 144(4) . . ?
C122 C121 Ag3 82(3) . . ?
C122 C121 Ag29 117(4) . . ?
C121 C122 Ag3 68(3) . . ?
C121 C122 C123 164(5) . . ?
C123 C122 Ag3 124(3) . . ?
C124 C123 C122 106(3) . . ?
C124 C123 C126 111.5(10) . . ?
C125 C123 C122 111(3) . . ?
C125 C123 C124 111.7(10) . . ?
C125 C123 C126 111.6(10) . . ?
C126 C123 C122 105(3) . . ?
C123 C124 H12J 109.5 . . ?
C123 C124 H12K 109.5 . . ?
C123 C124 H12L 109.4 . . ?
H12J C124 H12K 109.5 . . ?
H12J C124 H12L 109.5 . . ?
H12K C124 H12L 109.5 . . ?
C123 C125 H12M 109.5 . . ?
C123 C125 H12N 109.5 . . ?
C123 C125 H12O 109.5 . . ?
H12M C125 H12N 109.5 . . ?
H12M C125 H12O 109.5 . . ?
H12N C125 H12O 109.5 . . ?
C123 C126 H12P 109.4 . . ?
C123 C126 H12Q 109.5 . . ?
C123 C126 H12R 109.5 . . ?
H12P C126 H12Q 109.5 . . ?
H12P C126 H12R 109.5 . . ?
H12Q C126 H12R 109.5 . . ?
H13J C136 H13K 109.5 . . ?
H13J C136 H13L 109.5 . . ?
H13K C136 H13L 109.5 . . ?
C135 C136 H13J 109.5 . . ?
C135 C136 H13K 109.5 . . ?
C135 C136 H13L 109.5 . . ?
N12 C135 C136 177(3) . . ?

loop_
_geom_bond_atom_site_label_1
_geom_bond_atom_site_label_2
_geom_bond_distance
_geom_bond_site_symmetry_2
_geom_bond_publ_flag
W1 O22 1.958(13) . ?
W1 O20 1.940(13) . ?
W1 O21 2.368(11) . ?
W1 O16 1.876(13) . ?
W1 O17 1.889(14) . ?
W1 O19 1.733(11) . ?
W4 O24 1.932(13) . ?
W4 O20 1.938(12) . ?
W4 O40 1.892(13) . ?
W4 O21 2.327(12) . ?
W4 O25 1.879(12) . ?
W4 O23 1.707(12) . ?
W6 O24 1.971(11) . ?
W6 O22 1.955(12) . ?
W6 O21 2.342(12) . ?
W6 O27 1.871(13) . ?
W6 O26 1.711(12) . ?
W6 O28 1.894(12) . ?
W8 O30 2.334(12) . ?
W8 O31 1.976(12) . ?
W8 O28 2.018(12) . ?
W8 O34 1.739(12) . ?
W8 O32 1.893(14) . ?
W8 O15 1.780(12) . ?
W9 O29 1.755(12) . ?
W9 O30 2.322(12) . ?
W9 O31 1.926(13) . ?
W9 O25 2.026(13) . ?
W9 O39 1.886(13) . ?
W9 O41 1.772(13) . ?
W5 O18 2.336(12) . ?
W5 O14 1.869(16) . ?
W5 O43 1.969(13) . ?
W5 O17 2.037(12) . ?
W5 O36 1.798(12) . ?
W5 O35 1.748(13) . ?
W3 O18 2.342(15) . ?
W3 O40 2.023(12) . ?
W3 O43 1.944(11) . ?
W3 O37 1.770(13) . ?
W3 O39 1.918(13) . ?
W3 O38 1.732(16) . ?
W7 O10 2.317(11) . ?
W7 O13 1.962(15) . ?
W7 O16 2.044(12) . ?
W7 O14 1.950(16) . ?
W7 O12 1.723(13) . ?
W7 O11 1.777(13) . ?
W2 O10 2.316(15) . ?
W2 O13 1.935(12) . ?
W2 O27 2.025(13) . ?
W2 O33 1.784(12) . ?
W2 O32 1.922(13) . ?
W2 O42 1.750(17) . ?
Ag1 Ag8 3.095(3) . ?
Ag1 Ag14 2.897(3) . ?
Ag1 C19 2.24(3) . ?
Ag1 C13 2.35(2) . ?
Ag4 Ag10 2.933(3) . ?
Ag4 Ag30 3.109(4) . ?
Ag4 C37 2.37(2) . ?
Ag4 C1 2.30(2) . ?
Ag6 Ag10 3.087(4) . ?
Ag6 Ag18 3.276(4) . ?
Ag6 C43 2.28(2) . ?
Ag6 C1 2.29(2) . ?
Ag6 C2 2.53(2) . ?
Ag6 C44 2.60(2) . ?
Ag8 Ag22 3.162(3) . ?
Ag8 Ag5 2.856(3) . ?
Ag8 C13 2.059(18) . ?
Ag8 C73 2.16(2) . ?
Ag10 Ag15 2.885(3) . ?
Ag10 N1 2.11(2) . ?
Ag10 C1 2.08(2) . ?
Ag12 Ag27 2.982(4) . ?
Ag12 Ag7 2.959(3) . ?
Ag12 C7 2.27(2) . ?
Ag12 C103 2.23(3) . ?
Ag14 Ag16 3.057(3) . ?
Ag14 Ag5 3.008(3) . ?
Ag14 C19 2.09(2) . ?
Ag14 C25 2.042(17) . ?
Ag16 Ag19 3.335(3) . ?
Ag16 C19 2.29(2) . ?
Ag16 C20 2.51(2) . ?
Ag16 C31 2.26(3) . ?
Ag16 C32 2.32(3) . ?
Ag18 Ag7 3.008(4) . ?
Ag18 C7 2.18(3) . ?
Ag18 C43 2.08(3) . ?
Ag18 C8 2.59(3) . ?
Ag20 Ag34 3.237(4) . ?
Ag20 O41 2.391(13) . ?
Ag20 O2 2.389(18) . ?
Ag20 C62 2.62(2) . ?
Ag20 C61 2.27(2) . ?
Ag22 Ag38 3.207(3) . ?
Ag22 C13 2.18(2) . ?
Ag22 C14 2.60(2) . ?
Ag22 C79 2.26(3) . ?
Ag22 C80 2.58(3) . ?
Ag24 Ag32 3.297(3) . ?
Ag24 Ag5 3.216(4) . ?
Ag24 Ag13 2.971(3) . ?
Ag24 O34 2.575(12) . ?
Ag24 C74 2.50(2) . ?
Ag24 C73 2.27(2) . ?
Ag24 C67 2.10(2) . ?
Ag26 Ag29 2.980(4) . ?
Ag26 O12 2.537(17) . ?
Ag26 C43 2.25(2) . ?
Ag26 C44 2.46(2) . ?
Ag26 C121 2.05(3) . ?
Ag28 Ag34 2.890(3) . ?
Ag28 Ag5 3.080(4) . ?
Ag28 O29 2.597(11) . ?
Ag28 C25 2.27(2) . ?
Ag28 C61 2.15(2) . ?
Ag28 C26 2.55(2) . ?
Ag30 Ag19 3.183(3) . ?
Ag30 Ag15 2.945(4) . ?
Ag30 C37 2.03(2) . ?
Ag30 C109 2.07(2) . ?
Ag32 Ag13 3.110(4) . ?
Ag32 O15 2.425(11) . ?
Ag32 O2 2.379(17) . ?
Ag32 C67 2.28(3) . ?
Ag32 C68 2.60(3) . ?
Ag34 Ag33 3.191(4) . ?
Ag34 Ag35 3.293(4) . ?
Ag34 C61 2.18(2) . ?
Ag34 C115 2.02(3) . ?
Ag36 Ag11 3.365(4) . ?
Ag36 Ag29 3.029(4) . ?
Ag36 Ag15 3.166(4) . ?
Ag36 O35 2.588(14) . ?
Ag36 N1 2.26(3) . ?
Ag36 C133 2.58(3) . ?
Ag36 C49 2.12(3) . ?
Ag38 Ag27 3.081(4) . ?
Ag38 Ag31 3.371(3) . ?
Ag38 C103 2.22(2) . ?
Ag38 C79 2.07(2) . ?
Ag38 C104 2.49(2) . ?
Ag19 Ag33 3.171(4) . ?
Ag19 C37 2.24(2) . ?
Ag19 C38 2.63(3) . ?
Ag19 C31 2.08(3) . ?
Ag5 O50 2.402(15) . ?
Ag5 C25 2.25(2) . ?
Ag5 C73 2.22(3) . ?
Ag21 Ag15 3.287(4) . ?
Ag21 Ag2 3.107(5) . ?
Ag21 Ag35 3.041(4) . ?
Ag21 C109 2.28(3) . ?
Ag21 C110 2.57(2) . ?
Ag21 C55 2.13(4) . ?
Ag11 Ag29 3.043(4) . ?
Ag11 O36 2.386(13) . ?
Ag11 O6 2.434(15) . ?
Ag11 C49 2.27(3) . ?
Ag11 C50 2.58(3) . ?
Ag23 Ag17 3.228(4) . ?
Ag23 O44 2.54(2) . ?
Ag23 C91 2.35(3) . ?
Ag23 C92 2.68(3) . ?
Ag23 C85 2.25(3) . ?
Ag3 Ag9 3.055(5) . ?
Ag3 O47 2.48(2) . ?
Ag3 C121 2.37(5) . ?
Ag3 C122 2.54(5) . ?
Ag25 Ag17 2.902(5) . ?
Ag25 Ag9 3.128(4) . ?
Ag25 O4 2.394(19) . ?
Ag25 C91 2.28(3) . ?
Ag13 Ag31 3.156(4) . ?
Ag13 C67 2.13(3) . ?
Ag13 C85 2.25(4) . ?
Ag13 C86 2.52(4) . ?
Ag27 Ag37 2.927(4) . ?
Ag27 C103 2.09(3) . ?
Ag27 C97 2.24(5) . ?
Ag7 Ag37 2.958(4) . ?
Ag7 C7 2.13(3) . ?
Ag29 C49 2.09(4) . ?
Ag29 C121 2.10(5) . ?
Ag15 O53 2.44(2) . ?
Ag15 N1 2.18(2) . ?
Ag15 C109 2.20(3) . ?
Ag31 O42 2.589(14) . ?
Ag31 C79 2.23(3) . ?
Ag31 C80 2.53(3) . ?
Ag31 C85 2.15(3) . ?
Ag2 Ag35 3.166(4) . ?
Ag2 O37 2.481(14) . ?
Ag2 O6 2.31(2) . ?
Ag2 C55 2.20(4) . ?
Ag2 C56 2.67(4) . ?
Ag33 C116 2.61(3) . ?
Ag33 C31 2.24(4) . ?
Ag33 C115 2.23(3) . ?
Ag33 C32 2.66(4) . ?
Ag17 Ag37 3.094(4) . ?
Ag17 C91 2.16(3) . ?
Ag17 C98 2.57(6) . ?
Ag17 C97 2.22(5) . ?
Ag35 C116 2.61(3) . ?
Ag35 C115 2.22(4) . ?
Ag35 C55 2.20(4) . ?
Ag9 Ag37 3.022(6) . ?
Ag37 C97 2.08(6) . ?
Co1 Co2 2.993(4) . ?
Co1 O30 2.286(11) . ?
Co1 O7 2.019(15) . ?
Co1 O15 2.074(15) . ?
Co1 O41 2.049(14) . ?
Co1 O8 2.018(15) . ?
Co1 O2 2.165(14) . ?
Co4 Co2 2.993(5) . ?
Co4 O18 2.282(12) . ?
Co4 O37 2.035(16) . ?
Co4 O36 2.087(12) . ?
Co4 O7 2.054(14) . ?
Co4 O9 2.044(15) . ?
Co4 O6 2.143(15) . ?
Co2 O7 2.149(15) . ?
Co2 O9 2.148(13) . ?
Co2 O3 2.067(19) . ?
Co2 O8 2.127(16) . ?
Co2 O5 2.104(18) . ?
Co2 O1 2.084(16) . ?
Co3 O10 2.284(12) . ?
Co3 O33 2.050(16) . ?
Co3 O9 2.030(17) . ?
Co3 O11 2.064(13) . ?
Co3 O8 2.023(14) . ?
Co3 O4 2.039(15) . ?
Si1 O18 1.595(14) . ?
Si1 O10 1.667(14) . ?
Si1 O30 1.617(11) . ?
Si1 O21 1.652(12) . ?
O50 N4 1.30(2) . ?
O9 H9 1.0000 . ?
O53 N5 1.30(3) . ?
O3 C129 1.21(4) . ?
O8 H8 1.0000 . ?
O4 C129 1.41(3) . ?
O2 C131 1.33(3) . ?
O49 N3 1.31(3) . ?
O6 C127 1.35(3) . ?
C7 C8 1.25(4) . ?
O47 N3 1.20(3) . ?
C19 C20 1.24(3) . ?
N1 C133 1.29(3) . ?
O5 C127 1.21(3) . ?
N4 O52 1.23(2) . ?
N4 O51 1.19(3) . ?
O1 C131 1.26(3) . ?
O44 N2 1.31(3) . ?
C25 C26 1.290(10) . ?
C74 C73 1.18(3) . ?
C74 C75 1.47(3) . ?
O55 N5 1.23(3) . ?
C62 C61 1.31(3) . ?
C62 C63 1.34(4) . ?
N5 O54 1.22(3) . ?
C37 C38 1.292(10) . ?
C16 H16A 0.9800 . ?
C16 H16B 0.9800 . ?
C16 H16C 0.9800 . ?
C16 C15 1.56(3) . ?
C43 C44 1.23(3) . ?
C13 C14 1.293(10) . ?
C1 C2 1.29(3) . ?
C8 C9 1.46(4) . ?
C109 C110 1.295(10) . ?
N3 O48 1.24(4) . ?
N2 O46 1.25(3) . ?
N2 O45 1.26(3) . ?
C133 C134 1.48(3) . ?
C17 H17A 0.9800 . ?
C17 H17B 0.9800 . ?
C17 H17C 0.9800 . ?
C17 C15 1.52(3) . ?
C20 C21 1.49(3) . ?
C103 C104 1.297(10) . ?
C15 C14 1.45(3) . ?
C15 C18 1.54(3) . ?
C45 C44 1.50(3) . ?
C45 C48 1.50(4) . ?
C45 C47 1.54(3) . ?
C45 C46 1.51(4) . ?
C10 H10A 0.9800 . ?
C10 H10B 0.9800 . ?
C10 H10C 0.9800 . ?
C10 C9 1.55(4) . ?
C26 C27 1.48(3) . ?
C2 C3 1.46(3) . ?
C63 C64 1.60(3) . ?
C63 C66 1.61(4) . ?
C63 C65 1.58(4) . ?
C21 C24 1.54(4) . ?
C21 C23 1.57(3) . ?
C21 C22 1.53(4) . ?
C24 H24A 0.9800 . ?
C24 H24B 0.9800 . ?
C24 H24C 0.9800 . ?
C27 C29 1.59(3) . ?
C27 C30 1.54(4) . ?
C27 C28 1.56(4) . ?
C134 H13A 0.9800 . ?
C134 H13B 0.9800 . ?
C134 H13C 0.9800 . ?
C3 C5 1.54(3) . ?
C3 C4 1.53(3) . ?
C3 C6 1.57(3) . ?
C105 C108 1.60(4) . ?
C105 C104 1.44(4) . ?
C105 C107 1.50(4) . ?
C105 C106 1.51(4) . ?
C91 C92 1.19(4) . ?
C67 C68 1.295(10) . ?
C108 H10D 0.9800 . ?
C108 H10E 0.9800 . ?
C108 H10F 0.9800 . ?
C79 C80 1.294(10) . ?
C64 H64A 0.9800 . ?
C64 H64B 0.9800 . ?
C64 H64C 0.9800 . ?
C18 H18A 0.9800 . ?
C18 H18B 0.9800 . ?
C18 H18C 0.9800 . ?
C5 H5A 0.9800 . ?
C5 H5B 0.9800 . ?
C5 H5C 0.9800 . ?
C93 C92 1.45(4) . ?
C93 C95 1.48(4) . ?
C93 C94 1.53(4) . ?
C93 C96 1.50(5) . ?
C128 H12A 0.9800 . ?
C128 H12B 0.9800 . ?
C128 H12C 0.9800 . ?
C128 C127 1.52(3) . ?
C75 C78 1.39(4) . ?
C75 C77 1.57(4) . ?
C75 C76 1.529(10) . ?
C110 C111 1.44(3) . ?
C4 H4A 0.9800 . ?
C4 H4B 0.9800 . ?
C4 H4C 0.9800 . ?
C68 C69 1.46(3) . ?
C66 H66A 0.9800 . ?
C66 H66B 0.9800 . ?
C66 H66C 0.9800 . ?
C29 H29A 0.9800 . ?
C29 H29B 0.9800 . ?
C29 H29C 0.9800 . ?
C69 C70 1.532(10) . ?
C69 C71 1.532(10) . ?
C69 C72 1.540(10) . ?
C9 C12 1.60(4) . ?
C9 C11 1.55(4) . ?
C30 H30A 0.9800 . ?
C30 H30B 0.9800 . ?
C30 H30C 0.9800 . ?
C38 C39 1.45(4) . ?
C6 H6A 0.9800 . ?
C6 H6B 0.9800 . ?
C6 H6C 0.9800 . ?
C80 C81 1.43(4) . ?
C48 H48A 0.9800 . ?
C48 H48B 0.9800 . ?
C48 H48C 0.9800 . ?
C107 H10G 0.9800 . ?
C107 H10H 0.9800 . ?
C107 H10I 0.9800 . ?
C81 C84 1.63(5) . ?
C81 C83 1.66(4) . ?
C81 C82 1.53(5) . ?
C131 C132 1.46(3) . ?
C106 H10J 0.9800 . ?
C106 H10K 0.9800 . ?
C106 H10L 0.9800 . ?
C23 H23A 0.9800 . ?
C23 H23B 0.9800 . ?
C23 H23C 0.9800 . ?
C47 H47A 0.9800 . ?
C47 H47B 0.9800 . ?
C47 H47C 0.9800 . ?
C95 H95A 0.9800 . ?
C95 H95B 0.9800 . ?
C95 H95C 0.9800 . ?
C116 C115 1.297(10) . ?
C116 C117 1.50(4) . ?
C31 C32 1.22(4) . ?
C111 C114 1.52(3) . ?
C111 C113 1.51(4) . ?
C111 C112 1.54(4) . ?
C132 H13D 0.9800 . ?
C132 H13E 0.9800 . ?
C132 H13F 0.9800 . ?
C114 H11A 0.9800 . ?
C114 H11B 0.9800 . ?
C114 H11C 0.9800 . ?
C113 H11D 0.9800 . ?
C113 H11E 0.9800 . ?
C113 H11F 0.9800 . ?
C41 H41A 0.9800 . ?
C41 H41B 0.9800 . ?
C41 H41C 0.9800 . ?
C41 C39 1.52(4) . ?
C40 H40A 0.9800 . ?
C40 H40B 0.9800 . ?
C40 H40C 0.9800 . ?
C40 C39 1.63(4) . ?
C39 C42 1.48(4) . ?
C32 C33 1.57(5) . ?
C120 H12D 0.9800 . ?
C120 H12E 0.9800 . ?
C120 H12F 0.9800 . ?
C120 C117 1.59(5) . ?
C112 H11G 0.9800 . ?
C112 H11H 0.9800 . ?
C112 H11I 0.9800 . ?
C12 H12G 0.9800 . ?
C12 H12H 0.9800 . ?
C12 H12I 0.9800 . ?
C28 H28A 0.9800 . ?
C28 H28B 0.9800 . ?
C28 H28C 0.9800 . ?
C94 H94A 0.9800 . ?
C94 H94B 0.9800 . ?
C94 H94C 0.9800 . ?
C78 H78A 0.9800 . ?
C78 H78B 0.9800 . ?
C78 H78C 0.9800 . ?
C22 H22A 0.9800 . ?
C22 H22B 0.9800 . ?
C22 H22C 0.9800 . ?
C118 H11J 0.9800 . ?
C118 H11K 0.9800 . ?
C118 H11L 0.9800 . ?
C118 C117 1.62(5) . ?
C46 H46A 0.9800 . ?
C46 H46B 0.9800 . ?
C46 H46C 0.9800 . ?
C36 H36A 0.9800 . ?
C36 H36B 0.9800 . ?
C36 H36C 0.9800 . ?
C36 C33 1.46(5) . ?
C65 H65A 0.9800 . ?
C65 H65B 0.9800 . ?
C65 H65C 0.9800 . ?
C11 H11M 0.9800 . ?
C11 H11N 0.9800 . ?
C11 H11O 0.9800 . ?
C35 H35A 0.9800 . ?
C35 H35B 0.9800 . ?
C35 H35C 0.9800 . ?
C35 C33 1.62(5) . ?
C130 H13G 0.9800 . ?
C130 H13H 0.9800 . ?
C130 H13I 0.9800 . ?
C130 C129 1.55(4) . ?
C84 H84A 0.9800 . ?
C84 H84B 0.9800 . ?
C84 H84C 0.9800 . ?
C83 H83A 0.9800 . ?
C83 H83B 0.9800 . ?
C83 H83C 0.9800 . ?
C82 H82A 0.9800 . ?
C82 H82B 0.9800 . ?
C82 H82C 0.9800 . ?
C96 H96A 0.9800 . ?
C96 H96B 0.9800 . ?
C96 H96C 0.9800 . ?
C77 H77A 0.9800 . ?
C77 H77B 0.9800 . ?
C77 H77C 0.9800 . ?
C57 C58 1.538(10) . ?
C57 C59 1.540(10) . ?
C57 C56 1.51(4) . ?
C57 C60 1.544(10) . ?
C55 C56 1.22(5) . ?
C76 H76A 0.9800 . ?
C76 H76B 0.9800 . ?
C76 H76C 0.9800 . ?
C70 H70A 0.9800 . ?
C70 H70B 0.9800 . ?
C70 H70C 0.9800 . ?
C71 H71A 0.9800 . ?
C71 H71B 0.9800 . ?
C71 H71C 0.9800 . ?
C58 H58A 0.9800 . ?
C58 H58B 0.9800 . ?
C58 H58C 0.9800 . ?
C59 H59A 0.9800 . ?
C59 H59B 0.9800 . ?
C59 H59C 0.9800 . ?
C85 C86 1.297(10) . ?
C86 C87 1.47(4) . ?
C90 H90A 0.9800 . ?
C90 H90B 0.9800 . ?
C90 H90C 0.9800 . ?
C90 C87 1.57(5) . ?
C34 H34A 0.9800 . ?
C34 H34B 0.9800 . ?
C34 H34C 0.9800 . ?
C34 C33 1.66(6) . ?
C42 H42A 0.9800 . ?
C42 H42B 0.9800 . ?
C42 H42C 0.9800 . ?
C119 H11P 0.9800 . ?
C119 H11Q 0.9800 . ?
C119 H11R 0.9800 . ?
C119 C117 1.53(4) . ?
C89 H89A 0.9800 . ?
C89 H89B 0.9800 . ?
C89 H89C 0.9800 . ?
C89 C87 1.41(5) . ?
C87 C88 1.536(10) . ?
C72 H72A 0.9800 . ?
C72 H72B 0.9800 . ?
C72 H72C 0.9800 . ?
C49 C50 1.294(10) . ?
C50 C51 1.536(10) . ?
C98 C97 1.28(6) . ?
C98 C99 1.51(6) . ?
C52 H52A 0.9800 . ?
C52 H52B 0.9800 . ?
C52 H52C 0.9800 . ?
C52 C51 1.537(10) . ?
C54 H54A 0.9800 . ?
C54 H54B 0.9800 . ?
C54 H54C 0.9800 . ?
C54 C51 1.538(10) . ?
C51 C53 1.536(10) . ?
C102 H10M 0.9800 . ?
C102 H10N 0.9800 . ?
C102 H10O 0.9800 . ?
C102 C99 1.541(10) . ?
C100 H10P 0.9800 . ?
C100 H10Q 0.9800 . ?
C100 H10R 0.9800 . ?
C100 C99 1.539(10) . ?
C99 C101 1.540(10) . ?
C101 H10S 0.9800 . ?
C101 H10T 0.9800 . ?
C101 H10U 0.9800 . ?
C60 H60A 0.9800 . ?
C60 H60B 0.9800 . ?
C60 H60C 0.9800 . ?
C53 H53A 0.9800 . ?
C53 H53B 0.9800 . ?
C53 H53C 0.9800 . ?
C88 H88A 0.9800 . ?
C88 H88B 0.9800 . ?
C88 H88C 0.9800 . ?
C121 C122 1.291(10) . ?
C122 C123 1.535(10) . ?
C123 C124 1.533(10) . ?
C123 C125 1.530(10) . ?
C123 C126 1.533(10) . ?
C124 H12J 0.9800 . ?
C124 H12K 0.9800 . ?
C124 H12L 0.9800 . ?
C125 H12M 0.9800 . ?
C125 H12N 0.9800 . ?
C125 H12O 0.9800 . ?
C126 H12P 0.9800 . ?
C126 H12Q 0.9800 . ?
C126 H12R 0.9800 . ?
C136 H13J 0.9800 . ?
C136 H13K 0.9800 . ?
C136 H13L 0.9800 . ?
C136 C135 1.41(3) . ?
C135 N12 1.11(3) . ?

loop_
_geom_torsion_atom_site_label_1
_geom_torsion_atom_site_label_2
_geom_torsion_atom_site_label_3
_geom_torsion_atom_site_label_4
_geom_torsion
_geom_torsion_site_symmetry_1
_geom_torsion_site_symmetry_2
_geom_torsion_site_symmetry_3
_geom_torsion_site_symmetry_4
_geom_torsion_publ_flag
Ag1 C19 C20 Ag16 110.6(15) . . . . ?
Ag1 C13 C14 Ag22 -109.4(12) . . . . ?
Ag4 C37 C38 Ag19 -111.2(13) . . . . ?
Ag4 C1 C2 Ag6 105.5(18) . . . . ?
Ag6 C43 C44 Ag26 -108.6(9) . . . . ?
Ag6 C2 C3 C5 132.2(18) . . . . ?
Ag6 C2 C3 C4 -106(2) . . . . ?
Ag6 C2 C3 C6 11(2) . . . . ?
Ag8 C13 C14 Ag22 113(5) . . . . ?
Ag10 N1 C133 Ag36 119(4) . . . . ?
Ag10 C1 C2 Ag6 -81(3) . . . . ?
Ag12 C7 C8 Ag18 -118(2) . . . . ?
Ag12 C103 C104 Ag38 114.3(19) . . . . ?
Ag14 C19 C20 Ag16 -76(4) . . . . ?
Ag14 C25 C26 Ag28 132(5) . . . . ?
Ag16 C20 C21 C24 -101(2) . . . . ?
Ag16 C20 C21 C23 144(2) . . . . ?
Ag16 C20 C21 C22 15(3) . . . . ?
Ag16 C31 C32 Ag33 -97.2(14) . . . . ?
Ag16 C31 C32 C33 -178(100) . . . . ?
Ag16 C32 C33 C36 -62(5) . . . . ?
Ag16 C32 C33 C35 179(3) . . . . ?
Ag16 C32 C33 C34 64(4) . . . . ?
Ag18 C43 C44 Ag6 -120(8) . . . . ?
Ag18 C43 C44 Ag26 131(8) . . . . ?
Ag18 C8 C9 C10 73(3) . . . . ?
Ag18 C8 C9 C12 -166(2) . . . . ?
Ag18 C8 C9 C11 -49(4) . . . . ?
Ag20 O2 C131 O1 125(2) . . . . ?
Ag20 O2 C131 C132 -63(3) . . . . ?
Ag20 C62 C61 Ag28 -108(4) . . . . ?
Ag20 C62 C61 Ag34 94.0(18) . . . . ?
Ag20 C62 C63 C64 114(2) . . . . ?
Ag20 C62 C63 C66 -6(3) . . . . ?
Ag20 C62 C63 C65 -131(2) . . . . ?
Ag22 C79 C80 Ag31 112.7(13) . . . . ?
Ag22 C79 C80 C81 -134(19) . . . . ?
Ag22 C80 C81 C84 66(4) . . . . ?
Ag22 C80 C81 C83 -178(2) . . . . ?
Ag22 C80 C81 C82 -54(4) . . . . ?
Ag24 C74 C73 Ag8 -109(4) . . . . ?
Ag24 C74 C73 Ag5 89.6(19) . . . . ?
Ag24 C74 C75 C78 -47(4) . . . . ?
Ag24 C74 C75 C77 -172(2) . . . . ?
Ag24 C74 C75 C76 82(3) . . . . ?
Ag24 C67 C68 Ag32 100(3) . . . . ?
Ag26 C43 C44 Ag6 108.6(9) . . . . ?
Ag26 C121 C122 Ag3 113(7) . . . . ?
Ag26 C121 C122 C123 -110(18) . . . . ?
Ag28 C26 C27 C29 127(2) . . . . ?
Ag28 C26 C27 C30 9(3) . . . . ?
Ag28 C26 C27 C28 -114(2) . . . . ?
Ag30 C37 C38 Ag19 121(7) . . . . ?
Ag30 C109 C110 Ag21 -115(5) . . . . ?
Ag32 O2 C131 O1 -117(2) . . . . ?
Ag32 O2 C131 C132 54(3) . . . . ?
Ag32 C68 C69 C70 123.4(19) . . . . ?
Ag32 C68 C69 C71 -119.8(19) . . . . ?
Ag32 C68 C69 C72 2(3) . . . . ?
Ag36 C49 C50 Ag11 -103(4) . . . . ?
Ag36 C49 C50 C51 137(13) . . . . ?
Ag38 C79 C80 Ag22 109(10) . . . . ?
Ag38 C79 C80 Ag31 -138(11) . . . . ?
Ag38 C79 C80 C81 -25(27) . . . . ?
Ag19 C38 C39 C41 72(3) . . . . ?
Ag19 C38 C39 C40 -166.3(18) . . . . ?
Ag19 C38 C39 C42 -45(3) . . . . ?
Ag19 C31 C32 Ag16 -79(17) . . . . ?
Ag19 C31 C32 Ag33 -176(18) . . . . ?
Ag19 C31 C32 C33 103(24) . . . . ?
Ag5 O50 N4 O52 1(2) . . . . ?
Ag5 O50 N4 O51 -174.6(19) . . . . ?
Ag5 C25 C26 Ag28 -84.7(13) . . . . ?
Ag21 C110 C111 C114 -139(2) . . . . ?
Ag21 C110 C111 C113 106(2) . . . . ?
Ag21 C110 C111 C112 -11(4) . . . . ?
Ag21 C55 C56 Ag2 105(6) . . . . ?
Ag21 C55 C56 C57 -150(9) . . . . ?
Ag11 O6 C127 O5 115(3) . . . . ?
Ag11 O6 C127 C128 -59(3) . . . . ?
Ag11 C49 C50 C51 -120(14) . . . . ?
Ag11 C50 C51 C52 138(3) . . . . ?
Ag11 C50 C51 C54 25(4) . . . . ?
Ag11 C50 C51 C53 -105(3) . . . . ?
Ag23 O44 N2 O46 167(2) . . . . ?
Ag23 O44 N2 O45 -15(4) . . . . ?
Ag23 C85 C86 Ag13 -101(3) . . . . ?
Ag3 O47 N3 O49 -164.8(19) . . . . ?
Ag3 O47 N3 O48 3(4) . . . . ?
Ag3 C121 C122 C123 137(19) . . . . ?
Ag3 C122 C123 C124 168(3) . . . . ?
Ag3 C122 C123 C125 46(4) . . . . ?
Ag3 C122 C123 C126 -74(4) . . . . ?
Ag25 O4 C129 O3 179(2) . . . . ?
Ag25 O4 C129 C130 0(4) . . . . ?
Ag25 C91 C92 Ag23 -116(3) . . . . ?
Ag13 C67 C68 Ag32 -89(2) . . . . ?
Ag13 C86 C87 C90 -53(5) . . . . ?
Ag13 C86 C87 C89 74(5) . . . . ?
Ag13 C86 C87 C88 -161(3) . . . . ?
Ag27 C103 C104 Ag38 -86(4) . . . . ?
Ag7 C7 C8 Ag18 94(4) . . . . ?
Ag29 C49 C50 Ag11 87(3) . . . . ?
Ag29 C49 C50 C51 -33(16) . . . . ?
Ag29 C121 C122 Ag3 -108(3) . . . . ?
Ag29 C121 C122 C123 29(21) . . . . ?
Ag15 O53 N5 O55 13(3) . . . . ?
Ag15 O53 N5 O54 -178(3) . . . . ?
Ag15 N1 C133 Ag36 -90(2) . . . . ?
Ag15 C109 C110 Ag21 93.7(17) . . . . ?
Ag31 C79 C80 Ag22 -112.7(13) . . . . ?
Ag31 C79 C80 C81 114(19) . . . . ?
Ag31 C80 C81 C84 -57(4) . . . . ?
Ag31 C80 C81 C83 59(4) . . . . ?
Ag31 C80 C81 C82 -177(2) . . . . ?
Ag31 C85 C86 Ag13 88(4) . . . . ?
Ag2 O6 C127 O5 -129(3) . . . . ?
Ag2 O6 C127 C128 57(3) . . . . ?
Ag2 C55 C56 C57 104(13) . . . . ?
Ag33 C116 C115 Ag34 118(10) . . . . ?
Ag33 C116 C115 Ag35 -105.5(11) . . . . ?
Ag33 C116 C117 C120 16(4) . . . . ?
Ag33 C116 C117 C118 140(3) . . . . ?
Ag33 C116 C117 C119 -103(3) . . . . ?
Ag33 C31 C32 Ag16 97.2(14) . . . . ?
Ag33 C31 C32 C33 -80(23) . . . . ?
Ag33 C32 C33 C36 42(4) . . . . ?
Ag33 C32 C33 C35 -77(4) . . . . ?
Ag33 C32 C33 C34 168(2) . . . . ?
Ag17 C91 C92 Ag23 95(4) . . . . ?
Ag17 C98 C97 Ag27 101(3) . . . . ?
Ag17 C98 C97 Ag37 -100(22) . . . . ?
Ag17 C98 C99 C102 -74(3) . . . . ?
Ag17 C98 C99 C100 169(3) . . . . ?
Ag17 C98 C99 C101 50(4) . . . . ?
Ag35 C116 C115 Ag34 -137(10) . . . . ?
Ag35 C116 C115 Ag33 105.5(11) . . . . ?
Ag35 C116 C117 C120 -98(3) . . . . ?
Ag35 C116 C117 C118 25(4) . . . . ?
Ag35 C116 C117 C119 142(3) . . . . ?
Ag35 C55 C56 Ag2 -98(3) . . . . ?
Ag35 C55 C56 C57 6(15) . . . . ?
Co1 O2 C131 O1 4(4) . . . . ?
Co1 O2 C131 C132 176(2) . . . . ?
Co4 O6 C127 O5 -6(4) . . . . ?
Co4 O6 C127 C128 -179.7(18) . . . . ?
Co2 O3 C129 O4 3(5) . . . . ?
Co2 O3 C129 C130 -179(2) . . . . ?
Co2 O5 C127 O6 4(4) . . . . ?
Co2 O5 C127 C128 178.1(18) . . . . ?
Co2 O1 C131 O2 -4(4) . . . . ?
Co2 O1 C131 C132 -176(2) . . . . ?
Co3 O4 C129 O3 -4(4) . . . . ?
Co3 O4 C129 C130 177.5(18) . . . . ?
O24 W4 O40 W3 62(2) . . . . ?
O24 W4 O25 W9 -142.3(15) . . . . ?
O24 W6 O27 W2 -59(2) . . . . ?
O24 W6 O28 W8 131.8(16) . . . . ?
O22 W1 O16 W7 135.8(12) . . . . ?
O22 W1 O17 W5 -60(2) . . . . ?
O22 W6 O27 W2 -135.3(15) . . . . ?
O22 W6 O28 W8 54(3) . . . . ?
O20 W1 O16 W7 62(2) . . . . ?
O20 W1 O17 W5 -134.8(13) . . . . ?
O20 W4 O40 W3 137.7(14) . . . . ?
O20 W4 O25 W9 -71(2) . . . . ?
O18 W5 O14 W7 -40.8(18) . . . . ?
O18 W5 O36 Ag11 175.1(15) . . . . ?
O18 W5 O36 Co4 1.5(7) . . . . ?
O18 W3 O37 Ag2 -154.2(13) . . . . ?
O18 W3 O37 Co4 0.8(6) . . . . ?
O18 Si1 O10 W7 57.1(10) . . . . ?
O18 Si1 O10 W2 -178.6(7) . . . . ?
O18 Si1 O10 Co3 -60.9(9) . . . . ?
O18 Si1 O30 W8 176.6(7) . . . . ?
O18 Si1 O30 W9 -57.6(9) . . . . ?
O18 Si1 O30 Co1 58.5(10) . . . . ?
O18 Si1 O21 W1 -59.1(10) . . . . ?
O18 Si1 O21 W4 59.1(9) . . . . ?
O18 Si1 O21 W6 -179.0(7) . . . . ?
O10 W7 O11 Co3 0.0(8) . . . . ?
O10 W2 O33 Co3 0.6(6) . . . . ?
O10 Si1 O18 W5 -57.5(10) . . . . ?
O10 Si1 O18 W3 178.2(7) . . . . ?
O10 Si1 O18 Co4 61.3(9) . . . . ?
O10 Si1 O30 W8 55.1(9) . . . . ?
O10 Si1 O30 W9 -179.0(7) . . . . ?
O10 Si1 O30 Co1 -62.9(10) . . . . ?
O10 Si1 O21 W1 60.8(9) . . . . ?
O10 Si1 O21 W4 179.0(6) . . . . ?
O10 Si1 O21 W6 -59.1(8) . . . . ?
O29 W9 O39 W3 125(3) . . . . ?
O29 W9 O41 Ag20 -8.4(14) . . . . ?
O29 W9 O41 Co1 -176.2(7) . . . . ?
O40 W4 O25 W9 16.6(15) . . . . ?
O40 W3 O37 Ag2 -153.4(13) . . . . ?
O40 W3 O37 Co4 2(2) . . . . ?
O30 W8 O32 W2 40(2) . . . . ?
O30 W8 O15 Ag32 -166.8(15) . . . . ?
O30 W8 O15 Co1 0.5(7) . . . . ?
O30 W9 O39 W3 -52(3) . . . . ?
O30 W9 O41 Ag20 166.7(14) . . . . ?
O30 W9 O41 Co1 -1.1(6) . . . . ?
O30 Si1 O18 W5 -178.8(7) . . . . ?
O30 Si1 O18 W3 56.9(9) . . . . ?
O30 Si1 O18 Co4 -60.0(10) . . . . ?
O30 Si1 O10 W7 179.5(7) . . . . ?
O30 Si1 O10 W2 -56.2(9) . . . . ?
O30 Si1 O10 Co3 61.6(9) . . . . ?
O30 Si1 O21 W1 179.2(7) . . . . ?
O30 Si1 O21 W4 -62.6(9) . . . . ?
O30 Si1 O21 W6 59.3(9) . . . . ?
O13 W7 O12 Ag26 -174.1(5) . . . . ?
O13 W7 O11 Co3 74.2(9) . . . . ?
O13 W2 O33 Co3 -73.9(7) . . . . ?
O13 W2 O42 Ag31 174.8(5) . . . . ?
O21 W1 O16 W7 61.6(12) . . . . ?
O21 W1 O17 W5 -61.0(12) . . . . ?
O21 W4 O40 W3 63.0(13) . . . . ?
O21 W4 O25 W9 -67.8(14) . . . . ?
O21 W6 O27 W2 -60.5(15) . . . . ?
O21 W6 O28 W8 58.7(15) . . . . ?
O21 Si1 O18 W5 61.5(10) . . . . ?
O21 Si1 O18 W3 -62.8(9) . . . . ?
O21 Si1 O18 Co4 -179.7(7) . . . . ?
O21 Si1 O10 W7 -63.1(9) . . . . ?
O21 Si1 O10 W2 61.2(9) . . . . ?
O21 Si1 O10 Co3 179.0(7) . . . . ?
O21 Si1 O30 W8 -62.4(9) . . . . ?
O21 Si1 O30 W9 63.4(9) . . . . ?
O21 Si1 O30 Co1 179.5(7) . . . . ?
O31 W8 O34 Ag24 70.9(7) . . . . ?
O31 W8 O32 W2 8(3) . . . . ?
O31 W8 O15 Ag32 -93.3(14) . . . . ?
O31 W8 O15 Co1 74.0(7) . . . . ?
O31 W9 O29 Ag28 -65.7(7) . . . . ?
O31 W9 O39 W3 -27(4) . . . . ?
O31 W9 O41 Ag20 92.1(13) . . . . ?
O31 W9 O41 Co1 -75.6(7) . . . . ?
O16 W1 O17 W5 23.6(13) . . . . ?
O16 W7 O12 Ag26 -89.9(6) . . . . ?
O16 W7 O11 Co3 -5(3) . . . . ?
O27 W6 O28 W8 -25.9(16) . . . . ?
O27 W2 O33 Co3 12(2) . . . . ?
O27 W2 O42 Ag31 89.5(6) . . . . ?
O14 W5 O36 Ag11 -100.2(15) . . . . ?
O14 W5 O36 Co4 86.2(8) . . . . ?
O14 W5 O35 Ag36 120.7(8) . . . . ?
O14 W7 O12 Ag26 -5.7(7) . . . . ?
O14 W7 O11 Co3 -84.4(8) . . . . ?
O43 W5 O14 W7 -14(3) . . . . ?
O43 W5 O36 Ag11 100.7(15) . . . . ?
O43 W5 O36 Co4 -72.9(8) . . . . ?
O43 W5 O35 Ag36 -70.1(8) . . . . ?
O43 W3 O37 Ag2 -79.4(13) . . . . ?
O43 W3 O37 Co4 75.7(7) . . . . ?
O25 W4 O40 W3 -19.2(14) . . . . ?
O25 W9 O29 Ag28 -149.6(7) . . . . ?
O25 W9 O39 W3 30(3) . . . . ?
O25 W9 O41 Ag20 171.7(12) . . . . ?
O25 W9 O41 Co1 4(2) . . . . ?
O17 W1 O16 W7 -22.8(12) . . . . ?
O17 W5 O14 W7 42.6(18) . . . . ?
O17 W5 O36 Ag11 -176.4(15) . . . . ?
O17 W5 O36 Co4 10(3) . . . . ?
O17 W5 O35 Ag36 -155.5(8) . . . . ?
O39 W9 O29 Ag28 125.7(6) . . . . ?
O39 W9 O41 Ag20 -111.2(13) . . . . ?
O39 W9 O41 Co1 81.0(8) . . . . ?
O39 W3 O37 Ag2 124.2(13) . . . . ?
O39 W3 O37 Co4 -80.7(8) . . . . ?
O26 W6 O27 W2 125.0(15) . . . . ?
O26 W6 O28 W8 -128.1(15) . . . . ?
O28 W6 O27 W2 24.3(15) . . . . ?
O28 W8 O34 Ag24 155.1(6) . . . . ?
O28 W8 O32 W2 -43(2) . . . . ?
O28 W8 O15 Ag32 -171.4(12) . . . . ?
O28 W8 O15 Co1 -4(2) . . . . ?
O19 W1 O16 W7 -124.6(12) . . . . ?
O19 W1 O17 W5 125.5(12) . . . . ?
O33 W2 O42 Ag31 -88.9(6) . . . . ?
O38 W3 O37 Ag2 20.1(13) . . . . ?
O38 W3 O37 Co4 175.2(7) . . . . ?
O23 W4 O40 W3 -122.6(13) . . . . ?
O23 W4 O25 W9 119.3(14) . . . . ?
O34 W8 O32 W2 -139(2) . . . . ?
O34 W8 O15 Ag32 8.5(16) . . . . ?
O34 W8 O15 Co1 175.8(7) . . . . ?
O36 W5 O14 W7 -121.4(19) . . . . ?
O36 W5 O35 Ag36 25.7(9) . . . . ?
O32 W8 O34 Ag24 -121.8(7) . . . . ?
O32 W8 O15 Ag32 108.6(15) . . . . ?
O32 W8 O15 Co1 -84.2(8) . . . . ?
O32 W2 O33 Co3 85.6(7) . . . . ?
O32 W2 O42 Ag31 6.0(7) . . . . ?
O35 W5 O14 W7 136.3(18) . . . . ?
O35 W5 O36 Ag11 -0.7(16) . . . . ?
O35 W5 O36 Co4 -174.2(8) . . . . ?
O15 W8 O34 Ag24 -24.9(8) . . . . ?
O15 W8 O32 W2 119(2) . . . . ?
O42 W2 O33 Co3 -173.0(7) . . . . ?
O12 W7 O11 Co3 174.1(9) . . . . ?
O11 W7 O12 Ag26 90.5(7) . . . . ?
O41 W9 O29 Ag28 30.4(8) . . . . ?
O41 W9 O39 W3 -131(3) . . . . ?
C16 C15 C14 Ag22 63(3) . . . . ?
C73 C74 C75 C78 76(14) . . . . ?
C73 C74 C75 C77 -48(14) . . . . ?
C73 C74 C75 C76 -154(13) . . . . ?
C17 C15 C14 Ag22 -174.5(16) . . . . ?
C108 C105 C104 Ag38 -102(3) . . . . ?
C79 C80 C81 C84 -165(18) . . . . ?
C79 C80 C81 C83 -49(21) . . . . ?
C79 C80 C81 C82 75(20) . . . . ?
C18 C15 C14 Ag22 -53(2) . . . . ?
C75 C74 C73 Ag8 123(13) . . . . ?
C75 C74 C73 Ag24 -129(13) . . . . ?
C75 C74 C73 Ag5 -39(15) . . . . ?
C48 C45 C44 Ag6 -63(3) . . . . ?
C48 C45 C44 Ag26 52(3) . . . . ?
C107 C105 C104 Ag38 14(4) . . . . ?
C106 C105 C104 Ag38 141(2) . . . . ?
C47 C45 C44 Ag6 178.7(18) . . . . ?
C47 C45 C44 Ag26 -66(2) . . . . ?
C95 C93 C92 Ag23 -16(5) . . . . ?
C31 C32 C33 C36 115(23) . . . . ?
C31 C32 C33 C35 -4(25) . . . . ?
C31 C32 C33 C34 -118(23) . . . . ?
C115 C116 C117 C120 173(21) . . . . ?
C115 C116 C117 C118 -63(22) . . . . ?
C115 C116 C117 C119 53(23) . . . . ?
C94 C93 C92 Ag23 -135(3) . . . . ?
C46 C45 C44 Ag6 64(3) . . . . ?
C46 C45 C44 Ag26 178.8(19) . . . . ?
C96 C93 C92 Ag23 101(3) . . . . ?
C58 C57 C56 Ag2 -99(3) . . . . ?
C58 C57 C56 C55 170(13) . . . . ?
C59 C57 C56 Ag2 18(4) . . . . ?
C59 C57 C56 C55 -72(13) . . . . ?
C117 C116 C115 Ag34 -42(29) . . . . ?
C117 C116 C115 Ag33 -159(22) . . . . ?
C117 C116 C115 Ag35 95(22) . . . . ?
C49 C50 C51 C52 -110(14) . . . . ?
C49 C50 C51 C54 137(14) . . . . ?
C49 C50 C51 C53 6(15) . . . . ?
C60 C57 C56 Ag2 145(2) . . . . ?
C60 C57 C56 C55 55(13) . . . . ?
C121 C122 C123 C124 36(20) . . . . ?
C121 C122 C123 C125 -85(19) . . . . ?
C121 C122 C123 C126 154(18) . . . . ?

loop_
_platon_squeeze_void_nr
_platon_squeeze_void_average_x
_platon_squeeze_void_average_y
_platon_squeeze_void_average_z
_platon_squeeze_void_volume
_platon_squeeze_void_count_electrons
_platon_squeeze_void_content
1 -0.010 0.000 0.000 5983 2508 '40 CH3CN,160 H2O'
2 0.025 0.997 0.471 11 0 ' '
3 0.180 0.866 0.395 21 3 ' '
4 0.820 0.134 0.605 20 3 ' '
5 0.972 0.003 0.532 10 0 ' '
